data_7011864
loop_
_publ_author_name
'Fuhr, Olaf'
'Meredith, Anthony'
'Fenske, Dieter'

_publ_section_title
;
 New copper selenium clusters with a sulfur functionalised ligand shell
;
_journal_issue 22
_journal_name_full 'Journal of the Chemical Society, Dalton Transactions'
_journal_page_first 4091
_journal_paper_doi 10.1039/b205057a
_journal_year 2002
_chemical_formula_sum 'C220 H204 Cu22 O2 P8 S8 Se16'
_chemical_formula_weight 6045.31
_space_group_IT_number 2
_symmetry_cell_setting triclinic
_symmetry_space_group_name_Hall '-P 1'
_symmetry_space_group_name_H-M 'P -1'
_atom_sites_solution_hydrogens geom
_atom_sites_solution_primary direct
_atom_sites_solution_secondary difmap
_audit_creation_method SHELXL-97
_cell_angle_alpha 70.60(3)
_cell_angle_beta 74.31(3)
_cell_angle_gamma 66.62(3)
_cell_formula_units_Z 1
_cell_length_a 17.164(3)
_cell_length_b 19.871(4)
_cell_length_c 20.644(4)
_cell_measurement_temperature 203(2)
_cell_volume 6017(3)
_computing_structure_refinement 'SHELXL-97 (Sheldrick, 1997)'
_computing_structure_solution 'SHELXS-97 (Sheldrick, 1990)'
_diffrn_ambient_temperature 203(2)
_diffrn_measured_fraction_theta_full 0.925
_diffrn_measured_fraction_theta_max 0.925
_diffrn_measurement_device_type 'STOE IPDS II'
_diffrn_radiation_monochromator graphite
_diffrn_radiation_source 'fine-focus sealed tube'
_diffrn_radiation_type MoK\a
_diffrn_radiation_wavelength 0.71073
_diffrn_reflns_av_R_equivalents 0.0494
_diffrn_reflns_av_sigmaI/netI 0.0618
_diffrn_reflns_limit_h_max 21
_diffrn_reflns_limit_h_min -21
_diffrn_reflns_limit_k_max 25
_diffrn_reflns_limit_k_min -25
_diffrn_reflns_limit_l_max 26
_diffrn_reflns_limit_l_min -26
_diffrn_reflns_number 48180
_diffrn_reflns_theta_full 27.07
_diffrn_reflns_theta_max 27.07
_diffrn_reflns_theta_min 1.31
_exptl_absorpt_coefficient_mu 4.487
_exptl_crystal_colour 'dark red'
_exptl_crystal_density_diffrn 1.668
_exptl_crystal_density_method 'not measured'
_exptl_crystal_description block
_exptl_crystal_F_000 2970
_exptl_crystal_size_max '0.8 mm'
_exptl_crystal_size_mid '0.6 mm'
_exptl_crystal_size_min '0.5 mm'
_refine_diff_density_max 1.872
_refine_diff_density_min -1.353
_refine_diff_density_rms 0.256
_refine_ls_extinction_coef 0.0034(2)
_refine_ls_extinction_expression Fc^*^=kFc[1+0.001xFc^2^\l^3^/sin(2\q)]^-1/4^
_refine_ls_extinction_method SHELXL
_refine_ls_goodness_of_fit_ref 0.961
_refine_ls_hydrogen_treatment mixed
_refine_ls_matrix_type full
_refine_ls_number_parameters 1235
_refine_ls_number_reflns 24480
_refine_ls_number_restraints 7
_refine_ls_restrained_S_all 0.961
_refine_ls_R_factor_all 0.0925
_refine_ls_R_factor_gt 0.0647
_refine_ls_shift/su_max 0.125
_refine_ls_shift/su_mean 0.002
_refine_ls_structure_factor_coef Fsqd
_refine_ls_weighting_details 'calc w=1/[\s^2^(Fo^2^)+(0.1381P)^2^+0.0000P] where P=(Fo^2^+2Fc^2^)/3'
_refine_ls_weighting_scheme calc
_refine_ls_wR_factor_gt 0.1745
_refine_ls_wR_factor_ref 0.2018
_reflns_number_gt 16224
_reflns_number_total 24480
_reflns_threshold_expression >2sigma(I)
_cod_data_source_file b205057a.txt
_cod_data_source_block 2
_cod_original_cell_volume 6017(2)
_cod_original_sg_symbol_H-M P-1
_cod_database_code 7011864

loop_
_symmetry_equiv_pos_as_xyz
'x, y, z'
'-x, -y, -z'

loop_
_atom_site_label
_atom_site_type_symbol
_atom_site_fract_x
_atom_site_fract_y
_atom_site_fract_z
_atom_site_U_iso_or_equiv
_atom_site_adp_type
_atom_site_occupancy
_atom_site_symmetry_multiplicity
_atom_site_calc_flag
_atom_site_refinement_flags
_atom_site_disorder_assembly
_atom_site_disorder_group
Cu1 Cu 0.65509(5) 0.54982(5) 0.49637(5) 0.0554(2) Uani 1 1 d . . .
Cu2 Cu 0.61102(7) 0.28257(5) 0.42751(5) 0.0603(2) Uani 1 1 d . . .
Cu3 Cu 0.69171(7) 0.47979(8) 0.26679(6) 0.0757(3) Uani 1 1 d . . .
Cu4 Cu 0.53712(7) 0.75219(5) 0.24056(5) 0.0622(2) Uani 1 1 d . . .
Cu5 Cu 0.64212(6) 0.42650(5) 0.48498(5) 0.0523(2) Uani 1 1 d . . .
Cu6 Cu 0.51908(5) 0.56042(5) 0.44475(4) 0.0487(2) Uani 1 1 d . . .
Cu7 Cu 0.39503(6) 0.69490(5) 0.44815(5) 0.0554(2) Uani 1 1 d . . .
Cu8 Cu 0.49604(6) 0.42974(5) 0.42613(5) 0.0562(2) Uani 1 1 d . . .
Cu9 Cu 0.54513(6) 0.52478(5) 0.32927(5) 0.0543(2) Uani 1 1 d . . .
Cu10 Cu 0.61276(6) 0.64638(5) 0.37048(5) 0.0557(2) Uani 1 1 d . . .
Cu11 Cu 0.46383(6) 0.65938(5) 0.32556(5) 0.0545(2) Uani 1 1 d . . .
Se1 Se 0.59936(5) 0.39144(4) 0.31912(4) 0.05140(18) Uani 1 1 d . . .
Se2 Se 0.72797(5) 0.30182(4) 0.45672(4) 0.05529(19) Uani 1 1 d . . .
Se3 Se 0.56951(5) 0.62084(4) 0.22147(4) 0.05257(18) Uani 1 1 d . . .
Se4 Se 0.67367(5) 0.72359(4) 0.27727(4) 0.05688(19) Uani 1 1 d . . .
Se5 Se 0.40245(5) 0.78669(4) 0.33513(4) 0.05349(18) Uani 1 1 d . . .
Se6 Se 0.67333(4) 0.51146(4) 0.37775(4) 0.04983(17) Uani 1 1 d . . .
Se7 Se 0.53235(4) 0.67105(4) 0.48208(4) 0.04974(17) Uani 1 1 d . . .
Se8 Se 0.39501(4) 0.56157(4) 0.39924(4) 0.04966(17) Uani 1 1 d . . .
P1 P 0.78911(12) 0.53419(11) 0.50385(11) 0.0551(4) Uani 1 1 d . . .
P2 P 0.61338(14) 0.17736(11) 0.40924(12) 0.0605(5) Uani 1 1 d . . .
P3 P 0.80689(13) 0.44961(13) 0.18929(12) 0.0621(5) Uani 1 1 d . . .
P4 P 0.51591(16) 0.84930(12) 0.14444(11) 0.0644(5) Uani 1 1 d . . .
S1 S 0.8535(2) 0.84209(19) 0.4637(2) 0.1145(12) Uani 1 1 d . . .
S2 S 0.3000(3) 0.2437(3) 0.2651(3) 0.1412(16) Uani 1 1 d . . .
S3 S 1.1184(4) 0.1473(3) 0.2854(3) 0.183(2) Uani 1 1 d . . .
S4 S 0.3206(7) 0.8269(5) -0.0673(4) 0.252(4) Uani 1 1 d . . .
C1 C 0.5307(5) 0.3899(4) 0.2590(4) 0.0590(18) Uani 1 1 d . . .
C2 C 0.4461(6) 0.3945(5) 0.2824(5) 0.068(2) Uani 1 1 d . . .
H2 H 0.4208 0.3982 0.3281 0.082 Uiso 1 1 calc R . .
C3 C 0.3984(7) 0.3939(6) 0.2384(6) 0.083(3) Uani 1 1 d . . .
H3 H 0.3401 0.3989 0.2537 0.099 Uiso 1 1 calc R . .
C4 C 0.4351(9) 0.3861(8) 0.1742(6) 0.104(4) Uani 1 1 d . . .
H4 H 0.4019 0.3877 0.1439 0.124 Uiso 1 1 calc R . .
C5 C 0.5209(10) 0.3756(9) 0.1524(6) 0.119(5) Uani 1 1 d . . .
H5 H 0.5477 0.3652 0.1090 0.143 Uiso 1 1 calc R . .
C6 C 0.5676(7) 0.3804(7) 0.1942(5) 0.090(3) Uani 1 1 d . . .
H6 H 0.6254 0.3771 0.1779 0.108 Uiso 1 1 calc R . .
C7 C 0.8091(5) 0.2150(5) 0.5083(5) 0.070(2) Uani 1 1 d . . .
C8 C 0.8436(6) 0.2231(7) 0.5588(6) 0.092(3) Uani 1 1 d . . .
H8 H 0.8244 0.2700 0.5699 0.111 Uiso 1 1 calc R . .
C9 C 0.9067(9) 0.1608(11) 0.5923(8) 0.137(6) Uani 1 1 d . . .
H9 H 0.9322 0.1671 0.6238 0.164 Uiso 1 1 calc R . .
C10 C 0.9328(10) 0.0889(10) 0.5799(11) 0.156(7) Uani 1 1 d . . .
H10 H 0.9708 0.0462 0.6061 0.187 Uiso 1 1 calc R . .
C11 C 0.9025(9) 0.0834(7) 0.5307(10) 0.135(6) Uani 1 1 d . . .
H11 H 0.9228 0.0360 0.5204 0.163 Uiso 1 1 calc R . .
C12 C 0.8383(6) 0.1466(5) 0.4904(7) 0.090(3) Uani 1 1 d . . .
H12 H 0.8186 0.1408 0.4549 0.109 Uiso 1 1 calc R . .
C13 C 0.5083(5) 0.6217(4) 0.1556(4) 0.0603(19) Uani 1 1 d . . .
C14 C 0.5358(6) 0.6486(5) 0.0844(4) 0.072(2) Uani 1 1 d . . .
H14 H 0.5803 0.6691 0.0703 0.086 Uiso 1 1 calc R . .
C15 C 0.4984(8) 0.6454(7) 0.0354(5) 0.093(3) Uani 1 1 d . . .
H15 H 0.5180 0.6630 -0.0120 0.112 Uiso 1 1 calc R . .
C16 C 0.4317(9) 0.6164(8) 0.0551(6) 0.106(4) Uani 1 1 d . . .
H16 H 0.4069 0.6133 0.0213 0.127 Uiso 1 1 calc R . .
C17 C 0.4026(9) 0.5925(9) 0.1239(6) 0.110(4) Uani 1 1 d . . .
H17 H 0.3566 0.5738 0.1374 0.132 Uiso 1 1 calc R . .
C18 C 0.4402(6) 0.5953(6) 0.1748(5) 0.078(3) Uani 1 1 d . . .
H18 H 0.4190 0.5791 0.2221 0.093 Uiso 1 1 calc R . .
C19 C 0.6527(5) 0.8181(5) 0.2969(4) 0.065(2) Uani 1 1 d . . .
C20 C 0.5955(5) 0.8403(5) 0.3555(4) 0.0596(18) Uani 1 1 d . . .
H20 H 0.5658 0.8087 0.3873 0.072 Uiso 1 1 calc R . .
C21 C 0.5841(7) 0.9093(5) 0.3655(5) 0.078(3) Uani 1 1 d . . .
H21 H 0.5465 0.9240 0.4048 0.094 Uiso 1 1 calc R . .
C22 C 0.6255(9) 0.9563(6) 0.3204(6) 0.101(4) Uani 1 1 d . . .
H22 H 0.6159 1.0032 0.3281 0.121 Uiso 1 1 calc R . .
C23 C 0.6812(10) 0.9353(7) 0.2635(8) 0.123(5) Uani 1 1 d . . .
H23 H 0.7104 0.9676 0.2324 0.147 Uiso 1 1 calc R . .
C24 C 0.6951(8) 0.8666(7) 0.2513(7) 0.099(4) Uani 1 1 d . . .
H24 H 0.7334 0.8528 0.2119 0.119 Uiso 1 1 calc R . .
C25 C 0.3035(5) 0.8212(4) 0.2889(5) 0.0620(19) Uani 1 1 d . . .
C26 C 0.2652(6) 0.8987(5) 0.2640(5) 0.081(3) Uani 1 1 d . . .
H26 H 0.2862 0.9325 0.2707 0.097 Uiso 1 1 calc R . .
C27 C 0.1953(7) 0.9263(6) 0.2290(7) 0.105(4) Uani 1 1 d . . .
H27 H 0.1680 0.9788 0.2130 0.125 Uiso 1 1 calc R . .
C28 C 0.1666(7) 0.8752(7) 0.2179(7) 0.104(4) Uani 1 1 d . . .
H28 H 0.1207 0.8931 0.1931 0.125 Uiso 1 1 calc R . .
C29 C 0.2048(7) 0.7994(6) 0.2431(6) 0.094(3) Uani 1 1 d . . .
H29 H 0.1839 0.7654 0.2365 0.113 Uiso 1 1 calc R . .
C30 C 0.2725(6) 0.7721(5) 0.2774(5) 0.075(2) Uani 1 1 d . . .
H30 H 0.2987 0.7195 0.2936 0.090 Uiso 1 1 calc R . .
C31 C 0.8266(5) 0.4685(5) 0.5840(5) 0.064(2) Uani 1 1 d . . .
C32 C 0.9061(6) 0.4104(6) 0.5853(6) 0.084(3) Uani 1 1 d . . .
H32 H 0.9435 0.4047 0.5432 0.101 Uiso 1 1 calc R . .
C33 C 0.9309(9) 0.3612(7) 0.6470(8) 0.111(4) Uani 1 1 d . . .
H33 H 0.9844 0.3220 0.6467 0.134 Uiso 1 1 calc R . .
C34 C 0.8772(9) 0.3694(8) 0.7095(7) 0.109(4) Uani 1 1 d . . .
H34 H 0.8941 0.3368 0.7520 0.130 Uiso 1 1 calc R . .
C35 C 0.8003(8) 0.4251(9) 0.7079(6) 0.108(4) Uani 1 1 d . . .
H35 H 0.7628 0.4301 0.7500 0.130 Uiso 1 1 calc R . .
C36 C 0.7744(6) 0.4756(7) 0.6460(5) 0.088(3) Uani 1 1 d . . .
H36 H 0.7208 0.5147 0.6469 0.105 Uiso 1 1 calc R . .
C37 C 0.8686(5) 0.4953(5) 0.4356(4) 0.0601(19) Uani 1 1 d . . .
C38 C 0.9233(6) 0.5322(6) 0.3882(5) 0.075(2) Uani 1 1 d . . .
H38 H 0.9205 0.5792 0.3914 0.091 Uiso 1 1 calc R . .
C39 C 0.9828(7) 0.4995(8) 0.3353(6) 0.093(3) Uani 1 1 d . . .
H39 H 1.0207 0.5237 0.3043 0.111 Uiso 1 1 calc R . .
C40 C 0.9845(7) 0.4327(8) 0.3298(6) 0.100(4) Uani 1 1 d . . .
H40 H 1.0228 0.4120 0.2937 0.120 Uiso 1 1 calc R . .
C41 C 0.9316(7) 0.3943(7) 0.3756(6) 0.091(3) Uani 1 1 d . . .
H41 H 0.9352 0.3475 0.3713 0.109 Uiso 1 1 calc R . .
C42 C 0.8730(6) 0.4253(6) 0.4281(5) 0.074(2) Uani 1 1 d . . .
H42 H 0.8361 0.3998 0.4589 0.089 Uiso 1 1 calc R . .
C43 C 0.8090(5) 0.6198(5) 0.4970(4) 0.0590(18) Uani 1 1 d . . .
C44 C 0.7654(6) 0.6885(5) 0.4530(5) 0.075(2) Uani 1 1 d . . .
H44 H 0.7247 0.6901 0.4293 0.090 Uiso 1 1 calc R . .
C45 C 0.7821(6) 0.7532(5) 0.4448(6) 0.082(3) Uani 1 1 d . . .
H45 H 0.7520 0.7985 0.4153 0.099 Uiso 1 1 calc R . .
C46 C 0.8397(6) 0.7549(5) 0.4769(5) 0.073(2) Uani 1 1 d . . .
C47 C 0.8841(5) 0.6873(6) 0.5210(6) 0.078(3) Uani 1 1 d . . .
H47 H 0.9240 0.6874 0.5445 0.093 Uiso 1 1 calc R . .
C48 C 0.8698(5) 0.6201(5) 0.5304(5) 0.066(2) Uani 1 1 d . . .
H48 H 0.9010 0.5749 0.5593 0.079 Uiso 1 1 calc R . .
C49 C 0.9119(15) 0.8253(12) 0.5301(9) 0.193(10) Uani 1 1 d . . .
H49A H 0.9152 0.8728 0.5307 0.232 Uiso 1 1 calc R . .
H49B H 0.9696 0.7901 0.5210 0.232 Uiso 1 1 calc R . .
H49B' H 0.8829 0.8040 0.5749 0.232 Uiso 1 1 calc R . .
C50 C 0.6196(5) 0.0948(4) 0.4823(4) 0.0615(19) Uani 1 1 d . . .
C51 C 0.6013(6) 0.0323(5) 0.4809(5) 0.069(2) Uani 1 1 d . . .
H51 H 0.5779 0.0352 0.4434 0.083 Uiso 1 1 calc R . .
C52 C 0.6173(7) -0.0323(5) 0.5332(6) 0.080(3) Uani 1 1 d . . .
H52 H 0.6057 -0.0741 0.5317 0.096 Uiso 1 1 calc R . .
C53 C 0.6506(7) -0.0359(5) 0.5880(6) 0.083(3) Uani 1 1 d . . .
H53 H 0.6639 -0.0814 0.6230 0.100 Uiso 1 1 calc R . .
C54 C 0.6652(7) 0.0247(6) 0.5935(5) 0.081(3) Uani 1 1 d . . .
H54 H 0.6841 0.0224 0.6331 0.097 Uiso 1 1 calc R . .
C55 C 0.6512(6) 0.0898(5) 0.5389(5) 0.074(2) Uani 1 1 d . . .
H55 H 0.6637 0.1311 0.5406 0.089 Uiso 1 1 calc R . .
C56 C 0.7093(6) 0.1418(5) 0.3473(5) 0.074(2) Uani 1 1 d . . .
C57 C 0.7309(8) 0.1905(7) 0.2867(6) 0.100(4) Uani 1 1 d . . .
H57 H 0.6952 0.2417 0.2774 0.120 Uiso 1 1 calc R . .
C58 C 0.8022(11) 0.1681(9) 0.2388(8) 0.129(5) Uani 1 1 d . . .
H58 H 0.8122 0.2030 0.1966 0.155 Uiso 1 1 calc R . .
C59 C 0.8606(10) 0.0935(10) 0.2522(9) 0.128(5) Uani 1 1 d . . .
H59A H 0.9111 0.0782 0.2207 0.153 Uiso 1 1 calc R . .
C60 C 0.8406(9) 0.0437(9) 0.3138(10) 0.132(6) Uani 1 1 d . . .
H60 H 0.8778 -0.0068 0.3234 0.159 Uiso 1 1 calc R . .
C61 C 0.7654(7) 0.0661(6) 0.3634(7) 0.099(4) Uani 1 1 d . . .
H61 H 0.7538 0.0316 0.4055 0.119 Uiso 1 1 calc R . .
C62 C 0.5223(6) 0.1891(4) 0.3728(5) 0.067(2) Uani 1 1 d . . .
C63 C 0.4415(6) 0.2191(5) 0.4054(5) 0.071(2) Uani 1 1 d . . .
H63 H 0.4349 0.2285 0.4486 0.085 Uiso 1 1 calc R . .
C64 C 0.3676(7) 0.2367(5) 0.3782(6) 0.085(3) Uani 1 1 d . . .
H64 H 0.3122 0.2577 0.4017 0.102 Uiso 1 1 calc R . .
C65 C 0.3809(8) 0.2209(5) 0.3126(6) 0.089(3) Uani 1 1 d . . .
C66 C 0.4602(8) 0.1911(6) 0.2797(6) 0.089(3) Uani 1 1 d . . .
H66 H 0.4674 0.1817 0.2364 0.107 Uiso 1 1 calc R . .
C67 C 0.5298(8) 0.1743(6) 0.3081(6) 0.089(3) Uani 1 1 d . . .
H67 H 0.5848 0.1523 0.2846 0.107 Uiso 1 1 calc R . .
C68 C 0.2023(12) 0.2943(12) 0.3159(11) 0.178(8) Uiso 1 1 d . . .
H68A H 0.1553 0.2790 0.3157 0.214 Uiso 1 1 calc R . .
H68B H 0.1883 0.3484 0.2956 0.214 Uiso 1 1 calc R . .
H68C H 0.2115 0.2823 0.3634 0.214 Uiso 1 1 calc R . .
C69 C 0.7881(6) 0.4288(6) 0.1158(5) 0.072(2) Uani 1 1 d . . .
C70 C 0.8412(7) 0.3679(7) 0.0898(6) 0.098(4) Uani 1 1 d . . .
H70 H 0.8919 0.3359 0.1080 0.118 Uiso 1 1 calc R . .
C71 C 0.8198(9) 0.3535(10) 0.0361(8) 0.131(6) Uani 1 1 d . . .
H71 H 0.8548 0.3102 0.0200 0.157 Uiso 1 1 calc R . .
C72 C 0.7483(8) 0.4021(9) 0.0069(7) 0.112(4) Uani 1 1 d . . .
H72 H 0.7357 0.3930 -0.0304 0.135 Uiso 1 1 calc R . .
C73 C 0.6950(8) 0.4640(9) 0.0314(6) 0.106(4) Uani 1 1 d . . .
H73 H 0.6461 0.4974 0.0112 0.127 Uiso 1 1 calc R . .
C74 C 0.7142(6) 0.4766(7) 0.0866(5) 0.084(3) Uani 1 1 d . . .
H74 H 0.6769 0.5180 0.1047 0.101 Uiso 1 1 calc R . .
C75 C 0.8583(5) 0.5205(5) 0.1495(5) 0.070(2) Uani 1 1 d . . .
C76 C 0.8554(7) 0.5649(6) 0.1914(6) 0.085(3) Uani 1 1 d . . .
H76 H 0.8245 0.5595 0.2369 0.101 Uiso 1 1 calc R . .
C77 C 0.8985(9) 0.6167(7) 0.1649(8) 0.109(4) Uani 1 1 d . . .
H77 H 0.8994 0.6444 0.1936 0.131 Uiso 1 1 calc R . .
C78 C 0.9404(8) 0.6283(8) 0.0967(9) 0.115(4) Uani 1 1 d . . .
H78A H 0.9700 0.6632 0.0792 0.138 Uiso 1 1 calc R . .
C79 C 0.9378(8) 0.5872(8) 0.0543(8) 0.116(4) Uani 1 1 d . . .
H79 H 0.9630 0.5971 0.0072 0.139 Uiso 1 1 calc R . .
C80 C 0.8993(7) 0.5329(7) 0.0799(6) 0.090(3) Uani 1 1 d . . .
H80 H 0.9004 0.5043 0.0512 0.108 Uiso 1 1 calc R . .
C81 C 0.8932(6) 0.3640(5) 0.2210(5) 0.074(2) Uani 1 1 d . . .
C82 C 0.8694(8) 0.3056(6) 0.2747(6) 0.097(3) Uani 1 1 d . . .
H82 H 0.8113 0.3133 0.2945 0.116 Uiso 1 1 calc R . .
C83 C 0.9322(12) 0.2373(7) 0.2977(8) 0.128(6) Uani 1 1 d . . .
H83 H 0.9163 0.1983 0.3326 0.153 Uiso 1 1 calc R . .
C84 C 1.0147(16) 0.2261(9) 0.2710(11) 0.163(10) Uani 1 1 d . . .
C85 C 1.0416(9) 0.2841(11) 0.2212(10) 0.151(8) Uani 1 1 d . . .
H85 H 1.1006 0.2765 0.2058 0.182 Uiso 1 1 calc R . .
C86 C 0.9793(6) 0.3544(7) 0.1941(6) 0.094(3) Uani 1 1 d . . .
H86 H 0.9958 0.3929 0.1591 0.113 Uiso 1 1 calc R . .
C87 C 1.0577(6) 0.1077(7) 0.3301(6) 0.087(3) Uani 1 1 d . . .
H87A H 1.0894 0.0590 0.3577 0.105 Uiso 1 1 calc R . .
H87B H 1.0275 0.1001 0.3011 0.105 Uiso 1 1 calc R . .
H87C H 1.0165 0.1383 0.3607 0.105 Uiso 1 1 calc R . .
C88 C 0.4677(7) 0.8429(5) 0.0777(5) 0.078(3) Uani 1 1 d . . .
C89 C 0.3935(7) 0.8228(6) 0.1003(6) 0.091(3) Uani 1 1 d . . .
H89 H 0.3718 0.8109 0.1480 0.109 Uiso 1 1 calc R . .
C90 C 0.3525(9) 0.8205(8) 0.0534(9) 0.120(5) Uani 1 1 d . . .
H90 H 0.3022 0.8078 0.0685 0.144 Uiso 1 1 calc R . .
C91 C 0.3859(12) 0.8372(8) -0.0174(9) 0.123(5) Uani 1 1 d . . .
C92 C 0.4605(11) 0.8562(7) -0.0400(6) 0.111(5) Uani 1 1 d . . .
H92 H 0.4833 0.8662 -0.0877 0.134 Uiso 1 1 calc R . .
C93 C 0.5006(8) 0.8604(5) 0.0069(5) 0.084(3) Uani 1 1 d . . .
H93 H 0.5498 0.8749 -0.0084 0.101 Uiso 1 1 calc R . .
C94 C 0.3694(13) 0.8471(13) -0.1258(11) 0.168(8) Uiso 1 1 d . . .
H94A H 0.3783 0.8156 -0.1562 0.202 Uiso 1 1 calc R . .
H94B H 0.4245 0.8408 -0.1161 0.202 Uiso 1 1 calc R . .
H94C H 0.3417 0.8998 -0.1483 0.202 Uiso 1 1 calc R . .
C95 C 0.6151(6) 0.8654(5) 0.0976(4) 0.071(2) Uani 1 1 d . . .
C96 C 0.6898(8) 0.8008(7) 0.0878(6) 0.095(3) Uani 1 1 d . . .
H96 H 0.6858 0.7519 0.1038 0.114 Uiso 1 1 calc R . .
C97 C 0.7675(8) 0.8104(9) 0.0548(7) 0.115(5) Uani 1 1 d . . .
H97 H 0.8163 0.7679 0.0485 0.138 Uiso 1 1 calc R . .
C98 C 0.7743(8) 0.8820(10) 0.0308(8) 0.127(5) Uani 1 1 d . . .
H98A H 0.8274 0.8880 0.0078 0.152 Uiso 1 1 calc R . .
C99 C 0.7032(9) 0.9448(8) 0.0406(7) 0.108(4) Uani 1 1 d . . .
H99A H 0.7078 0.9934 0.0252 0.130 Uiso 1 1 calc R . .
C100 C 0.6254(7) 0.9352(6) 0.0731(5) 0.082(3) Uani 1 1 d . . .
H100 H 0.5772 0.9784 0.0787 0.099 Uiso 1 1 calc R . .
C101 C 0.4501(6) 0.9419(5) 0.1601(4) 0.070(2) Uani 1 1 d . . .
C102 C 0.3862(7) 0.9941(5) 0.1191(5) 0.081(3) Uani 1 1 d . . .
C103 C 0.3399(8) 1.0636(6) 0.1328(6) 0.098(3) Uani 1 1 d . . .
H103 H 0.2968 1.0986 0.1065 0.117 Uiso 1 1 calc R . .
C104 C 0.3573(9) 1.0824(6) 0.1869(6) 0.109(4) Uani 1 1 d . . .
H104 H 0.3259 1.1302 0.1959 0.131 Uiso 1 1 calc R . .
C105 C 0.4191(9) 1.0319(6) 0.2257(6) 0.097(4) Uani 1 1 d . . .
H105 H 0.4307 1.0449 0.2611 0.117 Uiso 1 1 calc R . .
C106 C 0.4645(7) 0.9615(5) 0.2128(5) 0.083(3) Uani 1 1 d . . .
H106 H 0.5061 0.9262 0.2404 0.100 Uiso 1 1 calc R . .
O1 O 0.8167(12) 0.6145(10) -0.1170(10) 0.115(5) Uiso 0.50 1 d PD . .
C107 C 0.7666(17) 0.6379(15) -0.0770(14) 0.109(8) Uiso 0.50 1 d PD . .
H17A H 0.7855 0.6060 -0.0325 0.131 Uiso 0.50 1 calc PR . .
H17B H 0.7159 0.6278 -0.0787 0.131 Uiso 0.50 1 calc PR . .
C108 C 0.738(2) 0.7075(16) -0.0713(17) 0.139(11) Uiso 0.50 1 d PD . .
H18A H 0.6791 0.7197 -0.0477 0.167 Uiso 0.50 1 calc PR . .
H18B H 0.7408 0.7419 -0.1173 0.167 Uiso 0.50 1 calc PR . .
H18C H 0.7735 0.7125 -0.0448 0.167 Uiso 0.50 1 calc PR . .
C109 C 0.8517(18) 0.5332(14) -0.1197(14) 0.115(8) Uiso 0.50 1 d PD . .
H19A H 0.9144 0.5168 -0.1245 0.138 Uiso 0.50 1 calc PR . .
H19B H 0.8315 0.5036 -0.0745 0.138 Uiso 0.50 1 calc PR . .
C110 C 0.8348(18) 0.5143(16) -0.1667(14) 0.118(8) Uiso 0.50 1 d PD . .
H10A H 0.7743 0.5202 -0.1577 0.141 Uiso 0.50 1 calc PR . .
H10B H 0.8692 0.4618 -0.1660 0.141 Uiso 0.50 1 calc PR . .
H10C H 0.8481 0.5466 -0.2120 0.141 Uiso 0.50 1 calc PR . .
O2 O 0.9894(17) 0.1904(16) 0.8210(14) 0.173(9) Uiso 0.50 1 d PD . .
C111 C 1.047(2) 0.191(2) 0.7829(18) 0.160(13) Uiso 0.50 1 d PD . .
H111 H 1.0955 0.1689 0.8081 0.193 Uiso 0.50 1 calc PR . .
H111' H 1.0414 0.2437 0.7599 0.193 Uiso 0.50 1 calc PR . .
C112 C 1.0661(16) 0.1555(15) 0.7342(13) 0.109(7) Uiso 0.50 1 d PD . .
H112 H 1.1152 0.1653 0.7014 0.131 Uiso 0.50 1 calc PR . .
H112' H 1.0174 0.1737 0.7101 0.131 Uiso 0.50 1 calc PR . .
H112'' H 1.0802 0.1014 0.7550 0.131 Uiso 0.50 1 calc PR . .
C113 C 0.953(2) 0.225(3) 0.8845(19) 0.183(16) Uiso 0.50 1 d PD . .
H113 H 0.9825 0.1900 0.9235 0.219 Uiso 0.50 1 calc PR . .
H113' H 0.9667 0.2721 0.8727 0.219 Uiso 0.50 1 calc PR . .
C114 C 0.8698(16) 0.2416(16) 0.9048(14) 0.112(8) Uiso 0.50 1 d PD . .
H114 H 0.8518 0.2660 0.9426 0.134 Uiso 0.50 1 calc PR . .
H114' H 0.8562 0.1952 0.9207 0.134 Uiso 0.50 1 calc PR . .
H114'' H 0.8401 0.2754 0.8662 0.134 Uiso 0.50 1 calc PR . .

loop_
_atom_site_aniso_label
_atom_site_aniso_U_11
_atom_site_aniso_U_22
_atom_site_aniso_U_33
_atom_site_aniso_U_23
_atom_site_aniso_U_13
_atom_site_aniso_U_12
Cu1 0.0504(4) 0.0520(5) 0.0684(6) -0.0145(4) -0.0209(4) -0.0151(4)
Cu2 0.0755(6) 0.0461(5) 0.0647(6) -0.0151(4) -0.0183(5) -0.0206(4)
Cu3 0.0670(6) 0.0986(9) 0.0708(7) -0.0413(6) 0.0032(5) -0.0307(6)
Cu4 0.0776(6) 0.0517(5) 0.0585(5) -0.0012(4) -0.0225(5) -0.0258(5)
Cu5 0.0564(5) 0.0460(4) 0.0545(5) -0.0112(4) -0.0138(4) -0.0155(4)
Cu6 0.0510(4) 0.0456(4) 0.0505(4) -0.0092(4) -0.0151(4) -0.0154(4)
Cu7 0.0587(5) 0.0463(5) 0.0579(5) -0.0096(4) -0.0142(4) -0.0142(4)
Cu8 0.0667(5) 0.0501(5) 0.0514(5) -0.0080(4) -0.0132(4) -0.0210(4)
Cu9 0.0618(5) 0.0452(4) 0.0543(5) -0.0112(4) -0.0119(4) -0.0159(4)
Cu10 0.0650(5) 0.0497(5) 0.0561(5) -0.0084(4) -0.0150(4) -0.0237(4)
Cu11 0.0639(5) 0.0432(4) 0.0554(5) -0.0093(4) -0.0175(4) -0.0145(4)
Se1 0.0603(4) 0.0457(4) 0.0512(4) -0.0130(3) -0.0123(3) -0.0182(3)
Se2 0.0543(4) 0.0460(4) 0.0640(4) -0.0160(3) -0.0131(3) -0.0114(3)
Se3 0.0637(4) 0.0480(4) 0.0482(4) -0.0084(3) -0.0154(3) -0.0200(3)
Se4 0.0652(4) 0.0499(4) 0.0565(4) -0.0108(3) -0.0108(3) -0.0220(3)
Se5 0.0601(4) 0.0420(3) 0.0577(4) -0.0079(3) -0.0200(3) -0.0136(3)
Se6 0.0544(4) 0.0461(4) 0.0509(4) -0.0114(3) -0.0140(3) -0.0160(3)
Se7 0.0543(4) 0.0418(3) 0.0527(4) -0.0086(3) -0.0141(3) -0.0150(3)
Se8 0.0527(4) 0.0456(4) 0.0521(4) -0.0100(3) -0.0153(3) -0.0156(3)
P1 0.0481(9) 0.0544(10) 0.0671(12) -0.0160(9) -0.0185(8) -0.0151(8)
P2 0.0744(12) 0.0457(10) 0.0662(12) -0.0170(9) -0.0126(10) -0.0222(9)
P3 0.0584(11) 0.0670(13) 0.0626(12) -0.0246(10) -0.0050(9) -0.0193(9)
P4 0.0861(14) 0.0479(10) 0.0545(11) -0.0043(9) -0.0195(10) -0.0195(10)
S1 0.108(2) 0.087(2) 0.176(4) -0.049(2) -0.020(2) -0.0507(18)
S2 0.142(3) 0.139(3) 0.168(4) -0.062(3) -0.073(3) -0.023(3)
S3 0.177(5) 0.134(4) 0.196(5) -0.037(4) -0.062(4) 0.008(4)
S4 0.325(10) 0.295(10) 0.201(7) -0.083(7) -0.150(7) -0.084(8)
C1 0.074(5) 0.049(4) 0.060(4) -0.012(4) -0.017(4) -0.023(4)
C2 0.072(5) 0.070(5) 0.068(5) -0.014(4) -0.022(4) -0.025(4)
C3 0.095(7) 0.082(6) 0.088(7) -0.008(5) -0.040(6) -0.041(5)
C4 0.129(10) 0.125(10) 0.084(7) -0.023(7) -0.045(7) -0.055(8)
C5 0.145(12) 0.183(15) 0.071(7) -0.050(8) -0.011(7) -0.088(11)
C6 0.106(7) 0.141(10) 0.056(5) -0.048(6) -0.004(5) -0.063(7)
C7 0.056(4) 0.065(5) 0.079(6) -0.007(4) -0.022(4) -0.014(4)
C8 0.072(6) 0.106(8) 0.100(8) -0.029(7) -0.036(5) -0.014(5)
C9 0.094(9) 0.176(16) 0.132(12) -0.008(11) -0.067(8) -0.029(10)
C10 0.103(10) 0.126(13) 0.208(19) -0.014(13) -0.095(12) 0.014(9)
C11 0.096(9) 0.062(7) 0.205(17) -0.007(9) -0.038(10) 0.005(6)
C12 0.066(5) 0.061(5) 0.130(9) -0.028(6) -0.022(6) 0.000(4)
C13 0.073(5) 0.055(4) 0.051(4) -0.009(4) -0.020(4) -0.018(4)
C14 0.087(6) 0.067(5) 0.060(5) -0.012(4) -0.018(4) -0.024(5)
C15 0.128(9) 0.101(8) 0.057(5) -0.006(5) -0.035(6) -0.042(7)
C16 0.145(10) 0.134(10) 0.071(6) -0.011(7) -0.048(7) -0.072(9)
C17 0.135(10) 0.162(12) 0.069(6) -0.014(7) -0.028(6) -0.093(10)
C18 0.095(6) 0.091(7) 0.065(5) -0.008(5) -0.027(5) -0.050(6)
C19 0.070(5) 0.062(5) 0.063(5) -0.006(4) -0.015(4) -0.029(4)
C20 0.067(4) 0.058(4) 0.056(4) -0.012(4) -0.011(3) -0.025(4)
C21 0.099(7) 0.059(5) 0.079(6) -0.021(5) -0.024(5) -0.019(5)
C22 0.165(11) 0.069(6) 0.094(8) -0.028(6) -0.013(8) -0.064(7)
C23 0.189(14) 0.090(8) 0.114(10) -0.029(8) 0.008(10) -0.092(10)
C24 0.131(9) 0.088(7) 0.096(8) -0.025(7) 0.012(7) -0.073(7)
C25 0.061(4) 0.053(4) 0.072(5) -0.009(4) -0.026(4) -0.015(3)
C26 0.087(6) 0.054(5) 0.095(7) -0.007(5) -0.046(5) -0.007(4)
C27 0.098(7) 0.071(6) 0.137(10) 0.002(7) -0.069(8) -0.012(6)
C28 0.094(7) 0.109(9) 0.111(9) 0.009(7) -0.066(7) -0.033(7)
C29 0.101(7) 0.080(7) 0.107(8) -0.006(6) -0.051(7) -0.029(6)
C30 0.091(6) 0.062(5) 0.085(6) -0.006(5) -0.040(5) -0.032(5)
C31 0.056(4) 0.064(5) 0.077(5) -0.007(4) -0.021(4) -0.027(4)
C32 0.077(6) 0.071(6) 0.092(7) -0.005(5) -0.035(5) -0.010(5)
C33 0.105(8) 0.083(8) 0.134(11) 0.011(8) -0.058(8) -0.026(7)
C34 0.116(10) 0.120(10) 0.090(8) 0.019(7) -0.048(7) -0.056(8)
C35 0.091(8) 0.164(13) 0.070(6) -0.019(7) -0.017(6) -0.048(8)
C36 0.064(5) 0.120(9) 0.074(6) -0.019(6) -0.023(5) -0.023(5)
C37 0.057(4) 0.061(4) 0.069(5) -0.024(4) -0.020(4) -0.014(4)
C38 0.068(5) 0.084(6) 0.075(6) -0.021(5) -0.012(4) -0.025(5)
C39 0.087(7) 0.124(10) 0.076(6) -0.042(7) -0.002(5) -0.038(6)
C40 0.080(7) 0.137(11) 0.091(8) -0.062(8) -0.027(6) -0.008(7)
C41 0.072(6) 0.091(7) 0.117(9) -0.057(7) -0.038(6) 0.004(5)
C42 0.063(5) 0.080(6) 0.090(6) -0.031(5) -0.021(4) -0.021(4)
C43 0.049(4) 0.064(5) 0.070(5) -0.017(4) -0.020(3) -0.018(3)
C44 0.073(5) 0.068(5) 0.091(6) -0.007(5) -0.038(5) -0.026(4)
C45 0.085(6) 0.062(5) 0.109(8) -0.005(5) -0.035(6) -0.034(5)
C46 0.065(5) 0.068(5) 0.097(7) -0.027(5) -0.009(4) -0.031(4)
C47 0.061(5) 0.086(6) 0.109(8) -0.048(6) -0.020(5) -0.025(4)
C48 0.059(4) 0.066(5) 0.082(6) -0.021(4) -0.023(4) -0.020(4)
C49 0.33(3) 0.21(2) 0.147(15) -0.047(15) -0.036(17) -0.20(2)
C50 0.067(4) 0.048(4) 0.069(5) -0.013(4) -0.011(4) -0.020(4)
C51 0.091(6) 0.052(4) 0.074(5) -0.016(4) -0.021(5) -0.028(4)
C52 0.098(7) 0.049(4) 0.099(7) -0.009(5) -0.025(6) -0.032(5)
C53 0.103(7) 0.054(5) 0.088(7) -0.001(5) -0.027(6) -0.031(5)
C54 0.100(7) 0.072(6) 0.076(6) -0.007(5) -0.029(5) -0.036(5)
C55 0.096(6) 0.061(5) 0.077(6) -0.021(5) -0.027(5) -0.028(5)
C56 0.094(6) 0.062(5) 0.076(6) -0.030(5) -0.010(5) -0.030(5)
C57 0.128(9) 0.081(7) 0.086(7) -0.035(6) 0.019(7) -0.043(7)
C58 0.181(15) 0.106(10) 0.100(9) -0.039(8) 0.026(10) -0.070(11)
C59 0.134(11) 0.130(12) 0.128(12) -0.070(11) 0.041(9) -0.063(10)
C60 0.106(9) 0.112(11) 0.174(15) -0.081(12) 0.025(10) -0.028(8)
C61 0.090(7) 0.073(7) 0.126(10) -0.045(7) 0.004(7) -0.017(6)
C62 0.090(6) 0.042(4) 0.072(5) -0.013(4) -0.020(4) -0.023(4)
C63 0.088(6) 0.067(5) 0.072(5) -0.013(5) -0.020(5) -0.038(5)
C64 0.108(7) 0.060(5) 0.103(7) -0.012(5) -0.049(6) -0.030(5)
C65 0.131(9) 0.051(5) 0.101(8) -0.006(5) -0.056(7) -0.031(6)
C66 0.122(9) 0.074(6) 0.083(7) -0.023(5) -0.040(6) -0.026(6)
C67 0.120(8) 0.070(6) 0.088(7) -0.033(5) -0.032(6) -0.024(6)
C69 0.070(5) 0.081(6) 0.069(5) -0.027(5) -0.007(4) -0.026(4)
C70 0.075(6) 0.116(9) 0.117(9) -0.075(8) -0.023(6) -0.004(6)
C71 0.111(9) 0.181(15) 0.140(12) -0.113(12) -0.025(8) -0.028(9)
C72 0.094(8) 0.160(13) 0.103(9) -0.065(9) -0.019(7) -0.036(8)
C73 0.083(7) 0.153(12) 0.080(7) -0.031(8) -0.020(6) -0.032(7)
C74 0.072(5) 0.112(8) 0.072(6) -0.035(6) -0.019(4) -0.021(5)
C75 0.062(5) 0.070(5) 0.074(5) -0.022(5) -0.005(4) -0.019(4)
C76 0.088(6) 0.074(6) 0.098(7) -0.025(6) -0.015(6) -0.032(5)
C77 0.119(10) 0.086(8) 0.130(11) -0.025(8) -0.020(9) -0.046(8)
C78 0.092(8) 0.086(8) 0.168(14) -0.031(10) -0.004(8) -0.043(7)
C79 0.098(8) 0.111(10) 0.124(11) -0.032(9) 0.023(8) -0.046(8)
C80 0.090(7) 0.091(7) 0.087(7) -0.022(6) 0.007(5) -0.041(6)
C81 0.084(6) 0.071(6) 0.069(5) -0.031(5) -0.012(4) -0.016(5)
C82 0.116(8) 0.076(7) 0.092(7) -0.029(6) -0.034(7) -0.010(6)
C83 0.180(15) 0.068(7) 0.123(11) -0.026(7) -0.073(11) 0.003(9)
C84 0.21(2) 0.090(10) 0.163(16) -0.067(10) -0.125(16) 0.067(12)
C85 0.082(8) 0.173(16) 0.193(17) -0.120(15) -0.070(10) 0.054(10)
C86 0.070(6) 0.111(9) 0.106(8) -0.052(7) -0.016(5) -0.015(6)
C87 0.061(5) 0.110(8) 0.099(7) -0.043(7) 0.010(5) -0.039(5)
C88 0.103(7) 0.058(5) 0.069(5) -0.012(4) -0.035(5) -0.014(5)
C89 0.106(8) 0.093(7) 0.092(7) -0.033(6) -0.037(6) -0.030(6)
C90 0.121(10) 0.111(10) 0.147(13) -0.040(10) -0.060(10) -0.027(8)
C91 0.156(13) 0.106(10) 0.117(11) -0.032(9) -0.081(11) -0.013(9)
C92 0.164(13) 0.084(8) 0.078(7) -0.012(6) -0.058(8) -0.014(8)
C93 0.126(8) 0.059(5) 0.058(5) -0.009(4) -0.034(5) -0.014(5)
C95 0.097(6) 0.059(5) 0.053(4) 0.000(4) -0.024(4) -0.025(5)
C96 0.109(8) 0.076(7) 0.076(6) -0.008(5) -0.013(6) -0.016(6)
C97 0.086(8) 0.112(10) 0.100(9) -0.004(8) -0.007(7) -0.008(7)
C98 0.078(7) 0.144(13) 0.119(11) 0.017(10) -0.018(7) -0.038(8)
C99 0.112(9) 0.109(9) 0.100(8) 0.012(7) -0.040(7) -0.049(8)
C100 0.089(6) 0.073(6) 0.074(6) 0.006(5) -0.022(5) -0.032(5)
C101 0.091(6) 0.058(5) 0.055(4) -0.011(4) -0.019(4) -0.017(4)
C102 0.094(7) 0.052(5) 0.076(6) 0.004(4) -0.018(5) -0.018(5)
C103 0.107(8) 0.062(6) 0.095(8) -0.003(6) -0.025(6) -0.007(6)
C104 0.155(11) 0.056(6) 0.093(8) -0.019(6) -0.018(8) -0.013(7)
C105 0.150(10) 0.057(5) 0.075(6) -0.017(5) -0.011(7) -0.031(6)
C106 0.123(8) 0.058(5) 0.069(6) -0.013(4) -0.025(6) -0.028(5)

loop_
_atom_type_symbol
_atom_type_description
_atom_type_scat_dispersion_real
_atom_type_scat_dispersion_imag
_atom_type_scat_source
C C 0.0033 0.0016 'International Tables Vol C Tables 4.2.6.8 and 6.1.1.4'
H H 0.0000 0.0000 'International Tables Vol C Tables 4.2.6.8 and 6.1.1.4'
O O 0.0106 0.0060 'International Tables Vol C Tables 4.2.6.8 and 6.1.1.4'
P P 0.1023 0.0942 'International Tables Vol C Tables 4.2.6.8 and 6.1.1.4'
S S 0.1246 0.1234 'International Tables Vol C Tables 4.2.6.8 and 6.1.1.4'
Cu Cu 0.3201 1.2651 'International Tables Vol C Tables 4.2.6.8 and 6.1.1.4'
Se Se -0.0929 2.2259 'International Tables Vol C Tables 4.2.6.8 and 6.1.1.4'

loop_
_geom_angle_atom_site_label_1
_geom_angle_atom_site_label_2
_geom_angle_atom_site_label_3
_geom_angle
_geom_angle_site_symmetry_1
_geom_angle_site_symmetry_3
_geom_angle_publ_flag
P1 Cu1 Se7 126.43(7) . . ?
P1 Cu1 Cu8 139.13(7) . 2_666 ?
Se7 Cu1 Cu8 55.29(4) . 2_666 ?
P1 Cu1 Cu5 112.46(7) . . ?
Se7 Cu1 Cu5 120.52(4) . . ?
Cu8 Cu1 Cu5 86.44(5) 2_666 . ?
P1 Cu1 Se6 103.89(7) . . ?
Se7 Cu1 Se6 101.61(5) . . ?
Cu8 Cu1 Se6 115.95(5) 2_666 . ?
Cu5 Cu1 Se6 52.74(4) . . ?
P1 Cu1 Cu6 160.76(7) . . ?
Se7 Cu1 Cu6 61.29(4) . . ?
Cu8 Cu1 Cu6 60.07(3) 2_666 . ?
Cu5 Cu1 Cu6 60.24(4) . . ?
Se6 Cu1 Cu6 57.10(4) . . ?
P1 Cu1 Cu10 110.04(8) . . ?
Se7 Cu1 Cu10 55.25(4) . . ?
Cu8 Cu1 Cu10 101.32(5) 2_666 . ?
Cu5 Cu1 Cu10 99.71(5) . . ?
Se6 Cu1 Cu10 52.86(3) . . ?
Cu6 Cu1 Cu10 57.58(4) . . ?
P1 Cu1 Se8 107.95(7) . 2_666 ?
Se7 Cu1 Se8 110.01(5) . 2_666 ?
Cu8 Cu1 Se8 54.81(4) 2_666 2_666 ?
Cu5 Cu1 Se8 51.98(3) . 2_666 ?
Se6 Cu1 Se8 104.49(4) . 2_666 ?
Cu6 Cu1 Se8 82.02(4) . 2_666 ?
Cu10 Cu1 Se8 139.49(4) . 2_666 ?
P2 Cu2 Se2 126.97(8) . . ?
P2 Cu2 Se1 113.04(7) . . ?
Se2 Cu2 Se1 93.05(5) . . ?
P2 Cu2 Se7 107.60(8) . 2_666 ?
Se2 Cu2 Se7 108.34(4) . 2_666 ?
Se1 Cu2 Se7 105.59(5) . 2_666 ?
P2 Cu2 Cu7 126.67(8) . 2_666 ?
Se2 Cu2 Cu7 56.67(4) . 2_666 ?
Se1 Cu2 Cu7 120.04(5) . 2_666 ?
Se7 Cu2 Cu7 54.13(4) 2_666 2_666 ?
P2 Cu2 Cu8 138.11(7) . . ?
Se2 Cu2 Cu8 94.92(5) . . ?
Se1 Cu2 Cu8 57.01(4) . . ?
Se7 Cu2 Cu8 50.97(4) 2_666 . ?
Cu7 Cu2 Cu8 74.06(5) 2_666 . ?
P3 Cu3 Cu9 166.22(8) . . ?
P3 Cu3 Se6 130.40(8) . . ?
Cu9 Cu3 Se6 62.05(4) . . ?
P3 Cu3 Se1 119.66(8) . . ?
Cu9 Cu3 Se1 59.08(4) . . ?
Se6 Cu3 Se1 94.35(5) . . ?
P3 Cu3 Se3 114.40(9) . . ?
Cu9 Cu3 Se3 55.66(5) . . ?
Se6 Cu3 Se3 88.97(5) . . ?
Se1 Cu3 Se3 102.47(5) . . ?
P4 Cu4 Se4 111.76(9) . . ?
P4 Cu4 Cu11 140.21(8) . . ?
Se4 Cu4 Cu11 108.04(5) . . ?
P4 Cu4 Se3 114.80(7) . . ?
Se4 Cu4 Se3 97.11(5) . . ?
Cu11 Cu4 Se3 58.75(4) . . ?
P4 Cu4 Se5 107.10(8) . . ?
Se4 Cu4 Se5 113.99(5) . . ?
Cu11 Cu4 Se5 54.72(4) . . ?
Se3 Cu4 Se5 112.10(6) . . ?
P4 Cu4 Cu10 159.03(8) . . ?
Se4 Cu4 Cu10 48.43(4) . . ?
Cu11 Cu4 Cu10 60.12(4) . . ?
Se3 Cu4 Cu10 78.59(4) . . ?
Se5 Cu4 Cu10 80.36(5) . . ?
Se8 Cu5 Se6 131.38(5) 2_666 . ?
Se8 Cu5 Se2 121.76(5) 2_666 . ?
Se6 Cu5 Se2 100.82(5) . . ?
Se8 Cu5 Cu7 78.42(5) 2_666 2_666 ?
Se6 Cu5 Cu7 149.54(5) . 2_666 ?
Se2 Cu5 Cu7 57.89(4) . 2_666 ?
Se8 Cu5 Cu1 66.70(5) 2_666 . ?
Se6 Cu5 Cu1 65.08(4) . . ?
Se2 Cu5 Cu1 143.17(5) . . ?
Cu7 Cu5 Cu1 145.11(5) 2_666 . ?
Se8 Cu5 Cu6 90.49(5) 2_666 . ?
Se6 Cu5 Cu6 61.27(5) . . ?
Se2 Cu5 Cu6 143.60(5) . . ?
Cu7 Cu5 Cu6 121.49(5) 2_666 . ?
Cu1 Cu5 Cu6 61.54(4) . . ?
Se8 Cu5 Cu6 59.58(4) 2_666 2_666 ?
Se6 Cu5 Cu6 123.68(5) . 2_666 ?
Se2 Cu5 Cu6 115.59(5) . 2_666 ?
Cu7 Cu5 Cu6 60.94(5) 2_666 2_666 ?
Cu1 Cu5 Cu6 99.62(5) . 2_666 ?
Cu6 Cu5 Cu6 64.03(5) . 2_666 ?
Se8 Cu5 Cu8 114.63(5) 2_666 . ?
Se6 Cu5 Cu8 86.94(4) . . ?
Se2 Cu5 Cu8 88.06(4) . . ?
Cu7 Cu5 Cu8 71.98(5) 2_666 . ?
Cu1 Cu5 Cu8 122.75(5) . . ?
Cu6 Cu5 Cu8 61.23(4) . . ?
Cu6 Cu5 Cu8 55.06(3) 2_666 . ?
Se8 Cu6 Cu9 59.44(4) . . ?
Se8 Cu6 Se6 118.03(4) . . ?
Cu9 Cu6 Se6 58.80(4) . . ?
Se8 Cu6 Cu10 120.94(5) . . ?
Cu9 Cu6 Cu10 83.25(5) . . ?
Se6 Cu6 Cu10 55.27(4) . . ?
Se8 Cu6 Se7 128.34(4) . . ?
Cu9 Cu6 Se7 135.87(5) . . ?
Se6 Cu6 Se7 99.76(5) . . ?
Cu10 Cu6 Se7 54.76(4) . . ?
Se8 Cu6 Cu8 122.29(5) . 2_666 ?
Cu9 Cu6 Cu8 169.63(5) . 2_666 ?
Se6 Cu6 Cu8 117.51(5) . 2_666 ?
Cu10 Cu6 Cu8 102.63(5) . 2_666 ?
Se7 Cu6 Cu8 52.62(4) . 2_666 ?
Se8 Cu6 Cu7 73.65(4) . . ?
Cu9 Cu6 Cu7 112.81(5) . . ?
Se6 Cu6 Cu7 137.14(5) . . ?
Cu10 Cu6 Cu7 82.80(5) . . ?
Se7 Cu6 Cu7 54.79(3) . . ?
Cu8 Cu6 Cu7 76.68(5) 2_666 . ?
Se8 Cu6 Cu5 118.37(5) . . ?
Cu9 Cu6 Cu5 86.43(5) . . ?
Se6 Cu6 Cu5 53.28(4) . . ?
Cu10 Cu6 Cu5 101.18(5) . . ?
Se7 Cu6 Cu5 112.20(4) . . ?
Cu8 Cu6 Cu5 84.06(5) 2_666 . ?
Cu7 Cu6 Cu5 160.74(4) . . ?
Se8 Cu6 Cu5 53.53(3) . 2_666 ?
Cu9 Cu6 Cu5 112.19(5) . 2_666 ?
Se6 Cu6 Cu5 163.99(4) . 2_666 ?
Cu10 Cu6 Cu5 139.95(5) . 2_666 ?
Se7 Cu6 Cu5 95.51(5) . 2_666 ?
Cu8 Cu6 Cu5 68.76(4) 2_666 2_666 ?
Cu7 Cu6 Cu5 57.19(4) . 2_666 ?
Cu5 Cu6 Cu5 115.97(5) . 2_666 ?
Se8 Cu6 Cu11 57.27(4) . . ?
Cu9 Cu6 Cu11 55.28(4) . . ?
Se6 Cu6 Cu11 90.84(5) . . ?
Cu10 Cu6 Cu11 63.99(4) . . ?
Se7 Cu6 Cu11 90.64(4) . . ?
Cu8 Cu6 Cu11 134.97(5) 2_666 . ?
Cu7 Cu6 Cu11 59.58(4) . . ?
Cu5 Cu6 Cu11 139.08(5) . . ?
Cu5 Cu6 Cu11 93.79(5) 2_666 . ?
Se8 Cu6 Cu1 176.51(4) . . ?
Cu9 Cu6 Cu1 119.79(5) . . ?
Se6 Cu6 Cu1 61.00(3) . . ?
Cu10 Cu6 Cu1 61.66(4) . . ?
Se7 Cu6 Cu1 54.83(4) . . ?
Cu8 Cu6 Cu1 57.77(4) 2_666 . ?
Cu7 Cu6 Cu1 109.42(5) . . ?
Cu5 Cu6 Cu1 58.23(4) . . ?
Cu5 Cu6 Cu1 126.44(4) 2_666 . ?
Cu11 Cu6 Cu1 125.53(5) . . ?
Se8 Cu6 Cu6 83.37(5) . 2_666 ?
Cu9 Cu6 Cu6 107.38(5) . 2_666 ?
Se6 Cu6 Cu6 110.30(6) . 2_666 ?
Cu10 Cu6 Cu6 155.01(5) . 2_666 ?
Se7 Cu6 Cu6 116.50(5) . 2_666 ?
Cu8 Cu6 Cu6 63.90(4) 2_666 2_666 ?
Cu7 Cu6 Cu6 112.04(6) . 2_666 ?
Cu5 Cu6 Cu6 58.25(4) . 2_666 ?
Cu5 Cu6 Cu6 57.72(5) 2_666 2_666 ?
Cu11 Cu6 Cu6 140.64(5) . 2_666 ?
Cu1 Cu6 Cu6 93.82(5) . 2_666 ?
Se5 Cu7 Se2 128.16(5) . 2_666 ?
Se5 Cu7 Se7 101.38(5) . . ?
Se2 Cu7 Se7 115.59(5) 2_666 . ?
Se5 Cu7 Cu5 144.33(5) . 2_666 ?
Se2 Cu7 Cu5 59.39(4) 2_666 2_666 ?
Se7 Cu7 Cu5 104.11(5) . 2_666 ?
Se5 Cu7 Cu11 54.97(4) . . ?
Se2 Cu7 Cu11 143.83(5) 2_666 . ?
Se7 Cu7 Cu11 96.02(5) . . ?
Cu5 Cu7 Cu11 97.58(5) 2_666 . ?
Se5 Cu7 Cu6 110.97(5) . . ?
Se2 Cu7 Cu6 117.87(6) 2_666 . ?
Se7 Cu7 Cu6 62.18(4) . . ?
Cu5 Cu7 Cu6 61.87(4) 2_666 . ?
Cu11 Cu7 Cu6 60.83(5) . . ?
Se5 Cu7 Cu2 125.68(5) . 2_666 ?
Se2 Cu7 Cu2 55.99(4) 2_666 2_666 ?
Se7 Cu7 Cu2 62.42(4) . 2_666 ?
Cu5 Cu7 Cu2 88.50(5) 2_666 2_666 ?
Cu11 Cu7 Cu2 158.43(5) . 2_666 ?
Cu6 Cu7 Cu2 105.24(5) . 2_666 ?
Se7 Cu8 Cu9 172.73(5) 2_666 . ?
Se7 Cu8 Se8 125.25(5) 2_666 . ?
Cu9 Cu8 Se8 61.77(5) . . ?
Se7 Cu8 Se1 115.46(5) 2_666 . ?
Cu9 Cu8 Se1 59.52(4) . . ?
Se8 Cu8 Se1 113.16(5) . . ?
Se7 Cu8 Cu1 59.66(5) 2_666 2_666 ?
Cu9 Cu8 Cu1 127.46(5) . 2_666 ?
Se8 Cu8 Cu1 65.72(5) . 2_666 ?
Se1 Cu8 Cu1 149.77(5) . 2_666 ?
Se7 Cu8 Cu6 63.50(4) 2_666 2_666 ?
Cu9 Cu8 Cu6 117.17(5) . 2_666 ?
Se8 Cu8 Cu6 88.69(5) . 2_666 ?
Se1 Cu8 Cu6 146.05(5) . 2_666 ?
Cu1 Cu8 Cu6 62.16(4) 2_666 2_666 ?
Se7 Cu8 Cu2 62.15(5) 2_666 . ?
Cu9 Cu8 Cu2 111.30(5) . . ?
Se8 Cu8 Cu2 168.01(5) . . ?
Se1 Cu8 Cu2 56.20(4) . . ?
Cu1 Cu8 Cu2 119.97(6) 2_666 . ?
Cu6 Cu8 Cu2 103.29(5) 2_666 . ?
Se7 Cu8 Cu6 124.70(4) 2_666 . ?
Cu9 Cu8 Cu6 56.33(4) . . ?
Se8 Cu8 Cu6 55.21(3) . . ?
Se1 Cu8 Cu6 109.24(5) . . ?
Cu1 Cu8 Cu6 94.74(5) 2_666 . ?
Cu6 Cu8 Cu6 61.22(5) 2_666 . ?
Cu2 Cu8 Cu6 130.80(4) . . ?
Se7 Cu8 Cu5 93.95(5) 2_666 . ?
Cu9 Cu8 Cu5 81.24(5) . . ?
Se8 Cu8 Cu5 108.75(5) . . ?
Se1 Cu8 Cu5 91.22(4) . . ?
Cu1 Cu8 Cu5 118.27(4) 2_666 . ?
Cu6 Cu8 Cu5 56.18(4) 2_666 . ?
Cu2 Cu8 Cu5 78.49(4) . . ?
Cu6 Cu8 Cu5 53.56(4) . . ?
Cu3 Cu9 Cu11 123.40(6) . . ?
Cu3 Cu9 Se3 69.11(6) . . ?
Cu11 Cu9 Se3 61.64(5) . . ?
Cu3 Cu9 Cu8 116.71(6) . . ?
Cu11 Cu9 Cu8 117.25(6) . . ?
Se3 Cu9 Cu8 167.85(5) . . ?
Cu3 Cu9 Se1 63.49(5) . . ?
Cu11 Cu9 Se1 166.20(5) . . ?
Se3 Cu9 Se1 115.96(5) . . ?
Cu8 Cu9 Se1 61.87(4) . . ?
Cu3 Cu9 Se8 175.85(6) . . ?
Cu11 Cu9 Se8 60.58(5) . . ?
Se3 Cu9 Se8 114.91(5) . . ?
Cu8 Cu9 Se8 59.15(5) . . ?
Se1 Cu9 Se8 112.92(5) . . ?
Cu3 Cu9 Se6 59.49(4) . . ?
Cu11 Cu9 Se6 98.27(5) . . ?
Se3 Cu9 Se6 95.21(5) . . ?
Cu8 Cu9 Se6 96.90(5) . . ?
Se1 Cu9 Se6 95.48(5) . . ?
Se8 Cu9 Se6 120.00(4) . . ?
Cu3 Cu9 Cu6 120.32(5) . . ?
Cu11 Cu9 Cu6 65.12(5) . . ?
Se3 Cu9 Cu6 116.42(5) . . ?
Cu8 Cu9 Cu6 70.87(4) . . ?
Se1 Cu9 Cu6 123.71(5) . . ?
Se8 Cu9 Cu6 59.39(4) . . ?
Se6 Cu9 Cu6 60.83(4) . . ?
Se4 Cu10 Se6 116.40(6) . . ?
Se4 Cu10 Se7 128.65(5) . . ?
Se6 Cu10 Se7 111.49(6) . . ?
Se4 Cu10 Cu6 161.41(5) . . ?
Se6 Cu10 Cu6 61.48(4) . . ?
Se7 Cu10 Cu6 63.16(4) . . ?
Se4 Cu10 Cu1 136.58(5) . . ?
Se6 Cu10 Cu1 62.59(4) . . ?
Se7 Cu10 Cu1 56.79(4) . . ?
Cu6 Cu10 Cu1 60.76(4) . . ?
Se4 Cu10 Cu11 103.27(5) . . ?
Se6 Cu10 Cu11 91.57(5) . . ?
Se7 Cu10 Cu11 92.65(5) . . ?
Cu6 Cu10 Cu11 59.37(4) . . ?
Cu1 Cu10 Cu11 120.02(5) . . ?
Se4 Cu10 Cu4 52.28(4) . . ?
Se6 Cu10 Cu4 117.85(5) . . ?
Se7 Cu10 Cu4 117.22(5) . . ?
Cu6 Cu10 Cu4 110.84(5) . . ?
Cu1 Cu10 Cu4 170.85(5) . . ?
Cu11 Cu10 Cu4 51.46(4) . . ?
Se5 Cu11 Cu9 169.64(5) . . ?
Se5 Cu11 Se8 121.00(5) . . ?
Cu9 Cu11 Se8 61.23(4) . . ?
Se5 Cu11 Se3 123.10(6) . . ?
Cu9 Cu11 Se3 59.23(5) . . ?
Se8 Cu11 Se3 113.38(5) . . ?
Se5 Cu11 Cu4 63.69(5) . . ?
Cu9 Cu11 Cu4 114.90(6) . . ?
Se8 Cu11 Cu4 174.10(5) . . ?
Se3 Cu11 Cu4 61.12(4) . . ?
Se5 Cu11 Cu7 57.41(4) . . ?
Cu9 Cu11 Cu7 116.96(6) . . ?
Se8 Cu11 Cu7 73.88(4) . . ?
Se3 Cu11 Cu7 162.74(5) . . ?
Cu4 Cu11 Cu7 112.01(5) . . ?
Se5 Cu11 Cu6 112.04(5) . . ?
Cu9 Cu11 Cu6 59.60(4) . . ?
Se8 Cu11 Cu6 57.80(4) . . ?
Se3 Cu11 Cu6 109.86(5) . . ?
Cu4 Cu11 Cu6 125.05(5) . . ?
Cu7 Cu11 Cu6 59.59(4) . . ?
Se5 Cu11 Cu10 88.77(5) . . ?
Cu9 Cu11 Cu10 81.40(5) . . ?
Se8 Cu11 Cu10 114.14(5) . . ?
Se3 Cu11 Cu10 83.62(4) . . ?
Cu4 Cu11 Cu10 68.42(5) . . ?
Cu7 Cu11 Cu10 79.13(4) . . ?
Cu6 Cu11 Cu10 56.63(4) . . ?
C1 Se1 Cu9 105.8(2) . . ?
C1 Se1 Cu2 112.1(2) . . ?
Cu9 Se1 Cu2 120.13(5) . . ?
C1 Se1 Cu8 107.0(2) . . ?
Cu9 Se1 Cu8 58.61(5) . . ?
Cu2 Se1 Cu8 66.79(4) . . ?
C1 Se1 Cu3 117.3(3) . . ?
Cu9 Se1 Cu3 57.43(4) . . ?
Cu2 Se1 Cu3 128.86(5) . . ?
Cu8 Se1 Cu3 108.74(5) . . ?
C7 Se2 Cu2 118.0(3) . . ?
C7 Se2 Cu7 95.5(3) . 2_666 ?
Cu2 Se2 Cu7 67.34(4) . 2_666 ?
C7 Se2 Cu5 128.3(3) . . ?
Cu2 Se2 Cu5 96.95(5) . . ?
Cu7 Se2 Cu5 62.73(5) 2_666 . ?
C13 Se3 Cu9 107.6(3) . . ?
C13 Se3 Cu11 109.4(3) . . ?
Cu9 Se3 Cu11 59.13(4) . . ?
C13 Se3 Cu4 114.8(2) . . ?
Cu9 Se3 Cu4 113.90(5) . . ?
Cu11 Se3 Cu4 60.13(5) . . ?
C13 Se3 Cu3 113.1(2) . . ?
Cu9 Se3 Cu3 55.24(5) . . ?
Cu11 Se3 Cu3 108.95(5) . . ?
Cu4 Se3 Cu3 131.64(4) . . ?
C19 Se4 Cu10 110.9(3) . . ?
C19 Se4 Cu4 99.8(2) . . ?
Cu10 Se4 Cu4 79.29(5) . . ?
C25 Se5 Cu11 99.5(2) . . ?
C25 Se5 Cu7 114.8(3) . . ?
Cu11 Se5 Cu7 67.62(5) . . ?
C25 Se5 Cu4 105.7(3) . . ?
Cu11 Se5 Cu4 61.58(5) . . ?
Cu7 Se5 Cu4 118.64(5) . . ?
Cu5 Se6 Cu10 118.16(5) . . ?
Cu5 Se6 Cu3 119.66(5) . . ?
Cu10 Se6 Cu3 114.04(6) . . ?
Cu5 Se6 Cu9 94.58(5) . . ?
Cu10 Se6 Cu9 88.48(5) . . ?
Cu3 Se6 Cu9 58.45(4) . . ?
Cu5 Se6 Cu6 65.45(5) . . ?
Cu10 Se6 Cu6 63.25(5) . . ?
Cu3 Se6 Cu6 118.82(5) . . ?
Cu9 Se6 Cu6 60.37(3) . . ?
Cu5 Se6 Cu1 62.18(4) . . ?
Cu10 Se6 Cu1 64.55(5) . . ?
Cu3 Se6 Cu1 178.14(5) . . ?
Cu9 Se6 Cu1 122.25(4) . . ?
Cu6 Se6 Cu1 61.89(4) . . ?
Cu8 Se7 Cu10 119.31(5) 2_666 . ?
Cu8 Se7 Cu7 87.02(5) 2_666 . ?
Cu10 Se7 Cu7 91.87(5) . . ?
Cu8 Se7 Cu1 65.05(5) 2_666 . ?
Cu10 Se7 Cu1 67.95(5) . . ?
Cu7 Se7 Cu1 126.62(5) . . ?
Cu8 Se7 Cu6 63.88(4) 2_666 . ?
Cu10 Se7 Cu6 62.09(4) . . ?
Cu7 Se7 Cu6 63.03(4) . . ?
Cu1 Se7 Cu6 63.88(4) . . ?
Cu8 Se7 Cu2 66.88(5) 2_666 2_666 ?
Cu10 Se7 Cu2 154.89(4) . 2_666 ?
Cu7 Se7 Cu2 63.46(4) . 2_666 ?
Cu1 Se7 Cu2 129.67(5) . 2_666 ?
Cu6 Se7 Cu2 106.53(5) . 2_666 ?
Cu5 Se8 Cu8 95.72(5) 2_666 . ?
Cu5 Se8 Cu11 108.12(5) 2_666 . ?
Cu8 Se8 Cu11 114.91(5) . . ?
Cu5 Se8 Cu6 66.89(4) 2_666 . ?
Cu8 Se8 Cu6 71.61(4) . . ?
Cu11 Se8 Cu6 64.93(4) . . ?
Cu5 Se8 Cu9 127.00(5) 2_666 . ?
Cu8 Se8 Cu9 59.08(5) . . ?
Cu11 Se8 Cu9 58.19(4) . . ?
Cu6 Se8 Cu9 61.16(4) . . ?
Cu5 Se8 Cu1 61.32(4) 2_666 2_666 ?
Cu8 Se8 Cu1 59.46(4) . 2_666 ?
Cu11 Se8 Cu1 165.41(4) . 2_666 ?
Cu6 Se8 Cu1 100.72(4) . 2_666 ?
Cu9 Se8 Cu1 118.52(5) . 2_666 ?
C37 P1 C43 103.6(4) . . ?
C37 P1 C31 103.9(4) . . ?
C43 P1 C31 104.9(4) . . ?
C37 P1 Cu1 112.8(2) . . ?
C43 P1 Cu1 115.9(2) . . ?
C31 P1 Cu1 114.4(3) . . ?
C50 P2 C62 103.9(4) . . ?
C50 P2 C56 102.5(4) . . ?
C62 P2 C56 105.7(4) . . ?
C50 P2 Cu2 118.3(3) . . ?
C62 P2 Cu2 114.5(3) . . ?
C56 P2 Cu2 110.6(3) . . ?
C75 P3 C81 104.0(5) . . ?
C75 P3 C69 104.6(4) . . ?
C81 P3 C69 102.0(4) . . ?
C75 P3 Cu3 115.5(3) . . ?
C81 P3 Cu3 115.2(3) . . ?
C69 P3 Cu3 114.0(3) . . ?
C95 P4 C101 101.6(4) . . ?
C95 P4 C88 104.4(5) . . ?
C101 P4 C88 103.7(4) . . ?
C95 P4 Cu4 111.9(3) . . ?
C101 P4 Cu4 115.4(3) . . ?
C88 P4 Cu4 118.0(3) . . ?
C46 S1 C49 104.3(7) . . ?
C65 S2 C68 104.2(8) . . ?
C87 S3 C84 80.5(11) . . ?
C94 S4 C91 91.2(14) . . ?
C6 C1 C2 119.3(8) . . ?
C6 C1 Se1 119.6(7) . . ?
C2 C1 Se1 121.0(6) . . ?
C1 C2 C3 119.9(9) . . ?
C4 C3 C2 120.2(11) . . ?
C3 C4 C5 120.3(10) . . ?
C4 C5 C6 119.8(11) . . ?
C1 C6 C5 120.3(11) . . ?
C12 C7 C8 120.9(9) . . ?
C12 C7 Se2 118.8(7) . . ?
C8 C7 Se2 120.1(7) . . ?
C9 C8 C7 119.3(12) . . ?
C8 C9 C10 121.6(13) . . ?
C11 C10 C9 117.9(13) . . ?
C10 C11 C12 124.4(14) . . ?
C7 C12 C11 115.6(12) . . ?
C18 C13 C14 118.4(8) . . ?
C18 C13 Se3 123.1(6) . . ?
C14 C13 Se3 118.5(7) . . ?
C15 C14 C13 120.7(10) . . ?
C14 C15 C16 120.6(10) . . ?
C17 C16 C15 119.3(9) . . ?
C16 C17 C18 120.9(11) . . ?
C13 C18 C17 120.1(9) . . ?
C24 C19 C20 118.6(9) . . ?
C24 C19 Se4 118.7(7) . . ?
C20 C19 Se4 122.7(7) . . ?
C21 C20 C19 118.8(9) . . ?
C22 C21 C20 122.0(10) . . ?
C21 C22 C23 119.6(10) . . ?
C22 C23 C24 120.6(12) . . ?
C19 C24 C23 120.3(12) . . ?
C26 C25 C30 119.2(8) . . ?
C26 C25 Se5 117.5(7) . . ?
C30 C25 Se5 123.2(6) . . ?
C25 C26 C27 119.8(9) . . ?
C28 C27 C26 119.2(10) . . ?
C29 C28 C27 120.0(9) . . ?
C30 C29 C28 121.1(11) . . ?
C29 C30 C25 120.6(9) . . ?
C36 C31 C32 117.8(9) . . ?
C36 C31 P1 118.9(7) . . ?
C32 C31 P1 123.3(8) . . ?
C33 C32 C31 121.2(11) . . ?
C32 C33 C34 120.2(12) . . ?
C35 C34 C33 118.3(11) . . ?
C34 C35 C36 122.2(11) . . ?
C31 C36 C35 120.2(10) . . ?
C38 C37 C42 118.3(8) . . ?
C38 C37 P1 123.3(7) . . ?
C42 C37 P1 118.4(7) . . ?
C37 C38 C39 120.6(10) . . ?
C40 C39 C38 119.2(12) . . ?
C39 C40 C41 122.1(10) . . ?
C40 C41 C42 119.5(10) . . ?
C41 C42 C37 120.3(10) . . ?
C48 C43 C44 117.9(8) . . ?
C48 C43 P1 123.0(6) . . ?
C44 C43 P1 119.0(6) . . ?
C45 C44 C43 120.0(8) . . ?
C46 C45 C44 123.1(9) . . ?
C45 C46 C47 118.2(9) . . ?
C45 C46 S1 118.7(8) . . ?
C47 C46 S1 123.0(7) . . ?
C48 C47 C46 120.7(8) . . ?
C47 C48 C43 120.1(8) . . ?
C55 C50 C51 118.5(8) . . ?
C55 C50 P2 118.6(6) . . ?
C51 C50 P2 122.6(6) . . ?
C52 C51 C50 120.6(8) . . ?
C53 C52 C51 119.4(8) . . ?
C54 C53 C52 122.1(9) . . ?
C53 C54 C55 118.2(9) . . ?
C50 C55 C54 121.1(8) . . ?
C57 C56 C61 118.8(10) . . ?
C57 C56 P2 119.8(8) . . ?
C61 C56 P2 121.2(9) . . ?
C56 C57 C58 122.8(12) . . ?
C57 C58 C59 120.8(14) . . ?
C60 C59 C58 117.0(13) . . ?
C59 C60 C61 122.6(14) . . ?
C56 C61 C60 117.8(13) . . ?
C63 C62 C67 116.7(9) . . ?
C63 C62 P2 119.2(6) . . ?
C67 C62 P2 123.9(8) . . ?
C62 C63 C64 123.4(9) . . ?
C63 C64 C65 116.2(11) . . ?
C66 C65 C64 121.2(10) . . ?
C66 C65 S2 113.7(9) . . ?
C64 C65 S2 125.0(10) . . ?
C65 C66 C67 120.7(10) . . ?
C66 C67 C62 121.8(11) . . ?
C70 C69 C74 118.9(9) . . ?
C70 C69 P3 123.3(8) . . ?
C74 C69 P3 117.7(7) . . ?
C69 C70 C71 119.9(11) . . ?
C72 C71 C70 120.4(12) . . ?
C71 C72 C73 120.5(11) . . ?
C72 C73 C74 119.1(11) . . ?
C73 C74 C69 121.1(10) . . ?
C76 C75 C80 119.9(10) . . ?
C76 C75 P3 116.9(8) . . ?
C80 C75 P3 123.2(8) . . ?
C77 C76 C75 119.2(11) . . ?
C76 C77 C78 121.1(13) . . ?
C79 C78 C77 118.8(13) . . ?
C80 C79 C78 121.5(13) . . ?
C79 C80 C75 119.3(12) . . ?
C86 C81 C82 120.4(10) . . ?
C86 C81 P3 122.4(9) . . ?
C82 C81 P3 117.2(8) . . ?
C83 C82 C81 119.6(14) . . ?
C84 C83 C82 120.8(17) . . ?
C83 C84 C85 121.4(12) . . ?
C83 C84 S3 136.0(19) . . ?
C85 C84 S3 102.5(18) . . ?
C84 C85 C86 119.7(15) . . ?
C81 C86 C85 117.8(14) . . ?
C93 C88 C89 120.3(10) . . ?
C93 C88 P4 122.2(9) . . ?
C89 C88 P4 117.4(8) . . ?
C90 C89 C88 120.3(12) . . ?
C89 C90 C91 119.5(15) . . ?
C92 C91 C90 120.3(12) . . ?
C92 C91 S4 129.6(13) . . ?
C90 C91 S4 110.0(14) . . ?
C93 C92 C91 120.3(13) . . ?
C92 C93 C88 119.3(13) . . ?
C100 C95 C96 117.1(10) . . ?
C100 C95 P4 124.7(8) . . ?
C96 C95 P4 118.2(8) . . ?
C97 C96 C95 120.0(12) . . ?
C96 C97 C98 120.6(12) . . ?
C99 C98 C97 120.1(13) . . ?
C98 C99 C100 119.2(13) . . ?
C99 C100 C95 122.9(11) . . ?
C106 C101 C102 119.7(9) . . ?
C106 C101 P4 118.3(7) . . ?
C102 C101 P4 121.9(7) . . ?
C103 C102 C101 119.0(10) . . ?
C102 C103 C104 119.8(10) . . ?
C105 C104 C103 120.7(10) . . ?
C104 C105 C106 119.4(11) . . ?
C101 C106 C105 121.3(10) . . ?
C107 O1 C109 126(2) . . ?
O1 C107 C108 127(3) . . ?
C110 C109 O1 120(2) . . ?
C111 O2 C113 129(3) . . ?
O2 C111 C112 119(3) . . ?
C114 C113 O2 114(3) . . ?

loop_
_geom_bond_atom_site_label_1
_geom_bond_atom_site_label_2
_geom_bond_distance
_geom_bond_site_symmetry_2
_geom_bond_publ_flag
Cu1 P1 2.237(2) . ?
Cu1 Se7 2.4829(15) . ?
Cu1 Cu8 2.6086(16) 2_666 ?
Cu1 Cu5 2.6370(13) . ?
Cu1 Se6 2.7041(13) . ?
Cu1 Cu6 2.7270(13) . ?
Cu1 Cu10 2.7506(17) . ?
Cu1 Se8 2.7608(16) 2_666 ?
Cu2 P2 2.228(2) . ?
Cu2 Se2 2.4405(13) . ?
Cu2 Se1 2.5316(16) . ?
Cu2 Se7 2.6920(16) 2_666 ?
Cu2 Cu7 2.7171(14) 2_666 ?
Cu2 Cu8 2.8002(17) . ?
Cu3 P3 2.194(2) . ?
Cu3 Cu9 2.4532(16) . ?
Cu3 Se6 2.4802(13) . ?
Cu3 Se1 2.6048(17) . ?
Cu3 Se3 2.7899(19) . ?
Cu4 P4 2.255(2) . ?
Cu4 Se4 2.4512(14) . ?
Cu4 Cu11 2.5612(17) . ?
Cu4 Se3 2.5864(13) . ?
Cu4 Se5 2.6104(17) . ?
Cu4 Cu10 3.0447(18) . ?
Cu5 Se8 2.3680(12) 2_666 ?
Cu5 Se6 2.3731(15) . ?
Cu5 Se2 2.4995(14) . ?
Cu5 Cu7 2.5814(16) 2_666 ?
Cu5 Cu6 2.6928(17) . ?
Cu5 Cu6 2.7085(16) 2_666 ?
Cu5 Cu8 3.0388(14) . ?
Cu6 Se8 2.5392(12) . ?
Cu6 Cu9 2.5844(13) . ?
Cu6 Se6 2.5959(15) . ?
Cu6 Cu10 2.6382(16) . ?
Cu6 Se7 2.6638(12) . ?
Cu6 Cu8 2.6725(13) 2_666 ?
Cu6 Cu7 2.6846(16) . ?
Cu6 Cu5 2.7085(16) 2_666 ?
Cu6 Cu11 2.7182(16) . ?
Cu6 Cu6 2.863(2) 2_666 ?
Cu7 Se5 2.4461(15) . ?
Cu7 Se2 2.4599(15) 2_666 ?
Cu7 Se7 2.4610(13) . ?
Cu7 Cu5 2.5814(16) 2_666 ?
Cu7 Cu11 2.6844(15) . ?
Cu7 Cu2 2.7170(14) 2_666 ?
Cu8 Se7 2.3650(15) 2_666 ?
Cu8 Cu9 2.4736(17) . ?
Cu8 Se8 2.4752(15) . ?
Cu8 Se1 2.5555(15) . ?
Cu8 Cu1 2.6086(16) 2_666 ?
Cu8 Cu6 2.6725(13) 2_666 ?
Cu9 Cu11 2.4629(15) . ?
Cu9 Se3 2.4656(15) . ?
Cu9 Se1 2.4973(13) . ?
Cu9 Se8 2.5404(15) . ?
Cu9 Se6 2.5430(13) . ?
Cu10 Se4 2.3182(15) . ?
Cu10 Se6 2.4281(13) . ?
Cu10 Se7 2.4384(14) . ?
Cu10 Cu11 2.8391(14) . ?
Cu11 Se5 2.3774(13) . ?
Cu11 Se8 2.5245(15) . ?
Cu11 Se3 2.5252(15) . ?
Se1 C1 1.943(8) . ?
Se2 C7 1.930(8) . ?
Se2 Cu7 2.4599(15) 2_666 ?
Se3 C13 1.923(7) . ?
Se4 C19 1.926(9) . ?
Se5 C25 1.945(7) . ?
Se7 Cu8 2.3650(15) 2_666 ?
Se7 Cu2 2.6920(16) 2_666 ?
Se8 Cu5 2.3680(12) 2_666 ?
Se8 Cu1 2.7608(16) 2_666 ?
P1 C37 1.814(8) . ?
P1 C43 1.818(8) . ?
P1 C31 1.825(9) . ?
P2 C50 1.812(9) . ?
P2 C62 1.815(9) . ?
P2 C56 1.840(10) . ?
P3 C75 1.807(10) . ?
P3 C81 1.817(10) . ?
P3 C69 1.835(9) . ?
P4 C95 1.809(11) . ?
P4 C101 1.820(9) . ?
P4 C88 1.850(9) . ?
S1 C46 1.764(9) . ?
S1 C49 1.782(18) . ?
S2 C65 1.744(11) . ?
S2 C68 1.825(19) . ?
S3 C87 1.485(12) . ?
S3 C84 1.864(16) . ?
S4 C94 1.312(19) . ?
S4 C91 1.820(15) . ?
C1 C6 1.357(12) . ?
C1 C2 1.375(12) . ?
C2 C3 1.383(12) . ?
C3 C4 1.335(16) . ?
C4 C5 1.369(18) . ?
C5 C6 1.372(14) . ?
C7 C12 1.390(13) . ?
C7 C8 1.408(13) . ?
C8 C9 1.398(17) . ?
C9 C10 1.41(2) . ?
C10 C11 1.31(2) . ?
C11 C12 1.478(16) . ?
C13 C18 1.377(13) . ?
C13 C14 1.403(12) . ?
C14 C15 1.366(13) . ?
C15 C16 1.387(17) . ?
C16 C17 1.359(16) . ?
C17 C18 1.399(13) . ?
C19 C24 1.389(14) . ?
C19 C20 1.411(11) . ?
C20 C21 1.384(12) . ?
C21 C22 1.356(15) . ?
C22 C23 1.368(17) . ?
C23 C24 1.386(15) . ?
C25 C26 1.387(11) . ?
C25 C30 1.386(12) . ?
C26 C27 1.394(13) . ?
C27 C28 1.393(17) . ?
C28 C29 1.359(16) . ?
C29 C30 1.356(13) . ?
C31 C36 1.364(13) . ?
C31 C32 1.395(12) . ?
C32 C33 1.377(15) . ?
C33 C34 1.385(19) . ?
C34 C35 1.344(17) . ?
C35 C36 1.393(15) . ?
C37 C38 1.396(13) . ?
C37 C42 1.421(12) . ?
C38 C39 1.414(13) . ?
C39 C40 1.357(17) . ?
C40 C41 1.382(18) . ?
C41 C42 1.388(13) . ?
C43 C48 1.400(10) . ?
C43 C44 1.409(12) . ?
C44 C45 1.374(13) . ?
C45 C46 1.346(13) . ?
C46 C47 1.401(14) . ?
C47 C48 1.396(12) . ?
C50 C55 1.375(11) . ?
C50 C51 1.408(11) . ?
C51 C52 1.359(13) . ?
C52 C53 1.371(14) . ?
C53 C54 1.367(13) . ?
C54 C55 1.391(13) . ?
C56 C57 1.367(15) . ?
C56 C61 1.410(14) . ?
C57 C58 1.370(17) . ?
C58 C59 1.41(2) . ?
C59 C60 1.38(2) . ?
C60 C61 1.430(17) . ?
C62 C63 1.355(13) . ?
C62 C67 1.421(12) . ?
C63 C64 1.398(13) . ?
C64 C65 1.428(15) . ?
C65 C66 1.339(16) . ?
C66 C67 1.348(15) . ?
C69 C70 1.368(13) . ?
C69 C74 1.395(13) . ?
C70 C71 1.400(14) . ?
C71 C72 1.370(18) . ?
C72 C73 1.369(17) . ?
C73 C74 1.389(14) . ?
C75 C76 1.408(13) . ?
C75 C80 1.405(14) . ?
C76 C77 1.384(16) . ?
C77 C78 1.386(19) . ?
C78 C79 1.400(18) . ?
C79 C80 1.370(17) . ?
C81 C86 1.390(14) . ?
C81 C82 1.421(16) . ?
C82 C83 1.386(16) . ?
C83 C84 1.33(3) . ?
C84 C85 1.41(3) . ?
C85 C86 1.423(18) . ?
C88 C93 1.394(14) . ?
C88 C89 1.398(16) . ?
C89 C90 1.364(15) . ?
C90 C91 1.40(2) . ?
C91 C92 1.39(2) . ?
C92 C93 1.372(16) . ?
C95 C100 1.375(14) . ?
C95 C96 1.435(14) . ?
C96 C97 1.380(18) . ?
C97 C98 1.39(2) . ?
C98 C99 1.383(19) . ?
C99 C100 1.378(16) . ?
C101 C106 1.378(12) . ?
C101 C102 1.418(12) . ?
C102 C103 1.373(14) . ?
C103 C104 1.422(17) . ?
C104 C105 1.362(16) . ?
C105 C106 1.381(13) . ?
O1 C107 1.09(2) . ?
O1 C109 1.50(3) . ?
C107 C108 1.30(3) . ?
C109 C110 1.28(3) . ?
O2 C111 1.08(3) . ?
O2 C113 1.55(3) . ?
C111 C112 1.31(3) . ?
C113 C114 1.31(3) . ?

loop_
_geom_torsion_atom_site_label_1
_geom_torsion_atom_site_label_2
_geom_torsion_atom_site_label_3
_geom_torsion_atom_site_label_4
_geom_torsion
_geom_torsion_site_symmetry_1
_geom_torsion_site_symmetry_2
_geom_torsion_site_symmetry_3
_geom_torsion_site_symmetry_4
_geom_torsion_publ_flag
P1 Cu1 Cu5 Se8 95.75(8) . . . 2_666 ?
Se7 Cu1 Cu5 Se8 -92.48(6) . . . 2_666 ?
Cu8 Cu1 Cu5 Se8 -46.83(4) 2_666 . . 2_666 ?
Se6 Cu1 Cu5 Se8 -173.57(4) . . . 2_666 ?
Cu6 Cu1 Cu5 Se8 -104.13(5) . . . 2_666 ?
Cu10 Cu1 Cu5 Se8 -147.71(4) . . . 2_666 ?
P1 Cu1 Cu5 Se6 -90.68(8) . . . . ?
Se7 Cu1 Cu5 Se6 81.09(6) . . . . ?
Cu8 Cu1 Cu5 Se6 126.74(5) 2_666 . . . ?
Cu6 Cu1 Cu5 Se6 69.45(5) . . . . ?
Cu10 Cu1 Cu5 Se6 25.86(4) . . . . ?
Se8 Cu1 Cu5 Se6 173.57(4) 2_666 . . . ?
P1 Cu1 Cu5 Se2 -16.66(12) . . . . ?
Se7 Cu1 Cu5 Se2 155.11(6) . . . . ?
Cu8 Cu1 Cu5 Se2 -159.23(7) 2_666 . . . ?
Se6 Cu1 Cu5 Se2 74.03(8) . . . . ?
Cu6 Cu1 Cu5 Se2 143.47(8) . . . . ?
Cu10 Cu1 Cu5 Se2 99.89(8) . . . . ?
Se8 Cu1 Cu5 Se2 -112.40(9) 2_666 . . . ?
P1 Cu1 Cu5 Cu7 94.73(11) . . . 2_666 ?
Se7 Cu1 Cu5 Cu7 -93.50(9) . . . 2_666 ?
Cu8 Cu1 Cu5 Cu7 -47.85(9) 2_666 . . 2_666 ?
Se6 Cu1 Cu5 Cu7 -174.59(8) . . . 2_666 ?
Cu6 Cu1 Cu5 Cu7 -105.14(9) . . . 2_666 ?
Cu10 Cu1 Cu5 Cu7 -148.73(7) . . . 2_666 ?
Se8 Cu1 Cu5 Cu7 -1.02(7) 2_666 . . 2_666 ?
P1 Cu1 Cu5 Cu6 -160.13(8) . . . . ?
Se7 Cu1 Cu5 Cu6 11.64(5) . . . . ?
Cu8 Cu1 Cu5 Cu6 57.30(4) 2_666 . . . ?
Se6 Cu1 Cu5 Cu6 -69.45(5) . . . . ?
Cu10 Cu1 Cu5 Cu6 -43.59(4) . . . . ?
Se8 Cu1 Cu5 Cu6 104.13(5) 2_666 . . . ?
P1 Cu1 Cu5 Cu6 146.53(8) . . . 2_666 ?
Se7 Cu1 Cu5 Cu6 -41.70(6) . . . 2_666 ?
Cu8 Cu1 Cu5 Cu6 3.96(4) 2_666 . . 2_666 ?
Se6 Cu1 Cu5 Cu6 -122.78(5) . . . 2_666 ?
Cu6 Cu1 Cu5 Cu6 -53.34(5) . . . 2_666 ?
Cu10 Cu1 Cu5 Cu6 -96.92(5) . . . 2_666 ?
Se8 Cu1 Cu5 Cu6 50.79(4) 2_666 . . 2_666 ?
P1 Cu1 Cu5 Cu8 -159.04(7) . . . . ?
Se7 Cu1 Cu5 Cu8 12.73(8) . . . . ?
Cu8 Cu1 Cu5 Cu8 58.39(6) 2_666 . . . ?
Se6 Cu1 Cu5 Cu8 -68.35(6) . . . . ?
Cu6 Cu1 Cu5 Cu8 1.09(4) . . . . ?
Cu10 Cu1 Cu5 Cu8 -42.49(6) . . . . ?
Se8 Cu1 Cu5 Cu8 105.22(6) 2_666 . . . ?
Se8 Cu5 Cu6 Se8 -116.19(5) 2_666 . . . ?
Se6 Cu5 Cu6 Se8 105.28(5) . . . . ?
Se2 Cu5 Cu6 Se8 37.80(10) . . . . ?
Cu7 Cu5 Cu6 Se8 -39.50(7) 2_666 . . . ?
Cu1 Cu5 Cu6 Se8 -179.16(5) . . . . ?
Cu6 Cu5 Cu6 Se8 -60.77(4) 2_666 . . . ?
Cu8 Cu5 Cu6 Se8 1.89(4) . . . . ?
Se8 Cu5 Cu6 Cu9 -168.41(4) 2_666 . . . ?
Se6 Cu5 Cu6 Cu9 53.06(4) . . . . ?
Se2 Cu5 Cu6 Cu9 -14.42(9) . . . . ?
Cu7 Cu5 Cu6 Cu9 -91.72(6) 2_666 . . . ?
Cu1 Cu5 Cu6 Cu9 128.62(5) . . . . ?
Cu6 Cu5 Cu6 Cu9 -112.99(5) 2_666 . . . ?
Cu8 Cu5 Cu6 Cu9 -50.33(4) . . . . ?
Se8 Cu5 Cu6 Se6 138.52(5) 2_666 . . . ?
Se2 Cu5 Cu6 Se6 -67.48(8) . . . . ?
Cu7 Cu5 Cu6 Se6 -144.79(6) 2_666 . . . ?
Cu1 Cu5 Cu6 Se6 75.56(4) . . . . ?
Cu6 Cu5 Cu6 Se6 -166.05(5) 2_666 . . . ?
Cu8 Cu5 Cu6 Se6 -103.39(4) . . . . ?
Se8 Cu5 Cu6 Cu10 109.20(5) 2_666 . . . ?
Se6 Cu5 Cu6 Cu10 -29.32(4) . . . . ?
Se2 Cu5 Cu6 Cu10 -96.80(8) . . . . ?
Cu7 Cu5 Cu6 Cu10 -174.11(4) 2_666 . . . ?
Cu1 Cu5 Cu6 Cu10 46.24(4) . . . . ?
Cu6 Cu5 Cu6 Cu10 164.63(5) 2_666 . . . ?
Cu8 Cu5 Cu6 Cu10 -132.72(4) . . . . ?
Se8 Cu5 Cu6 Se7 52.89(5) 2_666 . . . ?
Se6 Cu5 Cu6 Se7 -85.64(5) . . . . ?
Se2 Cu5 Cu6 Se7 -153.12(7) . . . . ?
Cu7 Cu5 Cu6 Se7 129.57(5) 2_666 . . . ?
Cu1 Cu5 Cu6 Se7 -10.08(4) . . . . ?
Cu6 Cu5 Cu6 Se7 108.31(5) 2_666 . . . ?
Cu8 Cu5 Cu6 Se7 170.97(5) . . . . ?
Se8 Cu5 Cu6 Cu8 7.46(4) 2_666 . . 2_666 ?
Se6 Cu5 Cu6 Cu8 -131.07(4) . . . 2_666 ?
Se2 Cu5 Cu6 Cu8 161.46(8) . . . 2_666 ?
Cu7 Cu5 Cu6 Cu8 84.15(6) 2_666 . . 2_666 ?
Cu1 Cu5 Cu6 Cu8 -55.51(4) . . . 2_666 ?
Cu6 Cu5 Cu6 Cu8 62.88(4) 2_666 . . 2_666 ?
Cu8 Cu5 Cu6 Cu8 125.54(4) . . . 2_666 ?
Se8 Cu5 Cu6 Cu7 8.92(15) 2_666 . . . ?
Se6 Cu5 Cu6 Cu7 -129.61(15) . . . . ?
Se2 Cu5 Cu6 Cu7 162.91(11) . . . . ?
Cu7 Cu5 Cu6 Cu7 85.60(15) 2_666 . . . ?
Cu1 Cu5 Cu6 Cu7 -54.05(14) . . . . ?
Cu6 Cu5 Cu6 Cu7 64.34(14) 2_666 . . . ?
Cu8 Cu5 Cu6 Cu7 127.00(15) . . . . ?
Se8 Cu5 Cu6 Cu5 -55.43(4) 2_666 . . 2_666 ?
Se6 Cu5 Cu6 Cu5 166.05(5) . . . 2_666 ?
Se2 Cu5 Cu6 Cu5 98.57(9) . . . 2_666 ?
Cu7 Cu5 Cu6 Cu5 21.26(5) 2_666 . . 2_666 ?
Cu1 Cu5 Cu6 Cu5 -118.39(5) . . . 2_666 ?
Cu6 Cu5 Cu6 Cu5 0.0 2_666 . . 2_666 ?
Cu8 Cu5 Cu6 Cu5 62.66(4) . . . 2_666 ?
Se8 Cu5 Cu6 Cu11 172.18(6) 2_666 . . . ?
Se6 Cu5 Cu6 Cu11 33.66(7) . . . . ?
Se2 Cu5 Cu6 Cu11 -33.82(12) . . . . ?
Cu7 Cu5 Cu6 Cu11 -111.13(8) 2_666 . . . ?
Cu1 Cu5 Cu6 Cu11 109.22(7) . . . . ?
Cu6 Cu5 Cu6 Cu11 -132.39(8) 2_666 . . . ?
Cu8 Cu5 Cu6 Cu11 -69.73(7) . . . . ?
Se8 Cu5 Cu6 Cu1 62.96(4) 2_666 . . . ?
Se6 Cu5 Cu6 Cu1 -75.56(4) . . . . ?
Se2 Cu5 Cu6 Cu1 -143.04(9) . . . . ?
Cu7 Cu5 Cu6 Cu1 139.65(6) 2_666 . . . ?
Cu6 Cu5 Cu6 Cu1 118.39(5) 2_666 . . . ?
Cu8 Cu5 Cu6 Cu1 -178.95(4) . . . . ?
Se8 Cu5 Cu6 Cu6 -55.43(4) 2_666 . . 2_666 ?
Se6 Cu5 Cu6 Cu6 166.05(5) . . . 2_666 ?
Se2 Cu5 Cu6 Cu6 98.57(9) . . . 2_666 ?
Cu7 Cu5 Cu6 Cu6 21.26(5) 2_666 . . 2_666 ?
Cu1 Cu5 Cu6 Cu6 -118.39(5) . . . 2_666 ?
Cu8 Cu5 Cu6 Cu6 62.66(4) . . . 2_666 ?
P1 Cu1 Cu6 Se8 84.7(8) . . . . ?
Se7 Cu1 Cu6 Se8 -156.3(7) . . . . ?
Cu8 Cu1 Cu6 Se8 -92.0(7) 2_666 . . . ?
Cu5 Cu1 Cu6 Se8 12.3(7) . . . . ?
Se6 Cu1 Cu6 Se8 74.9(7) . . . . ?
Cu10 Cu1 Cu6 Se8 138.7(7) . . . . ?
Se8 Cu1 Cu6 Se8 -38.2(7) 2_666 . . . ?
P1 Cu1 Cu6 Cu9 8.4(2) . . . . ?
Se7 Cu1 Cu6 Cu9 127.47(6) . . . . ?
Cu8 Cu1 Cu6 Cu9 -168.23(5) 2_666 . . . ?
Cu5 Cu1 Cu6 Cu9 -63.96(6) . . . . ?
Se6 Cu1 Cu6 Cu9 -1.39(4) . . . . ?
Cu10 Cu1 Cu6 Cu9 62.43(5) . . . . ?
Se8 Cu1 Cu6 Cu9 -114.44(5) 2_666 . . . ?
P1 Cu1 Cu6 Se6 9.8(2) . . . . ?
Se7 Cu1 Cu6 Se6 128.87(5) . . . . ?
Cu8 Cu1 Cu6 Se6 -166.84(4) 2_666 . . . ?
Cu5 Cu1 Cu6 Se6 -62.56(5) . . . . ?
Cu10 Cu1 Cu6 Se6 63.83(4) . . . . ?
Se8 Cu1 Cu6 Se6 -113.05(4) 2_666 . . . ?
P1 Cu1 Cu6 Cu10 -54.0(2) . . . . ?
Se7 Cu1 Cu6 Cu10 65.04(5) . . . . ?
Cu8 Cu1 Cu6 Cu10 129.33(5) 2_666 . . . ?
Cu5 Cu1 Cu6 Cu10 -126.39(5) . . . . ?
Se6 Cu1 Cu6 Cu10 -63.83(4) . . . . ?
Se8 Cu1 Cu6 Cu10 -176.87(4) 2_666 . . . ?
P1 Cu1 Cu6 Se7 -119.0(2) . . . . ?
Cu8 Cu1 Cu6 Se7 64.29(5) 2_666 . . . ?
Cu5 Cu1 Cu6 Se7 168.57(5) . . . . ?
Se6 Cu1 Cu6 Se7 -128.87(5) . . . . ?
Cu10 Cu1 Cu6 Se7 -65.04(5) . . . . ?
Se8 Cu1 Cu6 Se7 118.08(5) 2_666 . . . ?
P1 Cu1 Cu6 Cu8 176.7(2) . . . 2_666 ?
Se7 Cu1 Cu6 Cu8 -64.29(5) . . . 2_666 ?
Cu5 Cu1 Cu6 Cu8 104.28(6) . . . 2_666 ?
Se6 Cu1 Cu6 Cu8 166.84(4) . . . 2_666 ?
Cu10 Cu1 Cu6 Cu8 -129.33(5) . . . 2_666 ?
Se8 Cu1 Cu6 Cu8 53.79(4) 2_666 . . 2_666 ?
P1 Cu1 Cu6 Cu7 -124.1(2) . . . . ?
Se7 Cu1 Cu6 Cu7 -5.02(4) . . . . ?
Cu8 Cu1 Cu6 Cu7 59.27(5) 2_666 . . . ?
Cu5 Cu1 Cu6 Cu7 163.55(5) . . . . ?
Se6 Cu1 Cu6 Cu7 -133.88(5) . . . . ?
Cu10 Cu1 Cu6 Cu7 -70.06(5) . . . . ?
Se8 Cu1 Cu6 Cu7 113.07(5) 2_666 . . . ?
P1 Cu1 Cu6 Cu5 72.4(2) . . . . ?
Se7 Cu1 Cu6 Cu5 -168.57(5) . . . . ?
Cu8 Cu1 Cu6 Cu5 -104.28(6) 2_666 . . . ?
Se6 Cu1 Cu6 Cu5 62.56(5) . . . . ?
Cu10 Cu1 Cu6 Cu5 126.39(5) . . . . ?
Se8 Cu1 Cu6 Cu5 -50.48(4) 2_666 . . . ?
P1 Cu1 Cu6 Cu5 172.9(2) . . . 2_666 ?
Se7 Cu1 Cu6 Cu5 -68.03(6) . . . 2_666 ?
Cu8 Cu1 Cu6 Cu5 -3.73(5) 2_666 . . 2_666 ?
Cu5 Cu1 Cu6 Cu5 100.54(6) . . . 2_666 ?
Se6 Cu1 Cu6 Cu5 163.11(6) . . . 2_666 ?
Cu10 Cu1 Cu6 Cu5 -133.07(6) . . . 2_666 ?
Se8 Cu1 Cu6 Cu5 50.06(6) 2_666 . . 2_666 ?
P1 Cu1 Cu6 Cu11 -58.1(2) . . . . ?
Se7 Cu1 Cu6 Cu11 60.90(6) . . . . ?
Cu8 Cu1 Cu6 Cu11 125.19(6) 2_666 . . . ?
Cu5 Cu1 Cu6 Cu11 -130.53(6) . . . . ?
Se6 Cu1 Cu6 Cu11 -67.96(5) . . . . ?
Cu10 Cu1 Cu6 Cu11 -4.14(4) . . . . ?
Se8 Cu1 Cu6 Cu11 178.99(4) 2_666 . . . ?
P1 Cu1 Cu6 Cu6 121.0(2) . . . 2_666 ?
Se7 Cu1 Cu6 Cu6 -120.00(5) . . . 2_666 ?
Cu8 Cu1 Cu6 Cu6 -55.71(5) 2_666 . . 2_666 ?
Cu5 Cu1 Cu6 Cu6 48.57(5) . . . 2_666 ?
Se6 Cu1 Cu6 Cu6 111.13(5) . . . 2_666 ?
Cu10 Cu1 Cu6 Cu6 174.96(5) . . . 2_666 ?
Se8 Cu1 Cu6 Cu6 -1.91(4) 2_666 . . 2_666 ?
Se8 Cu6 Cu7 Se5 -84.63(5) . . . . ?
Cu9 Cu6 Cu7 Se5 -38.91(6) . . . . ?
Se6 Cu6 Cu7 Se5 29.19(8) . . . . ?
Cu10 Cu6 Cu7 Se5 40.62(5) . . . . ?
Se7 Cu6 Cu7 Se5 92.10(5) . . . . ?
Cu8 Cu6 Cu7 Se5 145.47(5) 2_666 . . . ?
Cu5 Cu6 Cu7 Se5 143.98(13) . . . . ?
Cu5 Cu6 Cu7 Se5 -141.41(5) 2_666 . . . ?
Cu11 Cu6 Cu7 Se5 -23.39(4) . . . . ?
Cu1 Cu6 Cu7 Se5 97.12(5) . . . . ?
Cu6 Cu6 Cu7 Se5 -160.23(5) 2_666 . . . ?
Se8 Cu6 Cu7 Se2 77.40(5) . . . 2_666 ?
Cu9 Cu6 Cu7 Se2 123.12(5) . . . 2_666 ?
Se6 Cu6 Cu7 Se2 -168.78(5) . . . 2_666 ?
Cu10 Cu6 Cu7 Se2 -157.35(5) . . . 2_666 ?
Se7 Cu6 Cu7 Se2 -105.87(5) . . . 2_666 ?
Cu8 Cu6 Cu7 Se2 -52.50(5) 2_666 . . 2_666 ?
Cu5 Cu6 Cu7 Se2 -53.99(16) . . . 2_666 ?
Cu5 Cu6 Cu7 Se2 20.62(4) 2_666 . . 2_666 ?
Cu11 Cu6 Cu7 Se2 138.65(6) . . . 2_666 ?
Cu1 Cu6 Cu7 Se2 -100.85(6) . . . 2_666 ?
Cu6 Cu6 Cu7 Se2 1.80(7) 2_666 . . 2_666 ?
Se8 Cu6 Cu7 Se7 -176.73(4) . . . . ?
Cu9 Cu6 Cu7 Se7 -131.01(5) . . . . ?
Se6 Cu6 Cu7 Se7 -62.91(6) . . . . ?
Cu10 Cu6 Cu7 Se7 -51.48(4) . . . . ?
Cu8 Cu6 Cu7 Se7 53.37(4) 2_666 . . . ?
Cu5 Cu6 Cu7 Se7 51.88(14) . . . . ?
Cu5 Cu6 Cu7 Se7 126.49(4) 2_666 . . . ?
Cu11 Cu6 Cu7 Se7 -115.48(5) . . . . ?
Cu1 Cu6 Cu7 Se7 5.02(4) . . . . ?
Cu6 Cu6 Cu7 Se7 107.67(5) 2_666 . . . ?
Se8 Cu6 Cu7 Cu5 56.78(4) . . . 2_666 ?
Cu9 Cu6 Cu7 Cu5 102.49(5) . . . 2_666 ?
Se6 Cu6 Cu7 Cu5 170.60(6) . . . 2_666 ?
Cu10 Cu6 Cu7 Cu5 -177.98(4) . . . 2_666 ?
Se7 Cu6 Cu7 Cu5 -126.49(4) . . . 2_666 ?
Cu8 Cu6 Cu7 Cu5 -73.12(4) 2_666 . . 2_666 ?
Cu5 Cu6 Cu7 Cu5 -74.61(15) . . . 2_666 ?
Cu11 Cu6 Cu7 Cu5 118.02(5) . . . 2_666 ?
Cu1 Cu6 Cu7 Cu5 -121.47(5) . . . 2_666 ?
Cu6 Cu6 Cu7 Cu5 -18.83(4) 2_666 . . 2_666 ?
Se8 Cu6 Cu7 Cu11 -61.24(4) . . . . ?
Cu9 Cu6 Cu7 Cu11 -15.53(4) . . . . ?
Se6 Cu6 Cu7 Cu11 52.58(6) . . . . ?
Cu10 Cu6 Cu7 Cu11 64.00(4) . . . . ?
Se7 Cu6 Cu7 Cu11 115.48(5) . . . . ?
Cu8 Cu6 Cu7 Cu11 168.86(4) 2_666 . . . ?
Cu5 Cu6 Cu7 Cu11 167.37(15) . . . . ?
Cu5 Cu6 Cu7 Cu11 -118.02(5) 2_666 . . . ?
Cu1 Cu6 Cu7 Cu11 120.51(5) . . . . ?
Cu6 Cu6 Cu7 Cu11 -136.85(6) 2_666 . . . ?
Se8 Cu6 Cu7 Cu2 136.62(5) . . . 2_666 ?
Cu9 Cu6 Cu7 Cu2 -177.66(4) . . . 2_666 ?
Se6 Cu6 Cu7 Cu2 -109.56(6) . . . 2_666 ?
Cu10 Cu6 Cu7 Cu2 -98.13(5) . . . 2_666 ?
Se7 Cu6 Cu7 Cu2 -46.65(4) . . . 2_666 ?
Cu8 Cu6 Cu7 Cu2 6.72(4) 2_666 . . 2_666 ?
Cu5 Cu6 Cu7 Cu2 5.23(16) . . . 2_666 ?
Cu5 Cu6 Cu7 Cu2 79.84(5) 2_666 . . 2_666 ?
Cu11 Cu6 Cu7 Cu2 -162.13(5) . . . 2_666 ?
Cu1 Cu6 Cu7 Cu2 -41.63(6) . . . 2_666 ?
Cu6 Cu6 Cu7 Cu2 61.02(6) 2_666 . . 2_666 ?
P2 Cu2 Cu8 Se7 71.29(12) . . . 2_666 ?
Se2 Cu2 Cu8 Se7 -109.69(5) . . . 2_666 ?
Se1 Cu2 Cu8 Se7 159.86(5) . . . 2_666 ?
Cu7 Cu2 Cu8 Se7 -56.43(4) 2_666 . . 2_666 ?
P2 Cu2 Cu8 Cu9 -112.18(12) . . . . ?
Se2 Cu2 Cu8 Cu9 66.84(6) . . . . ?
Se1 Cu2 Cu8 Cu9 -23.61(4) . . . . ?
Se7 Cu2 Cu8 Cu9 176.52(5) 2_666 . . . ?
Cu7 Cu2 Cu8 Cu9 120.10(5) 2_666 . . . ?
P2 Cu2 Cu8 Se8 -59.6(3) . . . . ?
Se2 Cu2 Cu8 Se8 119.4(2) . . . . ?
Se1 Cu2 Cu8 Se8 29.0(2) . . . . ?
Se7 Cu2 Cu8 Se8 -130.9(3) 2_666 . . . ?
Cu7 Cu2 Cu8 Se8 172.7(2) 2_666 . . . ?
P2 Cu2 Cu8 Se1 -88.57(12) . . . . ?
Se2 Cu2 Cu8 Se1 90.45(5) . . . . ?
Se7 Cu2 Cu8 Se1 -159.86(5) 2_666 . . . ?
Cu7 Cu2 Cu8 Se1 143.71(5) 2_666 . . . ?
P2 Cu2 Cu8 Cu1 55.94(13) . . . 2_666 ?
Se2 Cu2 Cu8 Cu1 -125.04(5) . . . 2_666 ?
Se1 Cu2 Cu8 Cu1 144.51(6) . . . 2_666 ?
Se7 Cu2 Cu8 Cu1 -15.35(4) 2_666 . . 2_666 ?
Cu7 Cu2 Cu8 Cu1 -71.78(5) 2_666 . . 2_666 ?
P2 Cu2 Cu8 Cu6 121.25(11) . . . 2_666 ?
Se2 Cu2 Cu8 Cu6 -59.73(6) . . . 2_666 ?
Se1 Cu2 Cu8 Cu6 -150.18(5) . . . 2_666 ?
Se7 Cu2 Cu8 Cu6 49.96(4) 2_666 . . 2_666 ?
Cu7 Cu2 Cu8 Cu6 -6.46(4) 2_666 . . 2_666 ?
P2 Cu2 Cu8 Cu6 -175.47(10) . . . . ?
Se2 Cu2 Cu8 Cu6 3.55(7) . . . . ?
Se1 Cu2 Cu8 Cu6 -86.90(6) . . . . ?
Se7 Cu2 Cu8 Cu6 113.24(6) 2_666 . . . ?
Cu7 Cu2 Cu8 Cu6 56.81(6) 2_666 . . . ?
P2 Cu2 Cu8 Cu5 172.07(11) . . . . ?
Se2 Cu2 Cu8 Cu5 -8.91(4) . . . . ?
Se1 Cu2 Cu8 Cu5 -99.36(4) . . . . ?
Se7 Cu2 Cu8 Cu5 100.78(4) 2_666 . . . ?
Cu7 Cu2 Cu8 Cu5 44.36(4) 2_666 . . . ?
Se8 Cu6 Cu8 Se7 -111.95(7) . . . 2_666 ?
Cu9 Cu6 Cu8 Se7 171.30(6) . . . 2_666 ?
Se6 Cu6 Cu8 Se7 117.46(6) . . . 2_666 ?
Cu10 Cu6 Cu8 Se7 147.84(6) . . . 2_666 ?
Se7 Cu6 Cu8 Se7 -8.5(3) . . . 2_666 ?
Cu8 Cu6 Cu8 Se7 -1.46(5) 2_666 . . 2_666 ?
Cu7 Cu6 Cu8 Se7 -95.23(7) . . . 2_666 ?
Cu5 Cu6 Cu8 Se7 65.97(6) . . . 2_666 ?
Cu5 Cu6 Cu8 Se7 -59.58(6) 2_666 . . 2_666 ?
Cu11 Cu6 Cu8 Se7 -152.22(5) . . . 2_666 ?
Cu1 Cu6 Cu8 Se7 67.04(8) . . . 2_666 ?
Cu6 Cu6 Cu8 Se7 -1.46(5) 2_666 . . 2_666 ?
Se8 Cu6 Cu8 Cu9 76.75(5) . . . . ?
Se6 Cu6 Cu8 Cu9 -53.84(5) . . . . ?
Cu10 Cu6 Cu8 Cu9 -23.46(6) . . . . ?
Se7 Cu6 Cu8 Cu9 -179.8(3) . . . . ?
Cu8 Cu6 Cu8 Cu9 -172.76(5) 2_666 . . . ?
Cu7 Cu6 Cu8 Cu9 93.48(7) . . . . ?
Cu5 Cu6 Cu8 Cu9 -105.33(5) . . . . ?
Cu5 Cu6 Cu8 Cu9 129.12(5) 2_666 . . . ?
Cu11 Cu6 Cu8 Cu9 36.48(4) . . . . ?
Cu1 Cu6 Cu8 Cu9 -104.26(6) . . . . ?
Cu6 Cu6 Cu8 Cu9 -172.76(5) 2_666 . . . ?
Cu9 Cu6 Cu8 Se8 -76.75(5) . . . . ?
Se6 Cu6 Cu8 Se8 -130.59(4) . . . . ?
Cu10 Cu6 Cu8 Se8 -100.21(6) . . . . ?
Se7 Cu6 Cu8 Se8 103.4(3) . . . . ?
Cu8 Cu6 Cu8 Se8 110.49(6) 2_666 . . . ?
Cu7 Cu6 Cu8 Se8 16.72(5) . . . . ?
Cu5 Cu6 Cu8 Se8 177.92(4) . . . . ?
Cu5 Cu6 Cu8 Se8 52.37(4) 2_666 . . . ?
Cu11 Cu6 Cu8 Se8 -40.27(4) . . . . ?
Cu1 Cu6 Cu8 Se8 178.99(5) . . . . ?
Cu6 Cu6 Cu8 Se8 110.49(6) 2_666 . . . ?
Se8 Cu6 Cu8 Se1 105.35(5) . . . . ?
Cu9 Cu6 Cu8 Se1 28.59(4) . . . . ?
Se6 Cu6 Cu8 Se1 -25.25(4) . . . . ?
Cu10 Cu6 Cu8 Se1 5.14(7) . . . . ?
Se7 Cu6 Cu8 Se1 -151.2(2) . . . . ?
Cu8 Cu6 Cu8 Se1 -144.16(5) 2_666 . . . ?
Cu7 Cu6 Cu8 Se1 122.07(6) . . . . ?
Cu5 Cu6 Cu8 Se1 -76.73(5) . . . . ?
Cu5 Cu6 Cu8 Se1 157.72(4) 2_666 . . . ?
Cu11 Cu6 Cu8 Se1 65.08(5) . . . . ?
Cu1 Cu6 Cu8 Se1 -75.66(6) . . . . ?
Cu6 Cu6 Cu8 Se1 -144.16(5) 2_666 . . . ?
Se8 Cu6 Cu8 Cu1 -55.95(4) . . . 2_666 ?
Cu9 Cu6 Cu8 Cu1 -132.70(5) . . . 2_666 ?
Se6 Cu6 Cu8 Cu1 173.46(4) . . . 2_666 ?
Cu10 Cu6 Cu8 Cu1 -156.16(5) . . . 2_666 ?
Se7 Cu6 Cu8 Cu1 47.5(3) . . . 2_666 ?
Cu8 Cu6 Cu8 Cu1 54.54(5) 2_666 . . 2_666 ?
Cu7 Cu6 Cu8 Cu1 -39.23(6) . . . 2_666 ?
Cu5 Cu6 Cu8 Cu1 121.97(5) . . . 2_666 ?
Cu5 Cu6 Cu8 Cu1 -3.58(4) 2_666 . . 2_666 ?
Cu11 Cu6 Cu8 Cu1 -96.22(5) . . . 2_666 ?
Cu1 Cu6 Cu8 Cu1 123.04(5) . . . 2_666 ?
Cu6 Cu6 Cu8 Cu1 54.54(5) 2_666 . . 2_666 ?
Se8 Cu6 Cu8 Cu6 -110.49(6) . . . 2_666 ?
Cu9 Cu6 Cu8 Cu6 172.76(5) . . . 2_666 ?
Se6 Cu6 Cu8 Cu6 118.92(5) . . . 2_666 ?
Cu10 Cu6 Cu8 Cu6 149.30(7) . . . 2_666 ?
Se7 Cu6 Cu8 Cu6 -7.1(2) . . . 2_666 ?
Cu8 Cu6 Cu8 Cu6 0.0 2_666 . . 2_666 ?
Cu7 Cu6 Cu8 Cu6 -93.77(7) . . . 2_666 ?
Cu5 Cu6 Cu8 Cu6 67.43(5) . . . 2_666 ?
Cu5 Cu6 Cu8 Cu6 -58.12(5) 2_666 . . 2_666 ?
Cu11 Cu6 Cu8 Cu6 -150.76(5) . . . 2_666 ?
Cu1 Cu6 Cu8 Cu6 68.50(6) . . . 2_666 ?
Se8 Cu6 Cu8 Cu2 166.85(7) . . . . ?
Cu9 Cu6 Cu8 Cu2 90.09(7) . . . . ?
Se6 Cu6 Cu8 Cu2 36.25(6) . . . . ?
Cu10 Cu6 Cu8 Cu2 66.64(8) . . . . ?
Se7 Cu6 Cu8 Cu2 -89.7(3) . . . . ?
Cu8 Cu6 Cu8 Cu2 -82.66(7) 2_666 . . . ?
Cu7 Cu6 Cu8 Cu2 -176.43(5) . . . . ?
Cu5 Cu6 Cu8 Cu2 -15.23(6) . . . . ?
Cu5 Cu6 Cu8 Cu2 -140.78(6) 2_666 . . . ?
Cu11 Cu6 Cu8 Cu2 126.57(6) . . . . ?
Cu1 Cu6 Cu8 Cu2 -14.17(8) . . . . ?
Cu6 Cu6 Cu8 Cu2 -82.66(7) 2_666 . . . ?
Se8 Cu6 Cu8 Cu5 -177.92(4) . . . . ?
Cu9 Cu6 Cu8 Cu5 105.33(5) . . . . ?
Se6 Cu6 Cu8 Cu5 51.49(4) . . . . ?
Cu10 Cu6 Cu8 Cu5 81.87(6) . . . . ?
Se7 Cu6 Cu8 Cu5 -74.5(3) . . . . ?
Cu8 Cu6 Cu8 Cu5 -67.43(5) 2_666 . . . ?
Cu7 Cu6 Cu8 Cu5 -161.20(6) . . . . ?
Cu5 Cu6 Cu8 Cu5 -125.55(4) 2_666 . . . ?
Cu11 Cu6 Cu8 Cu5 141.81(5) . . . . ?
Cu1 Cu6 Cu8 Cu5 1.07(4) . . . . ?
Cu6 Cu6 Cu8 Cu5 -67.43(5) 2_666 . . . ?
Se8 Cu5 Cu8 Se7 -55.13(5) 2_666 . . 2_666 ?
Se6 Cu5 Cu8 Se7 170.14(4) . . . 2_666 ?
Se2 Cu5 Cu8 Se7 69.20(5) . . . 2_666 ?
Cu7 Cu5 Cu8 Se7 12.45(4) 2_666 . . 2_666 ?
Cu1 Cu5 Cu8 Se7 -132.28(6) . . . 2_666 ?
Cu6 Cu5 Cu8 Se7 -131.18(5) . . . 2_666 ?
Cu6 Cu5 Cu8 Se7 -54.23(4) 2_666 . . 2_666 ?
Se8 Cu5 Cu8 Cu9 130.36(5) 2_666 . . . ?
Se6 Cu5 Cu8 Cu9 -4.37(3) . . . . ?
Se2 Cu5 Cu8 Cu9 -105.32(5) . . . . ?
Cu7 Cu5 Cu8 Cu9 -162.07(4) 2_666 . . . ?
Cu1 Cu5 Cu8 Cu9 53.21(6) . . . . ?
Cu6 Cu5 Cu8 Cu9 54.30(4) . . . . ?
Cu6 Cu5 Cu8 Cu9 131.25(5) 2_666 . . . ?
Se8 Cu5 Cu8 Se8 74.25(7) 2_666 . . . ?
Se6 Cu5 Cu8 Se8 -60.48(5) . . . . ?
Se2 Cu5 Cu8 Se8 -161.42(4) . . . . ?
Cu7 Cu5 Cu8 Se8 141.83(5) 2_666 . . . ?
Cu1 Cu5 Cu8 Se8 -2.90(7) . . . . ?
Cu6 Cu5 Cu8 Se8 -1.80(4) . . . . ?
Cu6 Cu5 Cu8 Se8 75.15(6) 2_666 . . . ?
Se8 Cu5 Cu8 Se1 -170.75(4) 2_666 . . . ?
Se6 Cu5 Cu8 Se1 54.52(4) . . . . ?
Se2 Cu5 Cu8 Se1 -46.42(5) . . . . ?
Cu7 Cu5 Cu8 Se1 -103.17(5) 2_666 . . . ?
Cu1 Cu5 Cu8 Se1 112.10(6) . . . . ?
Cu6 Cu5 Cu8 Se1 113.20(5) . . . . ?
Cu6 Cu5 Cu8 Se1 -169.85(4) 2_666 . . . ?
Se8 Cu5 Cu8 Cu1 2.34(6) 2_666 . . 2_666 ?
Se6 Cu5 Cu8 Cu1 -132.39(5) . . . 2_666 ?
Se2 Cu5 Cu8 Cu1 126.66(6) . . . 2_666 ?
Cu7 Cu5 Cu8 Cu1 69.92(6) 2_666 . . 2_666 ?
Cu1 Cu5 Cu8 Cu1 -74.81(8) . . . 2_666 ?
Cu6 Cu5 Cu8 Cu1 -73.71(6) . . . 2_666 ?
Cu6 Cu5 Cu8 Cu1 3.24(4) 2_666 . . 2_666 ?
Se8 Cu5 Cu8 Cu6 -0.90(4) 2_666 . . 2_666 ?
Se6 Cu5 Cu8 Cu6 -135.63(5) . . . 2_666 ?
Se2 Cu5 Cu8 Cu6 123.43(5) . . . 2_666 ?
Cu7 Cu5 Cu8 Cu6 66.68(5) 2_666 . . 2_666 ?
Cu1 Cu5 Cu8 Cu6 -78.05(6) . . . 2_666 ?
Cu6 Cu5 Cu8 Cu6 -76.95(5) . . . 2_666 ?
Se8 Cu5 Cu8 Cu2 -115.66(6) 2_666 . . . ?
Se6 Cu5 Cu8 Cu2 109.61(5) . . . . ?
Se2 Cu5 Cu8 Cu2 8.67(4) . . . . ?
Cu7 Cu5 Cu8 Cu2 -48.08(4) 2_666 . . . ?
Cu1 Cu5 Cu8 Cu2 167.19(5) . . . . ?
Cu6 Cu5 Cu8 Cu2 168.29(4) . . . . ?
Cu6 Cu5 Cu8 Cu2 -114.76(5) 2_666 . . . ?
Se8 Cu5 Cu8 Cu6 76.05(6) 2_666 . . . ?
Se6 Cu5 Cu8 Cu6 -58.68(4) . . . . ?
Se2 Cu5 Cu8 Cu6 -159.62(5) . . . . ?
Cu7 Cu5 Cu8 Cu6 143.63(5) 2_666 . . . ?
Cu1 Cu5 Cu8 Cu6 -1.10(4) . . . . ?
Cu6 Cu5 Cu8 Cu6 76.95(5) 2_666 . . . ?
P3 Cu3 Cu9 Cu11 -77.3(4) . . . . ?
Se6 Cu3 Cu9 Cu11 79.13(6) . . . . ?
Se1 Cu3 Cu9 Cu11 -166.17(6) . . . . ?
Se3 Cu3 Cu9 Cu11 -30.61(5) . . . . ?
P3 Cu3 Cu9 Se3 -46.7(4) . . . . ?
Se6 Cu3 Cu9 Se3 109.74(5) . . . . ?
Se1 Cu3 Cu9 Se3 -135.56(4) . . . . ?
P3 Cu3 Cu9 Cu8 121.6(4) . . . . ?
Se6 Cu3 Cu9 Cu8 -81.93(6) . . . . ?
Se1 Cu3 Cu9 Cu8 32.77(5) . . . . ?
Se3 Cu3 Cu9 Cu8 168.33(6) . . . . ?
P3 Cu3 Cu9 Se1 88.8(4) . . . . ?
Se6 Cu3 Cu9 Se1 -114.70(5) . . . . ?
Se3 Cu3 Cu9 Se1 135.56(4) . . . . ?
P3 Cu3 Cu9 Se8 119.3(7) . . . . ?
Se6 Cu3 Cu9 Se8 -84.2(7) . . . . ?
Se1 Cu3 Cu9 Se8 30.5(7) . . . . ?
Se3 Cu3 Cu9 Se8 166.0(7) . . . . ?
P3 Cu3 Cu9 Se6 -156.5(4) . . . . ?
Se1 Cu3 Cu9 Se6 114.70(5) . . . . ?
Se3 Cu3 Cu9 Se6 -109.74(5) . . . . ?
P3 Cu3 Cu9 Cu6 -155.9(4) . . . . ?
Se6 Cu3 Cu9 Cu6 0.56(5) . . . . ?
Se1 Cu3 Cu9 Cu6 115.26(6) . . . . ?
Se3 Cu3 Cu9 Cu6 -109.18(6) . . . . ?
Se7 Cu8 Cu9 Cu3 14.5(4) 2_666 . . . ?
Se8 Cu8 Cu9 Cu3 -179.80(5) . . . . ?
Se1 Cu8 Cu9 Cu3 -33.31(5) . . . . ?
Cu1 Cu8 Cu9 Cu3 -177.61(5) 2_666 . . . ?
Cu6 Cu8 Cu9 Cu3 107.93(6) 2_666 . . . ?
Cu2 Cu8 Cu9 Cu3 -10.59(7) . . . . ?
Cu6 Cu8 Cu9 Cu3 115.06(6) . . . . ?
Cu5 Cu8 Cu9 Cu3 63.34(5) . . . . ?
Se7 Cu8 Cu9 Cu11 -147.8(4) 2_666 . . . ?
Se8 Cu8 Cu9 Cu11 17.95(5) . . . . ?
Se1 Cu8 Cu9 Cu11 164.44(5) . . . . ?
Cu1 Cu8 Cu9 Cu11 20.14(8) 2_666 . . . ?
Cu6 Cu8 Cu9 Cu11 -54.32(7) 2_666 . . . ?
Cu2 Cu8 Cu9 Cu11 -172.84(4) . . . . ?
Cu6 Cu8 Cu9 Cu11 -47.19(5) . . . . ?
Cu5 Cu8 Cu9 Cu11 -98.91(5) . . . . ?
Se7 Cu8 Cu9 Se3 130.6(4) 2_666 . . . ?
Se8 Cu8 Cu9 Se3 -63.7(2) . . . . ?
Se1 Cu8 Cu9 Se3 82.8(2) . . . . ?
Cu1 Cu8 Cu9 Se3 -61.5(2) 2_666 . . . ?
Cu6 Cu8 Cu9 Se3 -135.9(2) 2_666 . . . ?
Cu2 Cu8 Cu9 Se3 105.5(2) . . . . ?
Cu6 Cu8 Cu9 Se3 -128.8(2) . . . . ?
Cu5 Cu8 Cu9 Se3 179.5(2) . . . . ?
Se7 Cu8 Cu9 Se1 47.8(4) 2_666 . . . ?
Se8 Cu8 Cu9 Se1 -146.49(4) . . . . ?
Cu1 Cu8 Cu9 Se1 -144.30(6) 2_666 . . . ?
Cu6 Cu8 Cu9 Se1 141.24(5) 2_666 . . . ?
Cu2 Cu8 Cu9 Se1 22.72(4) . . . . ?
Cu6 Cu8 Cu9 Se1 148.38(4) . . . . ?
Cu5 Cu8 Cu9 Se1 96.65(4) . . . . ?
Se7 Cu8 Cu9 Se8 -165.7(4) 2_666 . . . ?
Se1 Cu8 Cu9 Se8 146.49(4) . . . . ?
Cu1 Cu8 Cu9 Se8 2.19(5) 2_666 . . . ?
Cu6 Cu8 Cu9 Se8 -72.27(5) 2_666 . . . ?
Cu2 Cu8 Cu9 Se8 169.21(5) . . . . ?
Cu6 Cu8 Cu9 Se8 -65.13(4) . . . . ?
Cu5 Cu8 Cu9 Se8 -116.86(4) . . . . ?
Se7 Cu8 Cu9 Se6 -44.8(4) 2_666 . . . ?
Se8 Cu8 Cu9 Se6 120.96(4) . . . . ?
Se1 Cu8 Cu9 Se6 -92.55(4) . . . . ?
Cu1 Cu8 Cu9 Se6 123.15(6) 2_666 . . . ?
Cu6 Cu8 Cu9 Se6 48.70(6) 2_666 . . . ?
Cu2 Cu8 Cu9 Se6 -69.83(5) . . . . ?
Cu6 Cu8 Cu9 Se6 55.83(4) . . . . ?
Cu5 Cu8 Cu9 Se6 4.10(3) . . . . ?
Se7 Cu8 Cu9 Cu6 -100.6(4) 2_666 . . . ?
Se8 Cu8 Cu9 Cu6 65.13(4) . . . . ?
Se1 Cu8 Cu9 Cu6 -148.38(4) . . . . ?
Cu1 Cu8 Cu9 Cu6 67.32(6) 2_666 . . . ?
Cu6 Cu8 Cu9 Cu6 -7.13(5) 2_666 . . . ?
Cu2 Cu8 Cu9 Cu6 -125.66(5) . . . . ?
Cu5 Cu8 Cu9 Cu6 -51.73(4) . . . . ?
Se8 Cu6 Cu9 Cu3 -175.20(6) . . . . ?
Se6 Cu6 Cu9 Cu3 -0.56(5) . . . . ?
Cu10 Cu6 Cu9 Cu3 52.65(6) . . . . ?
Se7 Cu6 Cu9 Cu3 69.58(8) . . . . ?
Cu8 Cu6 Cu9 Cu3 -72.5(3) 2_666 . . . ?
Cu7 Cu6 Cu9 Cu3 131.89(6) . . . . ?
Cu5 Cu6 Cu9 Cu3 -49.07(7) . . . . ?
Cu5 Cu6 Cu9 Cu3 -165.71(5) 2_666 . . . ?
Cu11 Cu6 Cu9 Cu3 115.58(7) . . . . ?
Cu1 Cu6 Cu9 Cu3 0.87(8) . . . . ?
Cu6 Cu6 Cu9 Cu3 -104.18(7) 2_666 . . . ?
Se8 Cu6 Cu9 Cu11 69.22(5) . . . . ?
Se6 Cu6 Cu9 Cu11 -116.14(5) . . . . ?
Cu10 Cu6 Cu9 Cu11 -62.93(4) . . . . ?
Se7 Cu6 Cu9 Cu11 -46.00(6) . . . . ?
Cu8 Cu6 Cu9 Cu11 171.9(3) 2_666 . . . ?
Cu7 Cu6 Cu9 Cu11 16.31(5) . . . . ?
Cu5 Cu6 Cu9 Cu11 -164.65(5) . . . . ?
Cu5 Cu6 Cu9 Cu11 78.71(6) 2_666 . . . ?
Cu1 Cu6 Cu9 Cu11 -114.71(6) . . . . ?
Cu6 Cu6 Cu9 Cu11 140.24(6) 2_666 . . . ?
Se8 Cu6 Cu9 Se3 104.63(6) . . . . ?
Se6 Cu6 Cu9 Se3 -80.73(6) . . . . ?
Cu10 Cu6 Cu9 Se3 -27.52(5) . . . . ?
Se7 Cu6 Cu9 Se3 -10.59(8) . . . . ?
Cu8 Cu6 Cu9 Se3 -152.7(2) 2_666 . . . ?
Cu7 Cu6 Cu9 Se3 51.72(6) . . . . ?
Cu5 Cu6 Cu9 Se3 -129.24(5) . . . . ?
Cu5 Cu6 Cu9 Se3 114.12(6) 2_666 . . . ?
Cu11 Cu6 Cu9 Se3 35.41(4) . . . . ?
Cu1 Cu6 Cu9 Se3 -79.30(7) . . . . ?
Cu6 Cu6 Cu9 Se3 175.65(4) 2_666 . . . ?
Se8 Cu6 Cu9 Cu8 -64.82(5) . . . . ?
Se6 Cu6 Cu9 Cu8 109.83(5) . . . . ?
Cu10 Cu6 Cu9 Cu8 163.03(4) . . . . ?
Se7 Cu6 Cu9 Cu8 179.97(6) . . . . ?
Cu8 Cu6 Cu9 Cu8 37.9(3) 2_666 . . . ?
Cu7 Cu6 Cu9 Cu8 -117.73(5) . . . . ?
Cu5 Cu6 Cu9 Cu8 61.32(4) . . . . ?
Cu5 Cu6 Cu9 Cu8 -55.32(5) 2_666 . . . ?
Cu11 Cu6 Cu9 Cu8 -134.04(5) . . . . ?
Cu1 Cu6 Cu9 Cu8 111.25(6) . . . . ?
Cu6 Cu6 Cu9 Cu8 6.20(4) 2_666 . . . ?
Se8 Cu6 Cu9 Se1 -98.59(6) . . . . ?
Se6 Cu6 Cu9 Se1 76.06(6) . . . . ?
Cu10 Cu6 Cu9 Se1 129.26(6) . . . . ?
Se7 Cu6 Cu9 Se1 146.20(5) . . . . ?
Cu8 Cu6 Cu9 Se1 4.1(3) 2_666 . . . ?
Cu7 Cu6 Cu9 Se1 -151.50(5) . . . . ?
Cu5 Cu6 Cu9 Se1 27.55(6) . . . . ?
Cu5 Cu6 Cu9 Se1 -89.09(7) 2_666 . . . ?
Cu11 Cu6 Cu9 Se1 -167.81(6) . . . . ?
Cu1 Cu6 Cu9 Se1 77.48(7) . . . . ?
Cu6 Cu6 Cu9 Se1 -27.57(7) 2_666 . . . ?
Se6 Cu6 Cu9 Se8 174.64(4) . . . . ?
Cu10 Cu6 Cu9 Se8 -132.15(5) . . . . ?
Se7 Cu6 Cu9 Se8 -115.22(7) . . . . ?
Cu8 Cu6 Cu9 Se8 102.7(3) 2_666 . . . ?
Cu7 Cu6 Cu9 Se8 -52.91(5) . . . . ?
Cu5 Cu6 Cu9 Se8 126.13(5) . . . . ?
Cu5 Cu6 Cu9 Se8 9.49(4) 2_666 . . . ?
Cu11 Cu6 Cu9 Se8 -69.22(5) . . . . ?
Cu1 Cu6 Cu9 Se8 176.07(5) . . . . ?
Cu6 Cu6 Cu9 Se8 71.02(6) 2_666 . . . ?
Se8 Cu6 Cu9 Se6 -174.64(4) . . . . ?
Cu10 Cu6 Cu9 Se6 53.21(4) . . . . ?
Se7 Cu6 Cu9 Se6 70.14(6) . . . . ?
Cu8 Cu6 Cu9 Se6 -72.0(3) 2_666 . . . ?
Cu7 Cu6 Cu9 Se6 132.45(5) . . . . ?
Cu5 Cu6 Cu9 Se6 -48.51(4) . . . . ?
Cu5 Cu6 Cu9 Se6 -165.15(5) 2_666 . . . ?
Cu11 Cu6 Cu9 Se6 116.14(5) . . . . ?
Cu1 Cu6 Cu9 Se6 1.42(4) . . . . ?
Cu6 Cu6 Cu9 Se6 -103.62(6) 2_666 . . . ?
Se8 Cu6 Cu10 Se4 -16.17(17) . . . . ?
Cu9 Cu6 Cu10 Se4 31.93(16) . . . . ?
Se6 Cu6 Cu10 Se4 88.38(16) . . . . ?
Se7 Cu6 Cu10 Se4 -133.69(16) . . . . ?
Cu8 Cu6 Cu10 Se4 -156.74(14) 2_666 . . . ?
Cu7 Cu6 Cu10 Se4 -82.18(16) . . . . ?
Cu5 Cu6 Cu10 Se4 116.92(15) . . . . ?
Cu5 Cu6 Cu10 Se4 -84.82(17) 2_666 . . . ?
Cu11 Cu6 Cu10 Se4 -22.59(15) . . . . ?
Cu1 Cu6 Cu10 Se4 161.15(16) . . . . ?
Cu6 Cu6 Cu10 Se4 149.17(14) 2_666 . . . ?
Se8 Cu6 Cu10 Se6 -104.55(5) . . . . ?
Cu9 Cu6 Cu10 Se6 -56.45(4) . . . . ?
Se7 Cu6 Cu10 Se6 137.93(4) . . . . ?
Cu8 Cu6 Cu10 Se6 114.87(5) 2_666 . . . ?
Cu7 Cu6 Cu10 Se6 -170.56(4) . . . . ?
Cu5 Cu6 Cu10 Se6 28.53(4) . . . . ?
Cu5 Cu6 Cu10 Se6 -173.21(6) 2_666 . . . ?
Cu11 Cu6 Cu10 Se6 -110.98(5) . . . . ?
Cu1 Cu6 Cu10 Se6 72.77(4) . . . . ?
Cu6 Cu6 Cu10 Se6 60.79(13) 2_666 . . . ?
Se8 Cu6 Cu10 Se7 117.52(5) . . . . ?
Cu9 Cu6 Cu10 Se7 165.62(4) . . . . ?
Se6 Cu6 Cu10 Se7 -137.93(4) . . . . ?
Cu8 Cu6 Cu10 Se7 -23.05(4) 2_666 . . . ?
Cu7 Cu6 Cu10 Se7 51.51(4) . . . . ?
Cu5 Cu6 Cu10 Se7 -109.39(5) . . . . ?
Cu5 Cu6 Cu10 Se7 48.87(7) 2_666 . . . ?
Cu11 Cu6 Cu10 Se7 111.10(4) . . . . ?
Cu1 Cu6 Cu10 Se7 -65.16(4) . . . . ?
Cu6 Cu6 Cu10 Se7 -77.13(13) 2_666 . . . ?
Se8 Cu6 Cu10 Cu1 -177.32(5) . . . . ?
Cu9 Cu6 Cu10 Cu1 -129.22(4) . . . . ?
Se6 Cu6 Cu10 Cu1 -72.77(4) . . . . ?
Se7 Cu6 Cu10 Cu1 65.16(4) . . . . ?
Cu8 Cu6 Cu10 Cu1 42.11(4) 2_666 . . . ?
Cu7 Cu6 Cu10 Cu1 116.67(5) . . . . ?
Cu5 Cu6 Cu10 Cu1 -44.23(4) . . . . ?
Cu5 Cu6 Cu10 Cu1 114.03(7) 2_666 . . . ?
Cu11 Cu6 Cu10 Cu1 176.25(4) . . . . ?
Cu6 Cu6 Cu10 Cu1 -11.98(12) 2_666 . . . ?
Se8 Cu6 Cu10 Cu11 6.43(4) . . . . ?
Cu9 Cu6 Cu10 Cu11 54.53(4) . . . . ?
Se6 Cu6 Cu10 Cu11 110.98(5) . . . . ?
Se7 Cu6 Cu10 Cu11 -111.10(4) . . . . ?
Cu8 Cu6 Cu10 Cu11 -134.15(5) 2_666 . . . ?
Cu7 Cu6 Cu10 Cu11 -59.59(4) . . . . ?
Cu5 Cu6 Cu10 Cu11 139.51(5) . . . . ?
Cu5 Cu6 Cu10 Cu11 -62.23(7) 2_666 . . . ?
Cu1 Cu6 Cu10 Cu11 -176.25(4) . . . . ?
Cu6 Cu6 Cu10 Cu11 171.77(13) 2_666 . . . ?
Se8 Cu6 Cu10 Cu4 6.68(6) . . . . ?
Cu9 Cu6 Cu10 Cu4 54.77(5) . . . . ?
Se6 Cu6 Cu10 Cu4 111.23(5) . . . . ?
Se7 Cu6 Cu10 Cu4 -110.85(5) . . . . ?
Cu8 Cu6 Cu10 Cu4 -133.90(5) 2_666 . . . ?
Cu7 Cu6 Cu10 Cu4 -59.34(5) . . . . ?
Cu5 Cu6 Cu10 Cu4 139.76(4) . . . . ?
Cu5 Cu6 Cu10 Cu4 -61.98(8) 2_666 . . . ?
Cu11 Cu6 Cu10 Cu4 0.25(4) . . . . ?
Cu1 Cu6 Cu10 Cu4 -176.01(5) . . . . ?
Cu6 Cu6 Cu10 Cu4 172.02(11) 2_666 . . . ?
P1 Cu1 Cu10 Se4 -7.87(10) . . . . ?
Se7 Cu1 Cu10 Se4 113.22(7) . . . . ?
Cu8 Cu1 Cu10 Se4 145.49(6) 2_666 . . . ?
Cu5 Cu1 Cu10 Se4 -126.23(7) . . . . ?
Se6 Cu1 Cu10 Se4 -100.41(7) . . . . ?
Cu6 Cu1 Cu10 Se4 -171.38(7) . . . . ?
Se8 Cu1 Cu10 Se4 -166.61(6) 2_666 . . . ?
P1 Cu1 Cu10 Se6 92.55(7) . . . . ?
Se7 Cu1 Cu10 Se6 -146.37(5) . . . . ?
Cu8 Cu1 Cu10 Se6 -114.09(5) 2_666 . . . ?
Cu5 Cu1 Cu10 Se6 -25.82(4) . . . . ?
Cu6 Cu1 Cu10 Se6 -70.97(4) . . . . ?
Se8 Cu1 Cu10 Se6 -66.20(7) 2_666 . . . ?
P1 Cu1 Cu10 Se7 -121.09(7) . . . . ?
Cu8 Cu1 Cu10 Se7 32.27(4) 2_666 . . . ?
Cu5 Cu1 Cu10 Se7 120.55(5) . . . . ?
Se6 Cu1 Cu10 Se7 146.37(5) . . . . ?
Cu6 Cu1 Cu10 Se7 75.40(4) . . . . ?
Se8 Cu1 Cu10 Se7 80.17(7) 2_666 . . . ?
P1 Cu1 Cu10 Cu6 163.51(7) . . . . ?
Se7 Cu1 Cu10 Cu6 -75.40(4) . . . . ?
Cu8 Cu1 Cu10 Cu6 -43.13(4) 2_666 . . . ?
Cu5 Cu1 Cu10 Cu6 45.15(4) . . . . ?
Se6 Cu1 Cu10 Cu6 70.97(4) . . . . ?
Se8 Cu1 Cu10 Cu6 4.77(6) 2_666 . . . ?
P1 Cu1 Cu10 Cu11 167.24(7) . . . . ?
Se7 Cu1 Cu10 Cu11 -71.68(5) . . . . ?
Cu8 Cu1 Cu10 Cu11 -39.40(6) 2_666 . . . ?
Cu5 Cu1 Cu10 Cu11 48.87(6) . . . . ?
Se6 Cu1 Cu10 Cu11 74.69(5) . . . . ?
Cu6 Cu1 Cu10 Cu11 3.72(4) . . . . ?
Se8 Cu1 Cu10 Cu11 8.49(9) 2_666 . . . ?
P1 Cu1 Cu10 Cu4 -172.3(3) . . . . ?
Se7 Cu1 Cu10 Cu4 -51.2(3) . . . . ?
Cu8 Cu1 Cu10 Cu4 -19.0(3) 2_666 . . . ?
Cu5 Cu1 Cu10 Cu4 69.3(3) . . . . ?
Se6 Cu1 Cu10 Cu4 95.1(3) . . . . ?
Cu6 Cu1 Cu10 Cu4 24.2(3) . . . . ?
Se8 Cu1 Cu10 Cu4 28.9(3) 2_666 . . . ?
P4 Cu4 Cu10 Se4 -21.6(2) . . . . ?
Cu11 Cu4 Cu10 Se4 170.72(5) . . . . ?
Se3 Cu4 Cu10 Se4 110.35(5) . . . . ?
Se5 Cu4 Cu10 Se4 -134.58(5) . . . . ?
P4 Cu4 Cu10 Se6 -124.7(2) . . . . ?
Se4 Cu4 Cu10 Se6 -103.13(6) . . . . ?
Cu11 Cu4 Cu10 Se6 67.59(6) . . . . ?
Se3 Cu4 Cu10 Se6 7.22(5) . . . . ?
Se5 Cu4 Cu10 Se6 122.29(5) . . . . ?
P4 Cu4 Cu10 Se7 97.7(2) . . . . ?
Se4 Cu4 Cu10 Se7 119.34(6) . . . . ?
Cu11 Cu4 Cu10 Se7 -69.93(5) . . . . ?
Se3 Cu4 Cu10 Se7 -130.31(5) . . . . ?
Se5 Cu4 Cu10 Se7 -15.24(5) . . . . ?
P4 Cu4 Cu10 Cu6 167.4(2) . . . . ?
Se4 Cu4 Cu10 Cu6 -171.00(5) . . . . ?
Cu11 Cu4 Cu10 Cu6 -0.27(4) . . . . ?
Se3 Cu4 Cu10 Cu6 -60.65(5) . . . . ?
Se5 Cu4 Cu10 Cu6 54.42(5) . . . . ?
P4 Cu4 Cu10 Cu1 144.9(3) . . . . ?
Se4 Cu4 Cu10 Cu1 166.5(3) . . . . ?
Cu11 Cu4 Cu10 Cu1 -22.7(3) . . . . ?
Se3 Cu4 Cu10 Cu1 -83.1(3) . . . . ?
Se5 Cu4 Cu10 Cu1 31.9(3) . . . . ?
P4 Cu4 Cu10 Cu11 167.7(2) . . . . ?
Se4 Cu4 Cu10 Cu11 -170.72(5) . . . . ?
Se3 Cu4 Cu10 Cu11 -60.37(4) . . . . ?
Se5 Cu4 Cu10 Cu11 54.69(4) . . . . ?
Cu3 Cu9 Cu11 Se5 -73.4(3) . . . . ?
Se3 Cu9 Cu11 Se5 -106.1(3) . . . . ?
Cu8 Cu9 Cu11 Se5 87.6(3) . . . . ?
Se1 Cu9 Cu11 Se5 170.4(2) . . . . ?
Se8 Cu9 Cu11 Se5 105.3(3) . . . . ?
Se6 Cu9 Cu11 Se5 -14.6(3) . . . . ?
Cu6 Cu9 Cu11 Se5 37.8(3) . . . . ?
Cu3 Cu9 Cu11 Se8 -178.64(6) . . . . ?
Se3 Cu9 Cu11 Se8 148.64(4) . . . . ?
Cu8 Cu9 Cu11 Se8 -17.68(4) . . . . ?
Se1 Cu9 Cu11 Se8 65.1(2) . . . . ?
Se6 Cu9 Cu11 Se8 -119.88(4) . . . . ?
Cu6 Cu9 Cu11 Se8 -67.50(4) . . . . ?
Cu3 Cu9 Cu11 Se3 32.72(5) . . . . ?
Cu8 Cu9 Cu11 Se3 -166.31(6) . . . . ?
Se1 Cu9 Cu11 Se3 -83.6(2) . . . . ?
Se8 Cu9 Cu11 Se3 -148.64(4) . . . . ?
Se6 Cu9 Cu11 Se3 91.48(5) . . . . ?
Cu6 Cu9 Cu11 Se3 143.87(4) . . . . ?
Cu3 Cu9 Cu11 Cu4 6.35(8) . . . . ?
Se3 Cu9 Cu11 Cu4 -26.37(4) . . . . ?
Cu8 Cu9 Cu11 Cu4 167.32(5) . . . . ?
Se1 Cu9 Cu11 Cu4 -109.9(2) . . . . ?
Se8 Cu9 Cu11 Cu4 -175.01(5) . . . . ?
Se6 Cu9 Cu11 Cu4 65.11(5) . . . . ?
Cu6 Cu9 Cu11 Cu4 117.50(5) . . . . ?
Cu3 Cu9 Cu11 Cu7 -128.03(6) . . . . ?
Se3 Cu9 Cu11 Cu7 -160.75(5) . . . . ?
Cu8 Cu9 Cu11 Cu7 32.93(7) . . . . ?
Se1 Cu9 Cu11 Cu7 115.7(2) . . . . ?
Se8 Cu9 Cu11 Cu7 50.61(5) . . . . ?
Se6 Cu9 Cu11 Cu7 -69.27(6) . . . . ?
Cu6 Cu9 Cu11 Cu7 -16.89(5) . . . . ?
Cu3 Cu9 Cu11 Cu6 -111.14(6) . . . . ?
Se3 Cu9 Cu11 Cu6 -143.87(4) . . . . ?
Cu8 Cu9 Cu11 Cu6 49.82(5) . . . . ?
Se1 Cu9 Cu11 Cu6 132.6(2) . . . . ?
Se8 Cu9 Cu11 Cu6 67.50(4) . . . . ?
Se6 Cu9 Cu11 Cu6 -52.38(4) . . . . ?
Cu3 Cu9 Cu11 Cu10 -54.94(6) . . . . ?
Se3 Cu9 Cu11 Cu10 -87.66(4) . . . . ?
Cu8 Cu9 Cu11 Cu10 106.02(5) . . . . ?
Se1 Cu9 Cu11 Cu10 -171.2(2) . . . . ?
Se8 Cu9 Cu11 Cu10 123.70(4) . . . . ?
Se6 Cu9 Cu11 Cu10 3.82(4) . . . . ?
Cu6 Cu9 Cu11 Cu10 56.21(4) . . . . ?
P4 Cu4 Cu11 Se5 -73.36(12) . . . . ?
Se4 Cu4 Cu11 Se5 107.06(5) . . . . ?
Se3 Cu4 Cu11 Se5 -165.54(4) . . . . ?
Cu10 Cu4 Cu11 Se5 99.77(5) . . . . ?
P4 Cu4 Cu11 Cu9 118.02(12) . . . . ?
Se4 Cu4 Cu11 Cu9 -61.56(6) . . . . ?
Se3 Cu4 Cu11 Cu9 25.84(4) . . . . ?
Se5 Cu4 Cu11 Cu9 -168.62(5) . . . . ?
Cu10 Cu4 Cu11 Cu9 -68.85(5) . . . . ?
P4 Cu4 Cu11 Se8 70.1(5) . . . . ?
Se4 Cu4 Cu11 Se8 -109.4(4) . . . . ?
Se3 Cu4 Cu11 Se8 -22.0(4) . . . . ?
Se5 Cu4 Cu11 Se8 143.5(5) . . . . ?
Cu10 Cu4 Cu11 Se8 -116.7(5) . . . . ?
P4 Cu4 Cu11 Se3 92.18(12) . . . . ?
Se4 Cu4 Cu11 Se3 -87.40(5) . . . . ?
Se5 Cu4 Cu11 Se3 165.54(4) . . . . ?
Cu10 Cu4 Cu11 Se3 -94.68(4) . . . . ?
P4 Cu4 Cu11 Cu7 -105.38(12) . . . . ?
Se4 Cu4 Cu11 Cu7 75.04(6) . . . . ?
Se3 Cu4 Cu11 Cu7 162.44(5) . . . . ?
Se5 Cu4 Cu11 Cu7 -32.02(4) . . . . ?
Cu10 Cu4 Cu11 Cu7 67.76(5) . . . . ?
P4 Cu4 Cu11 Cu6 -172.83(10) . . . . ?
Se4 Cu4 Cu11 Cu6 7.59(7) . . . . ?
Se3 Cu4 Cu11 Cu6 94.99(6) . . . . ?
Se5 Cu4 Cu11 Cu6 -99.47(6) . . . . ?
Cu10 Cu4 Cu11 Cu6 0.30(5) . . . . ?
P4 Cu4 Cu11 Cu10 -173.14(12) . . . . ?
Se4 Cu4 Cu11 Cu10 7.29(4) . . . . ?
Se3 Cu4 Cu11 Cu10 94.68(4) . . . . ?
Se5 Cu4 Cu11 Cu10 -99.77(5) . . . . ?
Se2 Cu7 Cu11 Se5 108.65(8) 2_666 . . . ?
Se7 Cu7 Cu11 Se5 -99.69(5) . . . . ?
Cu5 Cu7 Cu11 Se5 155.16(5) 2_666 . . . ?
Cu6 Cu7 Cu11 Se5 -153.09(5) . . . . ?
Cu2 Cu7 Cu11 Se5 -99.46(14) 2_666 . . . ?
Se5 Cu7 Cu11 Cu9 169.98(6) . . . . ?
Se2 Cu7 Cu11 Cu9 -81.37(9) 2_666 . . . ?
Se7 Cu7 Cu11 Cu9 70.28(6) . . . . ?
Cu5 Cu7 Cu11 Cu9 -34.87(6) 2_666 . . . ?
Cu6 Cu7 Cu11 Cu9 16.89(5) . . . . ?
Cu2 Cu7 Cu11 Cu9 70.52(15) 2_666 . . . ?
Se5 Cu7 Cu11 Se8 -145.18(4) . . . . ?
Se2 Cu7 Cu11 Se8 -36.53(8) 2_666 . . . ?
Se7 Cu7 Cu11 Se8 115.12(5) . . . . ?
Cu5 Cu7 Cu11 Se8 9.98(3) 2_666 . . . ?
Cu6 Cu7 Cu11 Se8 61.73(4) . . . . ?
Cu2 Cu7 Cu11 Se8 115.36(13) 2_666 . . . ?
Se5 Cu7 Cu11 Se3 97.28(16) . . . . ?
Se2 Cu7 Cu11 Se3 -154.07(13) 2_666 . . . ?
Se7 Cu7 Cu11 Se3 -2.41(17) . . . . ?
Cu5 Cu7 Cu11 Se3 -107.56(16) 2_666 . . . ?
Cu6 Cu7 Cu11 Se3 -55.81(16) . . . . ?
Cu2 Cu7 Cu11 Se3 -2.2(3) 2_666 . . . ?
Se5 Cu7 Cu11 Cu4 34.34(4) . . . . ?
Se2 Cu7 Cu11 Cu4 142.99(7) 2_666 . . . ?
Se7 Cu7 Cu11 Cu4 -65.36(6) . . . . ?
Cu5 Cu7 Cu11 Cu4 -170.50(4) 2_666 . . . ?
Cu6 Cu7 Cu11 Cu4 -118.75(5) . . . . ?
Cu2 Cu7 Cu11 Cu4 -65.12(14) 2_666 . . . ?
Se5 Cu7 Cu11 Cu6 153.09(5) . . . . ?
Se2 Cu7 Cu11 Cu6 -98.26(8) 2_666 . . . ?
Se7 Cu7 Cu11 Cu6 53.39(4) . . . . ?
Cu5 Cu7 Cu11 Cu6 -51.75(4) 2_666 . . . ?
Cu2 Cu7 Cu11 Cu6 53.63(13) 2_666 . . . ?
Se5 Cu7 Cu11 Cu10 95.55(5) . . . . ?
Se2 Cu7 Cu11 Cu10 -155.80(7) 2_666 . . . ?
Se7 Cu7 Cu11 Cu10 -4.15(4) . . . . ?
Cu5 Cu7 Cu11 Cu10 -109.29(5) 2_666 . . . ?
Cu6 Cu7 Cu11 Cu10 -57.54(4) . . . . ?
Cu2 Cu7 Cu11 Cu10 -3.91(13) 2_666 . . . ?
Se8 Cu6 Cu11 Se5 113.68(6) . . . . ?
Cu9 Cu6 Cu11 Se5 -173.18(6) . . . . ?
Se6 Cu6 Cu11 Se5 -123.00(5) . . . . ?
Cu10 Cu6 Cu11 Se5 -72.88(5) . . . . ?
Se7 Cu6 Cu11 Se5 -23.23(5) . . . . ?
Cu8 Cu6 Cu11 Se5 8.88(8) 2_666 . . . ?
Cu7 Cu6 Cu11 Se5 24.29(4) . . . . ?
Cu5 Cu6 Cu11 Se5 -149.38(6) . . . . ?
Cu5 Cu6 Cu11 Se5 72.33(6) 2_666 . . . ?
Cu1 Cu6 Cu11 Se5 -68.82(7) . . . . ?
Cu6 Cu6 Cu11 Se5 112.59(8) 2_666 . . . ?
Se8 Cu6 Cu11 Cu9 -73.15(4) . . . . ?
Se6 Cu6 Cu11 Cu9 50.17(4) . . . . ?
Cu10 Cu6 Cu11 Cu9 100.30(5) . . . . ?
Se7 Cu6 Cu11 Cu9 149.94(4) . . . . ?
Cu8 Cu6 Cu11 Cu9 -177.95(7) 2_666 . . . ?
Cu7 Cu6 Cu11 Cu9 -162.53(5) . . . . ?
Cu5 Cu6 Cu11 Cu9 23.79(7) . . . . ?
Cu5 Cu6 Cu11 Cu9 -114.49(5) 2_666 . . . ?
Cu1 Cu6 Cu11 Cu9 104.35(6) . . . . ?
Cu6 Cu6 Cu11 Cu9 -74.23(8) 2_666 . . . ?
Cu9 Cu6 Cu11 Se8 73.15(4) . . . . ?
Se6 Cu6 Cu11 Se8 123.32(4) . . . . ?
Cu10 Cu6 Cu11 Se8 173.45(4) . . . . ?
Se7 Cu6 Cu11 Se8 -136.91(4) . . . . ?
Cu8 Cu6 Cu11 Se8 -104.80(7) 2_666 . . . ?
Cu7 Cu6 Cu11 Se8 -89.38(4) . . . . ?
Cu5 Cu6 Cu11 Se8 96.94(7) . . . . ?
Cu5 Cu6 Cu11 Se8 -41.35(3) 2_666 . . . ?
Cu1 Cu6 Cu11 Se8 177.50(5) . . . . ?
Cu6 Cu6 Cu11 Se8 -1.08(7) 2_666 . . . ?
Se8 Cu6 Cu11 Se3 -105.74(5) . . . . ?
Cu9 Cu6 Cu11 Se3 -32.59(4) . . . . ?
Se6 Cu6 Cu11 Se3 17.58(5) . . . . ?
Cu10 Cu6 Cu11 Se3 67.71(5) . . . . ?
Se7 Cu6 Cu11 Se3 117.35(5) . . . . ?
Cu8 Cu6 Cu11 Se3 149.46(6) 2_666 . . . ?
Cu7 Cu6 Cu11 Se3 164.88(5) . . . . ?
Cu5 Cu6 Cu11 Se3 -8.80(8) . . . . ?
Cu5 Cu6 Cu11 Se3 -147.08(4) 2_666 . . . ?
Cu1 Cu6 Cu11 Se3 71.76(6) . . . . ?
Cu6 Cu6 Cu11 Se3 -106.82(8) 2_666 . . . ?
Se8 Cu6 Cu11 Cu4 -173.78(6) . . . . ?
Cu9 Cu6 Cu11 Cu4 -100.64(6) . . . . ?
Se6 Cu6 Cu11 Cu4 -50.46(6) . . . . ?
Cu10 Cu6 Cu11 Cu4 -0.34(5) . . . . ?
Se7 Cu6 Cu11 Cu4 49.31(6) . . . . ?
Cu8 Cu6 Cu11 Cu4 81.41(8) 2_666 . . . ?
Cu7 Cu6 Cu11 Cu4 96.83(6) . . . . ?
Cu5 Cu6 Cu11 Cu4 -76.84(8) . . . . ?
Cu5 Cu6 Cu11 Cu4 144.87(5) 2_666 . . . ?
Cu1 Cu6 Cu11 Cu4 3.71(7) . . . . ?
Cu6 Cu6 Cu11 Cu4 -174.87(7) 2_666 . . . ?
Se8 Cu6 Cu11 Cu7 89.38(4) . . . . ?
Cu9 Cu6 Cu11 Cu7 162.53(5) . . . . ?
Se6 Cu6 Cu11 Cu7 -147.30(5) . . . . ?
Cu10 Cu6 Cu11 Cu7 -97.17(5) . . . . ?
Se7 Cu6 Cu11 Cu7 -47.53(4) . . . . ?
Cu8 Cu6 Cu11 Cu7 -15.42(6) 2_666 . . . ?
Cu5 Cu6 Cu11 Cu7 -173.68(7) . . . . ?
Cu5 Cu6 Cu11 Cu7 48.04(4) 2_666 . . . ?
Cu1 Cu6 Cu11 Cu7 -93.12(6) . . . . ?
Cu6 Cu6 Cu11 Cu7 88.30(8) 2_666 . . . ?
Se8 Cu6 Cu11 Cu10 -173.45(4) . . . . ?
Cu9 Cu6 Cu11 Cu10 -100.30(5) . . . . ?
Se6 Cu6 Cu11 Cu10 -50.13(4) . . . . ?
Se7 Cu6 Cu11 Cu10 49.64(4) . . . . ?
Cu8 Cu6 Cu11 Cu10 81.75(7) 2_666 . . . ?
Cu7 Cu6 Cu11 Cu10 97.17(5) . . . . ?
Cu5 Cu6 Cu11 Cu10 -76.51(7) . . . . ?
Cu5 Cu6 Cu11 Cu10 145.21(4) 2_666 . . . ?
Cu1 Cu6 Cu11 Cu10 4.05(4) . . . . ?
Cu6 Cu6 Cu11 Cu10 -174.53(9) 2_666 . . . ?
Se4 Cu10 Cu11 Se5 -69.61(5) . . . . ?
Se6 Cu10 Cu11 Se5 172.78(4) . . . . ?
Se7 Cu10 Cu11 Se5 61.18(5) . . . . ?
Cu6 Cu10 Cu11 Se5 117.62(5) . . . . ?
Cu1 Cu10 Cu11 Se5 113.85(6) . . . . ?
Cu4 Cu10 Cu11 Se5 -62.08(5) . . . . ?
Se4 Cu10 Cu11 Cu9 113.65(5) . . . . ?
Se6 Cu10 Cu11 Cu9 -3.96(4) . . . . ?
Se7 Cu10 Cu11 Cu9 -115.56(5) . . . . ?
Cu6 Cu10 Cu11 Cu9 -59.12(5) . . . . ?
Cu1 Cu10 Cu11 Cu9 -62.90(6) . . . . ?
Cu4 Cu10 Cu11 Cu9 121.18(5) . . . . ?
Se4 Cu10 Cu11 Se8 166.69(4) . . . . ?
Se6 Cu10 Cu11 Se8 49.08(5) . . . . ?
Se7 Cu10 Cu11 Se8 -62.52(5) . . . . ?
Cu6 Cu10 Cu11 Se8 -6.08(4) . . . . ?
Cu1 Cu10 Cu11 Se8 -9.85(6) . . . . ?
Cu4 Cu10 Cu11 Se8 174.22(5) . . . . ?
Se4 Cu10 Cu11 Se3 53.89(5) . . . . ?
Se6 Cu10 Cu11 Se3 -63.72(5) . . . . ?
Se7 Cu10 Cu11 Se3 -175.32(4) . . . . ?
Cu6 Cu10 Cu11 Se3 -118.88(5) . . . . ?
Cu1 Cu10 Cu11 Se3 -122.65(5) . . . . ?
Cu4 Cu10 Cu11 Se3 61.42(4) . . . . ?
Se4 Cu10 Cu11 Cu4 -7.53(4) . . . . ?
Se6 Cu10 Cu11 Cu4 -125.14(5) . . . . ?
Se7 Cu10 Cu11 Cu4 123.26(5) . . . . ?
Cu6 Cu10 Cu11 Cu4 179.70(4) . . . . ?
Cu1 Cu10 Cu11 Cu4 175.93(5) . . . . ?
Se4 Cu10 Cu11 Cu7 -126.62(5) . . . . ?
Se6 Cu10 Cu11 Cu7 115.76(5) . . . . ?
Se7 Cu10 Cu11 Cu7 4.17(4) . . . . ?
Cu6 Cu10 Cu11 Cu7 60.61(4) . . . . ?
Cu1 Cu10 Cu11 Cu7 56.83(5) . . . . ?
Cu4 Cu10 Cu11 Cu7 -119.09(5) . . . . ?
Se4 Cu10 Cu11 Cu6 172.77(5) . . . . ?
Se6 Cu10 Cu11 Cu6 55.16(4) . . . . ?
Se7 Cu10 Cu11 Cu6 -56.44(4) . . . . ?
Cu1 Cu10 Cu11 Cu6 -3.78(4) . . . . ?
Cu4 Cu10 Cu11 Cu6 -179.70(4) . . . . ?
Cu3 Cu9 Se1 C1 -112.7(3) . . . . ?
Cu11 Cu9 Se1 C1 10.6(4) . . . . ?
Se3 Cu9 Se1 C1 -66.0(3) . . . . ?
Cu8 Cu9 Se1 C1 100.6(3) . . . . ?
Se8 Cu9 Se1 C1 69.6(3) . . . . ?
Se6 Cu9 Se1 C1 -164.5(3) . . . . ?
Cu6 Cu9 Se1 C1 137.1(3) . . . . ?
Cu3 Cu9 Se1 Cu2 119.35(6) . . . . ?
Cu11 Cu9 Se1 Cu2 -117.4(2) . . . . ?
Se3 Cu9 Se1 Cu2 166.03(5) . . . . ?
Cu8 Cu9 Se1 Cu2 -27.40(5) . . . . ?
Se8 Cu9 Se1 Cu2 -58.37(6) . . . . ?
Se6 Cu9 Se1 Cu2 67.50(6) . . . . ?
Cu6 Cu9 Se1 Cu2 9.15(7) . . . . ?
Cu3 Cu9 Se1 Cu8 146.75(5) . . . . ?
Cu11 Cu9 Se1 Cu8 -90.0(2) . . . . ?
Se3 Cu9 Se1 Cu8 -166.57(6) . . . . ?
Se8 Cu9 Se1 Cu8 -30.97(4) . . . . ?
Se6 Cu9 Se1 Cu8 94.90(5) . . . . ?
Cu6 Cu9 Se1 Cu8 36.55(5) . . . . ?
Cu11 Cu9 Se1 Cu3 123.2(2) . . . . ?
Se3 Cu9 Se1 Cu3 46.68(5) . . . . ?
Cu8 Cu9 Se1 Cu3 -146.75(5) . . . . ?
Se8 Cu9 Se1 Cu3 -177.72(5) . . . . ?
Se6 Cu9 Se1 Cu3 -51.85(4) . . . . ?
Cu6 Cu9 Se1 Cu3 -110.20(7) . . . . ?
P2 Cu2 Se1 C1 33.7(3) . . . . ?
Se2 Cu2 Se1 C1 166.4(3) . . . . ?
Se7 Cu2 Se1 C1 -83.6(3) 2_666 . . . ?
Cu7 Cu2 Se1 C1 -140.9(3) 2_666 . . . ?
Cu8 Cu2 Se1 C1 -99.8(3) . . . . ?
P2 Cu2 Se1 Cu9 158.80(8) . . . . ?
Se2 Cu2 Se1 Cu9 -68.58(6) . . . . ?
Se7 Cu2 Se1 Cu9 41.42(6) 2_666 . . . ?
Cu7 Cu2 Se1 Cu9 -15.80(7) 2_666 . . . ?
Cu8 Cu2 Se1 Cu9 25.30(5) . . . . ?
P2 Cu2 Se1 Cu8 133.50(8) . . . . ?
Se2 Cu2 Se1 Cu8 -93.88(4) . . . . ?
Se7 Cu2 Se1 Cu8 16.12(4) 2_666 . . . ?
Cu7 Cu2 Se1 Cu8 -41.10(5) 2_666 . . . ?
P2 Cu2 Se1 Cu3 -130.57(8) . . . . ?
Se2 Cu2 Se1 Cu3 2.05(6) . . . . ?
Se7 Cu2 Se1 Cu3 112.05(6) 2_666 . . . ?
Cu7 Cu2 Se1 Cu3 54.83(8) 2_666 . . . ?
Cu8 Cu2 Se1 Cu3 95.93(6) . . . . ?
Se7 Cu8 Se1 C1 87.5(2) 2_666 . . . ?
Cu9 Cu8 Se1 C1 -98.4(2) . . . . ?
Se8 Cu8 Se1 C1 -66.5(2) . . . . ?
Cu1 Cu8 Se1 C1 14.6(3) 2_666 . . . ?
Cu6 Cu8 Se1 C1 167.3(3) 2_666 . . . ?
Cu2 Cu8 Se1 C1 107.2(2) . . . . ?
Cu6 Cu8 Se1 C1 -126.0(2) . . . . ?
Cu5 Cu8 Se1 C1 -177.5(2) . . . . ?
Se7 Cu8 Se1 Cu9 -174.04(6) 2_666 . . . ?
Se8 Cu8 Se1 Cu9 31.94(4) . . . . ?
Cu1 Cu8 Se1 Cu9 113.07(10) 2_666 . . . ?
Cu6 Cu8 Se1 Cu9 -94.27(9) 2_666 . . . ?
Cu2 Cu8 Se1 Cu9 -154.34(5) . . . . ?
Cu6 Cu8 Se1 Cu9 -27.53(4) . . . . ?
Cu5 Cu8 Se1 Cu9 -79.08(5) . . . . ?
Se7 Cu8 Se1 Cu2 -19.70(4) 2_666 . . . ?
Cu9 Cu8 Se1 Cu2 154.34(5) . . . . ?
Se8 Cu8 Se1 Cu2 -173.72(5) . . . . ?
Cu1 Cu8 Se1 Cu2 -92.59(10) 2_666 . . . ?
Cu6 Cu8 Se1 Cu2 60.07(9) 2_666 . . . ?
Cu6 Cu8 Se1 Cu2 126.81(5) . . . . ?
Cu5 Cu8 Se1 Cu2 75.26(5) . . . . ?
Se7 Cu8 Se1 Cu3 -144.84(5) 2_666 . . . ?
Cu9 Cu8 Se1 Cu3 29.20(5) . . . . ?
Se8 Cu8 Se1 Cu3 61.15(6) . . . . ?
Cu1 Cu8 Se1 Cu3 142.28(9) 2_666 . . . ?
Cu6 Cu8 Se1 Cu3 -65.07(10) 2_666 . . . ?
Cu2 Cu8 Se1 Cu3 -125.13(5) . . . . ?
Cu6 Cu8 Se1 Cu3 1.68(5) . . . . ?
Cu5 Cu8 Se1 Cu3 -49.88(5) . . . . ?
P3 Cu3 Se1 C1 -72.2(3) . . . . ?
Cu9 Cu3 Se1 C1 91.9(3) . . . . ?
Se6 Cu3 Se1 C1 145.5(3) . . . . ?
Se3 Cu3 Se1 C1 55.6(3) . . . . ?
P3 Cu3 Se1 Cu9 -164.09(10) . . . . ?
Se6 Cu3 Se1 Cu9 53.60(5) . . . . ?
Se3 Cu3 Se1 Cu9 -36.30(4) . . . . ?
P3 Cu3 Se1 Cu2 91.42(10) . . . . ?
Cu9 Cu3 Se1 Cu2 -104.49(6) . . . . ?
Se6 Cu3 Se1 Cu2 -50.89(7) . . . . ?
Se3 Cu3 Se1 Cu2 -140.79(5) . . . . ?
P3 Cu3 Se1 Cu8 166.29(8) . . . . ?
Cu9 Cu3 Se1 Cu8 -29.62(5) . . . . ?
Se6 Cu3 Se1 Cu8 23.98(5) . . . . ?
Se3 Cu3 Se1 Cu8 -65.92(5) . . . . ?
P2 Cu2 Se2 C7 -29.6(3) . . . . ?
Se1 Cu2 Se2 C7 -151.6(3) . . . . ?
Se7 Cu2 Se2 C7 100.8(3) 2_666 . . . ?
Cu7 Cu2 Se2 C7 84.0(3) 2_666 . . . ?
Cu8 Cu2 Se2 C7 151.2(3) . . . . ?
P2 Cu2 Se2 Cu7 -113.55(10) . . . 2_666 ?
Se1 Cu2 Se2 Cu7 124.40(5) . . . 2_666 ?
Se7 Cu2 Se2 Cu7 16.86(4) 2_666 . . 2_666 ?
Cu8 Cu2 Se2 Cu7 67.26(5) . . . 2_666 ?
P2 Cu2 Se2 Cu5 -170.11(9) . . . . ?
Se1 Cu2 Se2 Cu5 67.84(5) . . . . ?
Se7 Cu2 Se2 Cu5 -39.69(6) 2_666 . . . ?
Cu7 Cu2 Se2 Cu5 -56.56(5) 2_666 . . . ?
Cu8 Cu2 Se2 Cu5 10.71(5) . . . . ?
Se8 Cu5 Se2 C7 -26.2(4) 2_666 . . . ?
Se6 Cu5 Se2 C7 129.3(4) . . . . ?
Cu7 Cu5 Se2 C7 -74.3(4) 2_666 . . . ?
Cu1 Cu5 Se2 C7 66.7(4) . . . . ?
Cu6 Cu5 Se2 C7 -175.1(4) . . . . ?
Cu6 Cu5 Se2 C7 -94.8(4) 2_666 . . . ?
Cu8 Cu5 Se2 C7 -144.2(4) . . . . ?
Se8 Cu5 Se2 Cu2 108.17(6) 2_666 . . . ?
Se6 Cu5 Se2 Cu2 -96.34(5) . . . . ?
Cu7 Cu5 Se2 Cu2 60.04(5) 2_666 . . . ?
Cu1 Cu5 Se2 Cu2 -158.92(7) . . . . ?
Cu6 Cu5 Se2 Cu2 -40.79(9) . . . . ?
Cu6 Cu5 Se2 Cu2 39.51(5) 2_666 . . . ?
Cu8 Cu5 Se2 Cu2 -9.83(4) . . . . ?
Se8 Cu5 Se2 Cu7 48.14(5) 2_666 . . 2_666 ?
Se6 Cu5 Se2 Cu7 -156.38(5) . . . 2_666 ?
Cu1 Cu5 Se2 Cu7 141.04(8) . . . 2_666 ?
Cu6 Cu5 Se2 Cu7 -100.83(8) . . . 2_666 ?
Cu6 Cu5 Se2 Cu7 -20.53(4) 2_666 . . 2_666 ?
Cu8 Cu5 Se2 Cu7 -69.87(4) . . . 2_666 ?
Cu3 Cu9 Se3 C13 106.4(3) . . . . ?
Cu11 Cu9 Se3 C13 -102.5(3) . . . . ?
Cu8 Cu9 Se3 C13 -14.5(3) . . . . ?
Se1 Cu9 Se3 C13 62.2(3) . . . . ?
Se8 Cu9 Se3 C13 -72.5(3) . . . . ?
Se6 Cu9 Se3 C13 160.9(2) . . . . ?
Cu6 Cu9 Se3 C13 -139.2(2) . . . . ?
Cu3 Cu9 Se3 Cu11 -151.11(5) . . . . ?
Cu8 Cu9 Se3 Cu11 88.0(2) . . . . ?
Se1 Cu9 Se3 Cu11 164.71(6) . . . . ?
Se8 Cu9 Se3 Cu11 29.99(4) . . . . ?
Se6 Cu9 Se3 Cu11 -96.60(5) . . . . ?
Cu6 Cu9 Se3 Cu11 -36.68(4) . . . . ?
Cu3 Cu9 Se3 Cu4 -125.24(5) . . . . ?
Cu11 Cu9 Se3 Cu4 25.87(5) . . . . ?
Cu8 Cu9 Se3 Cu4 113.9(2) . . . . ?
Se1 Cu9 Se3 Cu4 -169.41(4) . . . . ?
Se8 Cu9 Se3 Cu4 55.86(6) . . . . ?
Se6 Cu9 Se3 Cu4 -70.72(5) . . . . ?
Cu6 Cu9 Se3 Cu4 -10.80(6) . . . . ?
Cu11 Cu9 Se3 Cu3 151.11(5) . . . . ?
Cu8 Cu9 Se3 Cu3 -120.9(2) . . . . ?
Se1 Cu9 Se3 Cu3 -44.17(5) . . . . ?
Se8 Cu9 Se3 Cu3 -178.90(6) . . . . ?
Se6 Cu9 Se3 Cu3 54.52(4) . . . . ?
Cu6 Cu9 Se3 Cu3 114.44(6) . . . . ?
Se5 Cu11 Se3 C13 -92.6(3) . . . . ?
Cu9 Cu11 Se3 C13 99.3(3) . . . . ?
Se8 Cu11 Se3 C13 69.5(3) . . . . ?
Cu4 Cu11 Se3 C13 -108.1(3) . . . . ?
Cu7 Cu11 Se3 C13 -178.6(3) . . . . ?
Cu6 Cu11 Se3 C13 132.1(3) . . . . ?
Cu10 Cu11 Se3 C13 -176.9(3) . . . . ?
Se5 Cu11 Se3 Cu9 168.10(6) . . . . ?
Se8 Cu11 Se3 Cu9 -29.80(4) . . . . ?
Cu4 Cu11 Se3 Cu9 152.61(5) . . . . ?
Cu7 Cu11 Se3 Cu9 82.06(16) . . . . ?
Cu6 Cu11 Se3 Cu9 32.73(4) . . . . ?
Cu10 Cu11 Se3 Cu9 83.77(5) . . . . ?
Se5 Cu11 Se3 Cu4 15.50(5) . . . . ?
Cu9 Cu11 Se3 Cu4 -152.61(5) . . . . ?
Se8 Cu11 Se3 Cu4 177.59(5) . . . . ?
Cu7 Cu11 Se3 Cu4 -70.55(16) . . . . ?
Cu6 Cu11 Se3 Cu4 -119.87(5) . . . . ?
Cu10 Cu11 Se3 Cu4 -68.84(5) . . . . ?
Se5 Cu11 Se3 Cu3 143.29(5) . . . . ?
Cu9 Cu11 Se3 Cu3 -24.81(4) . . . . ?
Se8 Cu11 Se3 Cu3 -54.61(6) . . . . ?
Cu4 Cu11 Se3 Cu3 127.80(5) . . . . ?
Cu7 Cu11 Se3 Cu3 57.25(17) . . . . ?
Cu6 Cu11 Se3 Cu3 7.92(6) . . . . ?
Cu10 Cu11 Se3 Cu3 58.96(5) . . . . ?
P4 Cu4 Se3 C13 -36.2(3) . . . . ?
Se4 Cu4 Se3 C13 -154.2(3) . . . . ?
Cu11 Cu4 Se3 C13 99.0(3) . . . . ?
Se5 Cu4 Se3 C13 86.3(3) . . . . ?
Cu10 Cu4 Se3 C13 160.9(3) . . . . ?
P4 Cu4 Se3 Cu9 -160.80(8) . . . . ?
Se4 Cu4 Se3 Cu9 81.23(6) . . . . ?
Cu11 Cu4 Se3 Cu9 -25.59(4) . . . . ?
Se5 Cu4 Se3 Cu9 -38.30(6) . . . . ?
Cu10 Cu4 Se3 Cu9 36.25(5) . . . . ?
P4 Cu4 Se3 Cu11 -135.21(9) . . . . ?
Se4 Cu4 Se3 Cu11 106.82(5) . . . . ?
Se5 Cu4 Se3 Cu11 -12.71(4) . . . . ?
Cu10 Cu4 Se3 Cu11 61.84(4) . . . . ?
P4 Cu4 Se3 Cu3 135.34(9) . . . . ?
Se4 Cu4 Se3 Cu3 17.36(7) . . . . ?
Cu11 Cu4 Se3 Cu3 -89.46(6) . . . . ?
Se5 Cu4 Se3 Cu3 -102.17(7) . . . . ?
Cu10 Cu4 Se3 Cu3 -27.62(6) . . . . ?
P3 Cu3 Se3 C13 73.1(3) . . . . ?
Cu9 Cu3 Se3 C13 -95.9(3) . . . . ?
Se6 Cu3 Se3 C13 -152.2(3) . . . . ?
Se1 Cu3 Se3 C13 -57.9(3) . . . . ?
P3 Cu3 Se3 Cu9 169.02(9) . . . . ?
Se6 Cu3 Se3 Cu9 -56.26(4) . . . . ?
Se1 Cu3 Se3 Cu9 37.96(4) . . . . ?
P3 Cu3 Se3 Cu11 -164.98(8) . . . . ?
Cu9 Cu3 Se3 Cu11 26.00(4) . . . . ?
Se6 Cu3 Se3 Cu11 -30.26(5) . . . . ?
Se1 Cu3 Se3 Cu11 63.96(5) . . . . ?
P3 Cu3 Se3 Cu4 -98.52(9) . . . . ?
Cu9 Cu3 Se3 Cu4 92.46(7) . . . . ?
Se6 Cu3 Se3 Cu4 36.20(7) . . . . ?
Se1 Cu3 Se3 Cu4 130.42(6) . . . . ?
Se6 Cu10 Se4 C19 -157.5(3) . . . . ?
Se7 Cu10 Se4 C19 -0.5(3) . . . . ?
Cu6 Cu10 Se4 C19 123.8(3) . . . . ?
Cu1 Cu10 Se4 C19 -80.4(3) . . . . ?
Cu11 Cu10 Se4 C19 103.9(3) . . . . ?
Cu4 Cu10 Se4 C19 96.5(3) . . . . ?
Se6 Cu10 Se4 Cu4 105.99(6) . . . . ?
Se7 Cu10 Se4 Cu4 -97.00(6) . . . . ?
Cu6 Cu10 Se4 Cu4 27.30(16) . . . . ?
Cu1 Cu10 Se4 Cu4 -176.91(7) . . . . ?
Cu11 Cu10 Se4 Cu4 7.44(4) . . . . ?
P4 Cu4 Se4 C19 62.2(3) . . . . ?
Cu11 Cu4 Se4 C19 -118.1(3) . . . . ?
Se3 Cu4 Se4 C19 -177.5(3) . . . . ?
Se5 Cu4 Se4 C19 -59.4(3) . . . . ?
Cu10 Cu4 Se4 C19 -109.6(3) . . . . ?
P4 Cu4 Se4 Cu10 171.84(8) . . . . ?
Cu11 Cu4 Se4 Cu10 -8.45(5) . . . . ?
Se3 Cu4 Se4 Cu10 -67.84(5) . . . . ?
Se5 Cu4 Se4 Cu10 50.22(5) . . . . ?
Cu9 Cu11 Se5 C25 -172.6(4) . . . . ?
Se8 Cu11 Se5 C25 -73.2(3) . . . . ?
Se3 Cu11 Se5 C25 87.6(3) . . . . ?
Cu4 Cu11 Se5 C25 102.7(3) . . . . ?
Cu7 Cu11 Se5 C25 -113.0(3) . . . . ?
Cu6 Cu11 Se5 C25 -137.9(3) . . . . ?
Cu10 Cu11 Se5 C25 169.1(3) . . . . ?
Cu9 Cu11 Se5 Cu7 -59.7(3) . . . . ?
Se8 Cu11 Se5 Cu7 39.79(5) . . . . ?
Se3 Cu11 Se5 Cu7 -159.44(6) . . . . ?
Cu4 Cu11 Se5 Cu7 -144.31(5) . . . . ?
Cu6 Cu11 Se5 Cu7 -24.90(4) . . . . ?
Cu10 Cu11 Se5 Cu7 -77.88(5) . . . . ?
Cu9 Cu11 Se5 Cu4 84.6(3) . . . . ?
Se8 Cu11 Se5 Cu4 -175.91(5) . . . . ?
Se3 Cu11 Se5 Cu4 -15.13(5) . . . . ?
Cu7 Cu11 Se5 Cu4 144.31(5) . . . . ?
Cu6 Cu11 Se5 Cu4 119.40(5) . . . . ?
Cu10 Cu11 Se5 Cu4 66.43(4) . . . . ?
Se2 Cu7 Se5 C25 -44.2(3) 2_666 . . . ?
Se7 Cu7 Se5 C25 179.8(3) . . . . ?
Cu5 Cu7 Se5 C25 44.8(3) 2_666 . . . ?
Cu11 Cu7 Se5 C25 90.4(3) . . . . ?
Cu6 Cu7 Se5 C25 115.5(3) . . . . ?
Cu2 Cu7 Se5 C25 -116.1(3) 2_666 . . . ?
Se2 Cu7 Se5 Cu11 -134.66(6) 2_666 . . . ?
Se7 Cu7 Se5 Cu11 89.40(5) . . . . ?
Cu5 Cu7 Se5 Cu11 -45.57(8) 2_666 . . . ?
Cu6 Cu7 Se5 Cu11 25.04(4) . . . . ?
Cu2 Cu7 Se5 Cu11 153.49(6) 2_666 . . . ?
Se2 Cu7 Se5 Cu4 -170.44(5) 2_666 . . . ?
Se7 Cu7 Se5 Cu4 53.62(6) . . . . ?
Cu5 Cu7 Se5 Cu4 -81.35(9) 2_666 . . . ?
Cu11 Cu7 Se5 Cu4 -35.78(5) . . . . ?
Cu6 Cu7 Se5 Cu4 -10.74(6) . . . . ?
Cu2 Cu7 Se5 Cu4 117.71(6) 2_666 . . . ?
P4 Cu4 Se5 C25 47.6(3) . . . . ?
Se4 Cu4 Se5 C25 171.7(3) . . . . ?
Cu11 Cu4 Se5 C25 -92.5(3) . . . . ?
Se3 Cu4 Se5 C25 -79.2(3) . . . . ?
Cu10 Cu4 Se5 C25 -152.6(3) . . . . ?
P4 Cu4 Se5 Cu11 140.09(8) . . . . ?
Se4 Cu4 Se5 Cu11 -95.76(6) . . . . ?
Se3 Cu4 Se5 Cu11 13.32(4) . . . . ?
Cu10 Cu4 Se5 Cu11 -60.08(4) . . . . ?
P4 Cu4 Se5 Cu7 178.02(7) . . . . ?
Se4 Cu4 Se5 Cu7 -57.83(7) . . . . ?
Cu11 Cu4 Se5 Cu7 37.93(5) . . . . ?
Se3 Cu4 Se5 Cu7 51.25(6) . . . . ?
Cu10 Cu4 Se5 Cu7 -22.15(5) . . . . ?
Se8 Cu5 Se6 Cu10 -25.66(8) 2_666 . . . ?
Se2 Cu5 Se6 Cu10 -177.61(4) . . . . ?
Cu7 Cu5 Se6 Cu10 140.36(8) 2_666 . . . ?
Cu1 Cu5 Se6 Cu10 -33.53(4) . . . . ?
Cu6 Cu5 Se6 Cu10 36.31(5) . . . . ?
Cu6 Cu5 Se6 Cu10 51.41(7) 2_666 . . . ?
Cu8 Cu5 Se6 Cu10 94.95(5) . . . . ?
Se8 Cu5 Se6 Cu3 -172.44(5) 2_666 . . . ?
Se2 Cu5 Se6 Cu3 35.60(6) . . . . ?
Cu7 Cu5 Se6 Cu3 -6.43(11) 2_666 . . . ?
Cu1 Cu5 Se6 Cu3 179.68(5) . . . . ?
Cu6 Cu5 Se6 Cu3 -110.48(5) . . . . ?
Cu6 Cu5 Se6 Cu3 -95.38(6) 2_666 . . . ?
Cu8 Cu5 Se6 Cu3 -51.84(5) . . . . ?
Se8 Cu5 Se6 Cu9 -116.39(6) 2_666 . . . ?
Se2 Cu5 Se6 Cu9 91.66(5) . . . . ?
Cu7 Cu5 Se6 Cu9 49.63(10) 2_666 . . . ?
Cu1 Cu5 Se6 Cu9 -124.26(4) . . . . ?
Cu6 Cu5 Se6 Cu9 -54.42(4) . . . . ?
Cu6 Cu5 Se6 Cu9 -39.33(5) 2_666 . . . ?
Cu8 Cu5 Se6 Cu9 4.22(3) . . . . ?
Se8 Cu5 Se6 Cu6 -61.96(6) 2_666 . . . ?
Se2 Cu5 Se6 Cu6 146.08(5) . . . . ?
Cu7 Cu5 Se6 Cu6 104.05(9) 2_666 . . . ?
Cu1 Cu5 Se6 Cu6 -69.84(4) . . . . ?
Cu6 Cu5 Se6 Cu6 15.10(5) 2_666 . . . ?
Cu8 Cu5 Se6 Cu6 58.64(4) . . . . ?
Se8 Cu5 Se6 Cu1 7.88(5) 2_666 . . . ?
Se2 Cu5 Se6 Cu1 -144.08(4) . . . . ?
Cu7 Cu5 Se6 Cu1 173.89(10) 2_666 . . . ?
Cu6 Cu5 Se6 Cu1 69.84(4) . . . . ?
Cu6 Cu5 Se6 Cu1 84.94(6) 2_666 . . . ?
Cu8 Cu5 Se6 Cu1 128.48(4) . . . . ?
Se4 Cu10 Se6 Cu5 163.75(4) . . . . ?
Se7 Cu10 Se6 Cu5 2.89(6) . . . . ?
Cu6 Cu10 Se6 Cu5 -37.10(5) . . . . ?
Cu1 Cu10 Se6 Cu5 32.76(4) . . . . ?
Cu11 Cu10 Se6 Cu5 -90.59(5) . . . . ?
Cu4 Cu10 Se6 Cu5 -136.92(5) . . . . ?
Se4 Cu10 Se6 Cu3 -47.66(6) . . . . ?
Se7 Cu10 Se6 Cu3 151.47(5) . . . . ?
Cu6 Cu10 Se6 Cu3 111.49(5) . . . . ?
Cu1 Cu10 Se6 Cu3 -178.66(5) . . . . ?
Cu11 Cu10 Se6 Cu3 58.00(6) . . . . ?
Cu4 Cu10 Se6 Cu3 11.66(7) . . . . ?
Se4 Cu10 Se6 Cu9 -101.87(5) . . . . ?
Se7 Cu10 Se6 Cu9 97.27(5) . . . . ?
Cu6 Cu10 Se6 Cu9 57.29(4) . . . . ?
Cu1 Cu10 Se6 Cu9 127.14(5) . . . . ?
Cu11 Cu10 Se6 Cu9 3.80(4) . . . . ?
Cu4 Cu10 Se6 Cu9 -42.54(5) . . . . ?
Se4 Cu10 Se6 Cu6 -159.15(5) . . . . ?
Se7 Cu10 Se6 Cu6 39.98(4) . . . . ?
Cu1 Cu10 Se6 Cu6 69.85(4) . . . . ?
Cu11 Cu10 Se6 Cu6 -53.49(4) . . . . ?
Cu4 Cu10 Se6 Cu6 -99.83(5) . . . . ?
Se4 Cu10 Se6 Cu1 130.99(6) . . . . ?
Se7 Cu10 Se6 Cu1 -29.87(4) . . . . ?
Cu6 Cu10 Se6 Cu1 -69.85(4) . . . . ?
Cu11 Cu10 Se6 Cu1 -123.34(5) . . . . ?
Cu4 Cu10 Se6 Cu1 -169.68(5) . . . . ?
P3 Cu3 Se6 Cu5 -111.17(12) . . . . ?
Cu9 Cu3 Se6 Cu5 76.01(6) . . . . ?
Se1 Cu3 Se6 Cu5 24.59(6) . . . . ?
Se3 Cu3 Se6 Cu5 127.02(5) . . . . ?
P3 Cu3 Se6 Cu10 100.76(12) . . . . ?
Cu9 Cu3 Se6 Cu10 -72.07(6) . . . . ?
Se1 Cu3 Se6 Cu10 -123.48(5) . . . . ?
Se3 Cu3 Se6 Cu10 -21.06(5) . . . . ?
P3 Cu3 Se6 Cu9 172.82(13) . . . . ?
Se1 Cu3 Se6 Cu9 -51.41(4) . . . . ?
Se3 Cu3 Se6 Cu9 51.01(4) . . . . ?
P3 Cu3 Se6 Cu6 172.27(10) . . . . ?
Cu9 Cu3 Se6 Cu6 -0.55(5) . . . . ?
Se1 Cu3 Se6 Cu6 -51.97(6) . . . . ?
Se3 Cu3 Se6 Cu6 50.46(6) . . . . ?
P3 Cu3 Se6 Cu1 60.1(14) . . . . ?
Cu9 Cu3 Se6 Cu1 -112.7(14) . . . . ?
Se1 Cu3 Se6 Cu1 -164.1(14) . . . . ?
Se3 Cu3 Se6 Cu1 -61.7(14) . . . . ?
Cu3 Cu9 Se6 Cu5 -122.23(5) . . . . ?
Cu11 Cu9 Se6 Cu5 113.71(5) . . . . ?
Se3 Cu9 Se6 Cu5 175.76(4) . . . . ?
Cu8 Cu9 Se6 Cu5 -5.21(4) . . . . ?
Se1 Cu9 Se6 Cu5 -67.47(5) . . . . ?
Se8 Cu9 Se6 Cu5 53.00(6) . . . . ?
Cu6 Cu9 Se6 Cu5 58.33(4) . . . . ?
Cu3 Cu9 Se6 Cu10 119.63(6) . . . . ?
Cu11 Cu9 Se6 Cu10 -4.42(4) . . . . ?
Se3 Cu9 Se6 Cu10 57.63(5) . . . . ?
Cu8 Cu9 Se6 Cu10 -123.35(5) . . . . ?
Se1 Cu9 Se6 Cu10 174.39(4) . . . . ?
Se8 Cu9 Se6 Cu10 -65.13(6) . . . . ?
Cu6 Cu9 Se6 Cu10 -59.81(5) . . . . ?
Cu11 Cu9 Se6 Cu3 -124.06(6) . . . . ?
Se3 Cu9 Se6 Cu3 -62.01(5) . . . . ?
Cu8 Cu9 Se6 Cu3 117.02(6) . . . . ?
Se1 Cu9 Se6 Cu3 54.76(6) . . . . ?
Se8 Cu9 Se6 Cu3 175.23(6) . . . . ?
Cu6 Cu9 Se6 Cu3 -179.44(5) . . . . ?
Cu3 Cu9 Se6 Cu6 179.44(5) . . . . ?
Cu11 Cu9 Se6 Cu6 55.39(5) . . . . ?
Se3 Cu9 Se6 Cu6 117.44(5) . . . . ?
Cu8 Cu9 Se6 Cu6 -63.54(5) . . . . ?
Se1 Cu9 Se6 Cu6 -125.80(5) . . . . ?
Se8 Cu9 Se6 Cu6 -5.32(4) . . . . ?
Cu3 Cu9 Se6 Cu1 177.97(6) . . . . ?
Cu11 Cu9 Se6 Cu1 53.91(6) . . . . ?
Se3 Cu9 Se6 Cu1 115.96(5) . . . . ?
Cu8 Cu9 Se6 Cu1 -65.01(6) . . . . ?
Se1 Cu9 Se6 Cu1 -127.27(5) . . . . ?
Se8 Cu9 Se6 Cu1 -6.80(7) . . . . ?
Cu6 Cu9 Se6 Cu1 -1.47(4) . . . . ?
Se8 Cu6 Se6 Cu5 -105.92(5) . . . . ?
Cu9 Cu6 Se6 Cu5 -111.15(5) . . . . ?
Cu10 Cu6 Se6 Cu5 144.23(4) . . . . ?
Se7 Cu6 Se6 Cu5 110.49(4) . . . . ?
Cu8 Cu6 Se6 Cu5 57.73(5) 2_666 . . . ?
Cu7 Cu6 Se6 Cu5 158.06(6) . . . . ?
Cu5 Cu6 Se6 Cu5 -51.80(15) 2_666 . . . ?
Cu11 Cu6 Se6 Cu5 -158.71(4) . . . . ?
Cu1 Cu6 Se6 Cu5 70.26(4) . . . . ?
Cu6 Cu6 Se6 Cu5 -12.63(4) 2_666 . . . ?
Se8 Cu6 Se6 Cu10 109.85(6) . . . . ?
Cu9 Cu6 Se6 Cu10 104.63(5) . . . . ?
Se7 Cu6 Se6 Cu10 -33.73(4) . . . . ?
Cu8 Cu6 Se6 Cu10 -86.50(6) 2_666 . . . ?
Cu7 Cu6 Se6 Cu10 13.83(6) . . . . ?
Cu5 Cu6 Se6 Cu10 -144.23(4) . . . . ?
Cu5 Cu6 Se6 Cu10 163.98(15) 2_666 . . . ?
Cu11 Cu6 Se6 Cu10 57.06(4) . . . . ?
Cu1 Cu6 Se6 Cu10 -73.96(5) . . . . ?
Cu6 Cu6 Se6 Cu10 -156.85(5) 2_666 . . . ?
Se8 Cu6 Se6 Cu3 5.77(7) . . . . ?
Cu9 Cu6 Se6 Cu3 0.54(5) . . . . ?
Cu10 Cu6 Se6 Cu3 -104.08(6) . . . . ?
Se7 Cu6 Se6 Cu3 -137.82(5) . . . . ?
Cu8 Cu6 Se6 Cu3 169.42(5) 2_666 . . . ?
Cu7 Cu6 Se6 Cu3 -90.25(8) . . . . ?
Cu5 Cu6 Se6 Cu3 111.69(6) . . . . ?
Cu5 Cu6 Se6 Cu3 59.89(17) 2_666 . . . ?
Cu11 Cu6 Se6 Cu3 -47.02(6) . . . . ?
Cu1 Cu6 Se6 Cu3 -178.05(6) . . . . ?
Cu6 Cu6 Se6 Cu3 99.06(7) 2_666 . . . ?
Se8 Cu6 Se6 Cu9 5.22(4) . . . . ?
Cu10 Cu6 Se6 Cu9 -104.63(5) . . . . ?
Se7 Cu6 Se6 Cu9 -138.36(5) . . . . ?
Cu8 Cu6 Se6 Cu9 168.87(5) 2_666 . . . ?
Cu7 Cu6 Se6 Cu9 -90.79(7) . . . . ?
Cu5 Cu6 Se6 Cu9 111.15(5) . . . . ?
Cu5 Cu6 Se6 Cu9 59.35(15) 2_666 . . . ?
Cu11 Cu6 Se6 Cu9 -47.56(4) . . . . ?
Cu1 Cu6 Se6 Cu9 -178.59(4) . . . . ?
Cu6 Cu6 Se6 Cu9 98.52(6) 2_666 . . . ?
Se8 Cu6 Se6 Cu1 -176.19(5) . . . . ?
Cu9 Cu6 Se6 Cu1 178.59(4) . . . . ?
Cu10 Cu6 Se6 Cu1 73.96(5) . . . . ?
Se7 Cu6 Se6 Cu1 40.23(4) . . . . ?
Cu8 Cu6 Se6 Cu1 -12.54(4) 2_666 . . . ?
Cu7 Cu6 Se6 Cu1 87.80(7) . . . . ?
Cu5 Cu6 Se6 Cu1 -70.26(4) . . . . ?
Cu5 Cu6 Se6 Cu1 -122.06(15) 2_666 . . . ?
Cu11 Cu6 Se6 Cu1 131.03(4) . . . . ?
Cu6 Cu6 Se6 Cu1 -82.89(5) 2_666 . . . ?
P1 Cu1 Se6 Cu5 107.84(8) . . . . ?
Se7 Cu1 Se6 Cu5 -119.68(5) . . . . ?
Cu8 Cu1 Se6 Cu5 -62.80(6) 2_666 . . . ?
Cu6 Cu1 Se6 Cu5 -75.48(5) . . . . ?
Cu10 Cu1 Se6 Cu5 -147.36(5) . . . . ?
Se8 Cu1 Se6 Cu5 -5.23(3) 2_666 . . . ?
P1 Cu1 Se6 Cu10 -104.80(8) . . . . ?
Se7 Cu1 Se6 Cu10 27.69(4) . . . . ?
Cu8 Cu1 Se6 Cu10 84.56(6) 2_666 . . . ?
Cu5 Cu1 Se6 Cu10 147.36(5) . . . . ?
Cu6 Cu1 Se6 Cu10 71.88(5) . . . . ?
Se8 Cu1 Se6 Cu10 142.13(5) 2_666 . . . ?
P1 Cu1 Se6 Cu3 -63.6(14) . . . . ?
Se7 Cu1 Se6 Cu3 68.9(14) . . . . ?
Cu8 Cu1 Se6 Cu3 125.8(14) 2_666 . . . ?
Cu5 Cu1 Se6 Cu3 -171.4(14) . . . . ?
Cu6 Cu1 Se6 Cu3 113.1(14) . . . . ?
Cu10 Cu1 Se6 Cu3 41.2(14) . . . . ?
Se8 Cu1 Se6 Cu3 -177(64) 2_666 . . . ?
P1 Cu1 Se6 Cu9 -175.23(7) . . . . ?
Se7 Cu1 Se6 Cu9 -42.75(6) . . . . ?
Cu8 Cu1 Se6 Cu9 14.12(7) 2_666 . . . ?
Cu5 Cu1 Se6 Cu9 76.93(6) . . . . ?
Cu6 Cu1 Se6 Cu9 1.45(4) . . . . ?
Cu10 Cu1 Se6 Cu9 -70.43(6) . . . . ?
Se8 Cu1 Se6 Cu9 71.70(6) 2_666 . . . ?
P1 Cu1 Se6 Cu6 -176.68(7) . . . . ?
Se7 Cu1 Se6 Cu6 -44.20(4) . . . . ?
Cu8 Cu1 Se6 Cu6 12.67(4) 2_666 . . . ?
Cu5 Cu1 Se6 Cu6 75.48(5) . . . . ?
Cu10 Cu1 Se6 Cu6 -71.88(5) . . . . ?
Se8 Cu1 Se6 Cu6 70.25(5) 2_666 . . . ?
Se4 Cu10 Se7 Cu8 -167.49(5) . . . 2_666 ?
Se6 Cu10 Se7 Cu8 -9.57(6) . . . 2_666 ?
Cu6 Cu10 Se7 Cu8 29.68(5) . . . 2_666 ?
Cu1 Cu10 Se7 Cu8 -41.47(5) . . . 2_666 ?
Cu11 Cu10 Se7 Cu8 83.16(6) . . . 2_666 ?
Cu4 Cu10 Se7 Cu8 130.51(5) . . . 2_666 ?
Se4 Cu10 Se7 Cu7 104.88(7) . . . . ?
Se6 Cu10 Se7 Cu7 -97.20(6) . . . . ?
Cu6 Cu10 Se7 Cu7 -57.95(4) . . . . ?
Cu1 Cu10 Se7 Cu7 -129.10(5) . . . . ?
Cu11 Cu10 Se7 Cu7 -4.47(4) . . . . ?
Cu4 Cu10 Se7 Cu7 42.89(5) . . . . ?
Se4 Cu10 Se7 Cu1 -126.02(6) . . . . ?
Se6 Cu10 Se7 Cu1 31.90(4) . . . . ?
Cu6 Cu10 Se7 Cu1 71.15(4) . . . . ?
Cu11 Cu10 Se7 Cu1 124.64(5) . . . . ?
Cu4 Cu10 Se7 Cu1 171.99(5) . . . . ?
Se4 Cu10 Se7 Cu6 162.83(6) . . . . ?
Se6 Cu10 Se7 Cu6 -39.25(4) . . . . ?
Cu1 Cu10 Se7 Cu6 -71.15(4) . . . . ?
Cu11 Cu10 Se7 Cu6 53.48(4) . . . . ?
Cu4 Cu10 Se7 Cu6 100.83(5) . . . . ?
Se4 Cu10 Se7 Cu2 94.63(11) . . . 2_666 ?
Se6 Cu10 Se7 Cu2 -107.45(10) . . . 2_666 ?
Cu6 Cu10 Se7 Cu2 -68.20(10) . . . 2_666 ?
Cu1 Cu10 Se7 Cu2 -139.35(11) . . . 2_666 ?
Cu11 Cu10 Se7 Cu2 -14.71(11) . . . 2_666 ?
Cu4 Cu10 Se7 Cu2 32.64(12) . . . 2_666 ?
Se5 Cu7 Se7 Cu8 -169.94(4) . . . 2_666 ?
Se2 Cu7 Se7 Cu8 47.38(5) 2_666 . . 2_666 ?
Cu5 Cu7 Se7 Cu8 -15.12(4) 2_666 . . 2_666 ?
Cu11 Cu7 Se7 Cu8 -114.52(5) . . . 2_666 ?
Cu6 Cu7 Se7 Cu8 -62.09(4) . . . 2_666 ?
Cu2 Cu7 Se7 Cu8 65.58(4) 2_666 . . 2_666 ?
Se5 Cu7 Se7 Cu10 -50.68(5) . . . . ?
Se2 Cu7 Se7 Cu10 166.64(5) 2_666 . . . ?
Cu5 Cu7 Se7 Cu10 104.14(5) 2_666 . . . ?
Cu11 Cu7 Se7 Cu10 4.74(4) . . . . ?
Cu6 Cu7 Se7 Cu10 57.17(5) . . . . ?
Cu2 Cu7 Se7 Cu10 -175.16(4) 2_666 . . . ?
Se5 Cu7 Se7 Cu1 -114.34(6) . . . . ?
Se2 Cu7 Se7 Cu1 102.98(7) 2_666 . . . ?
Cu5 Cu7 Se7 Cu1 40.49(7) 2_666 . . . ?
Cu11 Cu7 Se7 Cu1 -58.91(7) . . . . ?
Cu6 Cu7 Se7 Cu1 -6.49(5) . . . . ?
Cu2 Cu7 Se7 Cu1 121.18(6) 2_666 . . . ?
Se5 Cu7 Se7 Cu6 -107.85(5) . . . . ?
Se2 Cu7 Se7 Cu6 109.47(6) 2_666 . . . ?
Cu5 Cu7 Se7 Cu6 46.97(4) 2_666 . . . ?
Cu11 Cu7 Se7 Cu6 -52.43(4) . . . . ?
Cu2 Cu7 Se7 Cu6 127.67(5) 2_666 . . . ?
Se5 Cu7 Se7 Cu2 124.48(5) . . . 2_666 ?
Se2 Cu7 Se7 Cu2 -18.20(4) 2_666 . . 2_666 ?
Cu5 Cu7 Se7 Cu2 -80.70(5) 2_666 . . 2_666 ?
Cu11 Cu7 Se7 Cu2 179.90(5) . . . 2_666 ?
Cu6 Cu7 Se7 Cu2 -127.67(5) . . . 2_666 ?
P1 Cu1 Se7 Cu8 -129.20(9) . . . 2_666 ?
Cu5 Cu1 Se7 Cu8 60.26(6) . . . 2_666 ?
Se6 Cu1 Se7 Cu8 113.65(5) . . . 2_666 ?
Cu6 Cu1 Se7 Cu8 71.78(4) . . . 2_666 ?
Cu10 Cu1 Se7 Cu8 140.44(5) . . . 2_666 ?
Se8 Cu1 Se7 Cu8 3.37(4) 2_666 . . 2_666 ?
P1 Cu1 Se7 Cu10 90.36(9) . . . . ?
Cu8 Cu1 Se7 Cu10 -140.44(5) 2_666 . . . ?
Cu5 Cu1 Se7 Cu10 -80.18(6) . . . . ?
Se6 Cu1 Se7 Cu10 -26.79(4) . . . . ?
Cu6 Cu1 Se7 Cu10 -68.66(4) . . . . ?
Se8 Cu1 Se7 Cu10 -137.07(5) 2_666 . . . ?
P1 Cu1 Se7 Cu7 165.45(8) . . . . ?
Cu8 Cu1 Se7 Cu7 -65.34(6) 2_666 . . . ?
Cu5 Cu1 Se7 Cu7 -5.08(8) . . . . ?
Se6 Cu1 Se7 Cu7 48.31(7) . . . . ?
Cu6 Cu1 Se7 Cu7 6.44(5) . . . . ?
Cu10 Cu1 Se7 Cu7 75.10(6) . . . . ?
Se8 Cu1 Se7 Cu7 -61.97(6) 2_666 . . . ?
P1 Cu1 Se7 Cu6 159.02(9) . . . . ?
Cu8 Cu1 Se7 Cu6 -71.78(4) 2_666 . . . ?
Cu5 Cu1 Se7 Cu6 -11.52(5) . . . . ?
Se6 Cu1 Se7 Cu6 41.87(4) . . . . ?
Cu10 Cu1 Se7 Cu6 68.66(4) . . . . ?
Se8 Cu1 Se7 Cu6 -68.41(4) 2_666 . . . ?
P1 Cu1 Se7 Cu2 -110.69(10) . . . 2_666 ?
Cu8 Cu1 Se7 Cu2 18.51(5) 2_666 . . 2_666 ?
Cu5 Cu1 Se7 Cu2 78.77(7) . . . 2_666 ?
Se6 Cu1 Se7 Cu2 132.16(5) . . . 2_666 ?
Cu6 Cu1 Se7 Cu2 90.29(6) . . . 2_666 ?
Cu10 Cu1 Se7 Cu2 158.95(6) . . . 2_666 ?
Se8 Cu1 Se7 Cu2 21.88(6) 2_666 . . 2_666 ?
Se8 Cu6 Se7 Cu8 104.64(7) . . . 2_666 ?
Cu9 Cu6 Se7 Cu8 -172.00(6) . . . 2_666 ?
Se6 Cu6 Se7 Cu8 -117.29(5) . . . 2_666 ?
Cu10 Cu6 Se7 Cu8 -151.26(5) . . . 2_666 ?
Cu7 Cu6 Se7 Cu8 100.63(6) . . . 2_666 ?
Cu5 Cu6 Se7 Cu8 -63.09(6) . . . 2_666 ?
Cu5 Cu6 Se7 Cu8 57.88(5) 2_666 . . 2_666 ?
Cu11 Cu6 Se7 Cu8 151.75(4) . . . 2_666 ?
Cu1 Cu6 Se7 Cu8 -73.57(5) . . . 2_666 ?
Cu6 Cu6 Se7 Cu8 1.35(5) 2_666 . . 2_666 ?
Se8 Cu6 Se7 Cu10 -104.10(6) . . . . ?
Cu9 Cu6 Se7 Cu10 -20.74(6) . . . . ?
Se6 Cu6 Se7 Cu10 33.97(4) . . . . ?
Cu8 Cu6 Se7 Cu10 151.26(5) 2_666 . . . ?
Cu7 Cu6 Se7 Cu10 -108.11(5) . . . . ?
Cu5 Cu6 Se7 Cu10 88.17(5) . . . . ?
Cu5 Cu6 Se7 Cu10 -150.86(5) 2_666 . . . ?
Cu11 Cu6 Se7 Cu10 -56.99(4) . . . . ?
Cu1 Cu6 Se7 Cu10 77.68(5) . . . . ?
Cu6 Cu6 Se7 Cu10 152.60(6) 2_666 . . . ?
Se8 Cu6 Se7 Cu7 4.01(5) . . . . ?
Cu9 Cu6 Se7 Cu7 87.37(7) . . . . ?
Se6 Cu6 Se7 Cu7 142.08(5) . . . . ?
Cu10 Cu6 Se7 Cu7 108.11(5) . . . . ?
Cu8 Cu6 Se7 Cu7 -100.63(6) 2_666 . . . ?
Cu5 Cu6 Se7 Cu7 -163.72(5) . . . . ?
Cu5 Cu6 Se7 Cu7 -42.75(4) 2_666 . . . ?
Cu11 Cu6 Se7 Cu7 51.12(5) . . . . ?
Cu1 Cu6 Se7 Cu7 -174.21(5) . . . . ?
Cu6 Cu6 Se7 Cu7 -99.28(7) 2_666 . . . ?
Se8 Cu6 Se7 Cu1 178.21(6) . . . . ?
Cu9 Cu6 Se7 Cu1 -98.43(7) . . . . ?
Se6 Cu6 Se7 Cu1 -43.71(4) . . . . ?
Cu10 Cu6 Se7 Cu1 -77.68(5) . . . . ?
Cu8 Cu6 Se7 Cu1 73.57(5) 2_666 . . . ?
Cu7 Cu6 Se7 Cu1 174.21(5) . . . . ?
Cu5 Cu6 Se7 Cu1 10.48(4) . . . . ?
Cu5 Cu6 Se7 Cu1 131.45(5) 2_666 . . . ?
Cu11 Cu6 Se7 Cu1 -134.67(5) . . . . ?
Cu6 Cu6 Se7 Cu1 74.92(6) 2_666 . . . ?
Se8 Cu6 Se7 Cu2 51.63(7) . . . 2_666 ?
Cu9 Cu6 Se7 Cu2 134.99(6) . . . 2_666 ?
Se6 Cu6 Se7 Cu2 -170.30(4) . . . 2_666 ?
Cu10 Cu6 Se7 Cu2 155.73(5) . . . 2_666 ?
Cu8 Cu6 Se7 Cu2 -53.01(5) 2_666 . . 2_666 ?
Cu7 Cu6 Se7 Cu2 47.62(4) . . . 2_666 ?
Cu5 Cu6 Se7 Cu2 -116.10(5) . . . 2_666 ?
Cu5 Cu6 Se7 Cu2 4.87(4) 2_666 . . 2_666 ?
Cu11 Cu6 Se7 Cu2 98.74(5) . . . 2_666 ?
Cu1 Cu6 Se7 Cu2 -126.59(5) . . . 2_666 ?
Cu6 Cu6 Se7 Cu2 -51.66(6) 2_666 . . 2_666 ?
Se7 Cu8 Se8 Cu5 47.65(6) 2_666 . . 2_666 ?
Cu9 Cu8 Se8 Cu5 -130.16(5) . . . 2_666 ?
Se1 Cu8 Se8 Cu5 -161.33(4) . . . 2_666 ?
Cu1 Cu8 Se8 Cu5 51.74(4) 2_666 . . 2_666 ?
Cu6 Cu8 Se8 Cu5 -8.12(4) 2_666 . . 2_666 ?
Cu2 Cu8 Se8 Cu5 172.7(2) . . . 2_666 ?
Cu6 Cu8 Se8 Cu5 -63.32(4) . . . 2_666 ?
Cu5 Cu8 Se8 Cu5 -61.56(6) . . . 2_666 ?
Se7 Cu8 Se8 Cu11 160.67(5) 2_666 . . . ?
Cu9 Cu8 Se8 Cu11 -17.14(4) . . . . ?
Se1 Cu8 Se8 Cu11 -48.30(6) . . . . ?
Cu1 Cu8 Se8 Cu11 164.77(4) 2_666 . . . ?
Cu6 Cu8 Se8 Cu11 104.91(5) 2_666 . . . ?
Cu2 Cu8 Se8 Cu11 -74.3(3) . . . . ?
Cu6 Cu8 Se8 Cu11 49.70(4) . . . . ?
Cu5 Cu8 Se8 Cu11 51.47(5) . . . . ?
Se7 Cu8 Se8 Cu6 110.97(6) 2_666 . . . ?
Cu9 Cu8 Se8 Cu6 -66.84(4) . . . . ?
Se1 Cu8 Se8 Cu6 -98.00(5) . . . . ?
Cu1 Cu8 Se8 Cu6 115.07(4) 2_666 . . . ?
Cu6 Cu8 Se8 Cu6 55.21(5) 2_666 . . . ?
Cu2 Cu8 Se8 Cu6 -124.0(2) . . . . ?
Cu5 Cu8 Se8 Cu6 1.77(4) . . . . ?
Se7 Cu8 Se8 Cu9 177.81(6) 2_666 . . . ?
Se1 Cu8 Se8 Cu9 -31.16(4) . . . . ?
Cu1 Cu8 Se8 Cu9 -178.09(4) 2_666 . . . ?
Cu6 Cu8 Se8 Cu9 122.05(5) 2_666 . . . ?
Cu2 Cu8 Se8 Cu9 -57.1(2) . . . . ?
Cu6 Cu8 Se8 Cu9 66.84(4) . . . . ?
Cu5 Cu8 Se8 Cu9 68.61(4) . . . . ?
Se7 Cu8 Se8 Cu1 -4.10(4) 2_666 . . 2_666 ?
Cu9 Cu8 Se8 Cu1 178.09(4) . . . 2_666 ?
Se1 Cu8 Se8 Cu1 146.93(5) . . . 2_666 ?
Cu6 Cu8 Se8 Cu1 -59.86(4) 2_666 . . 2_666 ?
Cu2 Cu8 Se8 Cu1 121.0(3) . . . 2_666 ?
Cu6 Cu8 Se8 Cu1 -115.07(4) . . . 2_666 ?
Cu5 Cu8 Se8 Cu1 -113.30(5) . . . 2_666 ?
Se5 Cu11 Se8 Cu5 -45.50(6) . . . 2_666 ?
Cu9 Cu11 Se8 Cu5 122.83(5) . . . 2_666 ?
Se3 Cu11 Se8 Cu5 151.99(4) . . . 2_666 ?
Cu4 Cu11 Se8 Cu5 173.0(4) . . . 2_666 ?
Cu7 Cu11 Se8 Cu5 -11.36(4) . . . 2_666 ?
Cu6 Cu11 Se8 Cu5 52.49(4) . . . 2_666 ?
Cu10 Cu11 Se8 Cu5 58.49(6) . . . 2_666 ?
Se5 Cu11 Se8 Cu8 -151.02(5) . . . . ?
Cu9 Cu11 Se8 Cu8 17.30(4) . . . . ?
Se3 Cu11 Se8 Cu8 46.46(6) . . . . ?
Cu4 Cu11 Se8 Cu8 67.4(5) . . . . ?
Cu7 Cu11 Se8 Cu8 -116.88(5) . . . . ?
Cu6 Cu11 Se8 Cu8 -53.03(5) . . . . ?
Cu10 Cu11 Se8 Cu8 -47.04(6) . . . . ?
Se5 Cu11 Se8 Cu6 -97.99(6) . . . . ?
Cu9 Cu11 Se8 Cu6 70.34(4) . . . . ?
Se3 Cu11 Se8 Cu6 99.50(5) . . . . ?
Cu4 Cu11 Se8 Cu6 120.5(5) . . . . ?
Cu7 Cu11 Se8 Cu6 -63.85(4) . . . . ?
Cu10 Cu11 Se8 Cu6 6.00(4) . . . . ?
Se5 Cu11 Se8 Cu9 -168.33(6) . . . . ?
Se3 Cu11 Se8 Cu9 29.16(4) . . . . ?
Cu4 Cu11 Se8 Cu9 50.1(4) . . . . ?
Cu7 Cu11 Se8 Cu9 -134.19(5) . . . . ?
Cu6 Cu11 Se8 Cu9 -70.34(4) . . . . ?
Cu10 Cu11 Se8 Cu9 -64.34(5) . . . . ?
Se5 Cu11 Se8 Cu1 -87.11(16) . . . 2_666 ?
Cu9 Cu11 Se8 Cu1 81.21(16) . . . 2_666 ?
Se3 Cu11 Se8 Cu1 110.37(15) . . . 2_666 ?
Cu4 Cu11 Se8 Cu1 131.4(4) . . . 2_666 ?
Cu7 Cu11 Se8 Cu1 -52.97(16) . . . 2_666 ?
Cu6 Cu11 Se8 Cu1 10.88(15) . . . 2_666 ?
Cu10 Cu11 Se8 Cu1 16.87(18) . . . 2_666 ?
Cu9 Cu6 Se8 Cu5 169.05(4) . . . 2_666 ?
Se6 Cu6 Se8 Cu5 163.86(5) . . . 2_666 ?
Cu10 Cu6 Se8 Cu5 -131.82(5) . . . 2_666 ?
Se7 Cu6 Se8 Cu5 -64.38(6) . . . 2_666 ?
Cu8 Cu6 Se8 Cu5 1.04(5) 2_666 . . 2_666 ?
Cu7 Cu6 Se8 Cu5 -60.97(5) . . . 2_666 ?
Cu5 Cu6 Se8 Cu5 102.70(6) . . . 2_666 ?
Cu11 Cu6 Se8 Cu5 -124.95(5) . . . 2_666 ?
Cu1 Cu6 Se8 Cu5 90.8(7) . . . 2_666 ?
Cu6 Cu6 Se8 Cu5 54.36(5) 2_666 . . 2_666 ?
Cu9 Cu6 Se8 Cu8 64.21(5) . . . . ?
Se6 Cu6 Se8 Cu8 59.02(5) . . . . ?
Cu10 Cu6 Se8 Cu8 123.34(6) . . . . ?
Se7 Cu6 Se8 Cu8 -169.22(6) . . . . ?
Cu8 Cu6 Se8 Cu8 -103.80(6) 2_666 . . . ?
Cu7 Cu6 Se8 Cu8 -165.81(4) . . . . ?
Cu5 Cu6 Se8 Cu8 -2.15(5) . . . . ?
Cu5 Cu6 Se8 Cu8 -104.84(5) 2_666 . . . ?
Cu11 Cu6 Se8 Cu8 130.21(5) . . . . ?
Cu1 Cu6 Se8 Cu8 -14.0(7) . . . . ?
Cu6 Cu6 Se8 Cu8 -50.48(5) 2_666 . . . ?
Cu9 Cu6 Se8 Cu11 -66.00(4) . . . . ?
Se6 Cu6 Se8 Cu11 -71.19(5) . . . . ?
Cu10 Cu6 Se8 Cu11 -6.87(4) . . . . ?
Se7 Cu6 Se8 Cu11 60.57(6) . . . . ?
Cu8 Cu6 Se8 Cu11 125.99(6) 2_666 . . . ?
Cu7 Cu6 Se8 Cu11 63.98(4) . . . . ?
Cu5 Cu6 Se8 Cu11 -132.36(6) . . . . ?
Cu5 Cu6 Se8 Cu11 124.95(5) 2_666 . . . ?
Cu1 Cu6 Se8 Cu11 -144.2(7) . . . . ?
Cu6 Cu6 Se8 Cu11 179.31(5) 2_666 . . . ?
Se6 Cu6 Se8 Cu9 -5.19(4) . . . . ?
Cu10 Cu6 Se8 Cu9 59.13(5) . . . . ?
Se7 Cu6 Se8 Cu9 126.57(6) . . . . ?
Cu8 Cu6 Se8 Cu9 -168.01(6) 2_666 . . . ?
Cu7 Cu6 Se8 Cu9 129.98(5) . . . . ?
Cu5 Cu6 Se8 Cu9 -66.36(6) . . . . ?
Cu5 Cu6 Se8 Cu9 -169.05(4) 2_666 . . . ?
Cu11 Cu6 Se8 Cu9 66.00(4) . . . . ?
Cu1 Cu6 Se8 Cu9 -78.2(7) . . . . ?
Cu6 Cu6 Se8 Cu9 -114.69(5) 2_666 . . . ?
Cu9 Cu6 Se8 Cu1 116.77(5) . . . 2_666 ?
Se6 Cu6 Se8 Cu1 111.58(5) . . . 2_666 ?
Cu10 Cu6 Se8 Cu1 175.90(4) . . . 2_666 ?
Se7 Cu6 Se8 Cu1 -116.66(6) . . . 2_666 ?
Cu8 Cu6 Se8 Cu1 -51.24(6) 2_666 . . 2_666 ?
Cu7 Cu6 Se8 Cu1 -113.25(5) . . . 2_666 ?
Cu5 Cu6 Se8 Cu1 50.42(6) . . . 2_666 ?
Cu5 Cu6 Se8 Cu1 -52.28(4) 2_666 . . 2_666 ?
Cu11 Cu6 Se8 Cu1 -177.23(4) . . . 2_666 ?
Cu1 Cu6 Se8 Cu1 38.5(7) . . . 2_666 ?
Cu6 Cu6 Se8 Cu1 2.08(4) 2_666 . . 2_666 ?
Cu3 Cu9 Se8 Cu5 74.6(7) . . . 2_666 ?
Cu11 Cu9 Se8 Cu5 -89.48(6) . . . 2_666 ?
Se3 Cu9 Se8 Cu5 -119.81(6) . . . 2_666 ?
Cu8 Cu9 Se8 Cu5 72.20(6) . . . 2_666 ?
Se1 Cu9 Se8 Cu5 104.11(6) . . . 2_666 ?
Se6 Cu9 Se8 Cu5 -7.23(7) . . . 2_666 ?
Cu6 Cu9 Se8 Cu5 -12.63(5) . . . 2_666 ?
Cu3 Cu9 Se8 Cu8 2.4(7) . . . . ?
Cu11 Cu9 Se8 Cu8 -161.67(5) . . . . ?
Se3 Cu9 Se8 Cu8 168.00(5) . . . . ?
Se1 Cu9 Se8 Cu8 31.91(4) . . . . ?
Se6 Cu9 Se8 Cu8 -79.43(6) . . . . ?
Cu6 Cu9 Se8 Cu8 -84.83(5) . . . . ?
Cu3 Cu9 Se8 Cu11 164.1(7) . . . . ?
Se3 Cu9 Se8 Cu11 -30.33(4) . . . . ?
Cu8 Cu9 Se8 Cu11 161.67(5) . . . . ?
Se1 Cu9 Se8 Cu11 -166.42(5) . . . . ?
Se6 Cu9 Se8 Cu11 82.24(6) . . . . ?
Cu6 Cu9 Se8 Cu11 76.84(5) . . . . ?
Cu3 Cu9 Se8 Cu6 87.2(7) . . . . ?
Cu11 Cu9 Se8 Cu6 -76.84(5) . . . . ?
Se3 Cu9 Se8 Cu6 -107.17(5) . . . . ?
Cu8 Cu9 Se8 Cu6 84.83(5) . . . . ?
Se1 Cu9 Se8 Cu6 116.74(5) . . . . ?
Se6 Cu9 Se8 Cu6 5.40(4) . . . . ?
Cu3 Cu9 Se8 Cu1 0.5(7) . . . 2_666 ?
Cu11 Cu9 Se8 Cu1 -163.54(4) . . . 2_666 ?
Se3 Cu9 Se8 Cu1 166.13(4) . . . 2_666 ?
Cu8 Cu9 Se8 Cu1 -1.87(4) . . . 2_666 ?
Se1 Cu9 Se8 Cu1 30.04(6) . . . 2_666 ?
Se6 Cu9 Se8 Cu1 -81.30(6) . . . 2_666 ?
Cu6 Cu9 Se8 Cu1 -86.70(5) . . . 2_666 ?
Se7 Cu1 P1 C37 -120.4(3) . . . . ?
Cu8 Cu1 P1 C37 162.8(3) 2_666 . . . ?
Cu5 Cu1 P1 C37 50.8(3) . . . . ?
Se6 Cu1 P1 C37 -4.3(3) . . . . ?
Cu6 Cu1 P1 C37 -12.8(4) . . . . ?
Cu10 Cu1 P1 C37 -59.4(3) . . . . ?
Se8 Cu1 P1 C37 106.3(3) 2_666 . . . ?
Se7 Cu1 P1 C43 -1.3(3) . . . . ?
Cu8 Cu1 P1 C43 -78.1(3) 2_666 . . . ?
Cu5 Cu1 P1 C43 169.9(3) . . . . ?
Se6 Cu1 P1 C43 114.8(3) . . . . ?
Cu6 Cu1 P1 C43 106.4(4) . . . . ?
Cu10 Cu1 P1 C43 59.7(3) . . . . ?
Se8 Cu1 P1 C43 -134.6(3) 2_666 . . . ?
Se7 Cu1 P1 C31 121.1(3) . . . . ?
Cu8 Cu1 P1 C31 44.3(3) 2_666 . . . ?
Cu5 Cu1 P1 C31 -67.8(3) . . . . ?
Se6 Cu1 P1 C31 -122.8(3) . . . . ?
Cu6 Cu1 P1 C31 -131.3(4) . . . . ?
Cu10 Cu1 P1 C31 -177.9(3) . . . . ?
Se8 Cu1 P1 C31 -12.3(3) 2_666 . . . ?
Se2 Cu2 P2 C50 68.0(3) . . . . ?
Se1 Cu2 P2 C50 -178.9(3) . . . . ?
Se7 Cu2 P2 C50 -62.7(3) 2_666 . . . ?
Cu7 Cu2 P2 C50 -4.7(3) 2_666 . . . ?
Cu8 Cu2 P2 C50 -113.2(3) . . . . ?
Se2 Cu2 P2 C62 -169.0(3) . . . . ?
Se1 Cu2 P2 C62 -55.9(4) . . . . ?
Se7 Cu2 P2 C62 60.3(4) 2_666 . . . ?
Cu7 Cu2 P2 C62 118.3(4) 2_666 . . . ?
Cu8 Cu2 P2 C62 9.8(4) . . . . ?
Se2 Cu2 P2 C56 -49.7(4) . . . . ?
Se1 Cu2 P2 C56 63.4(4) . . . . ?
Se7 Cu2 P2 C56 179.6(3) 2_666 . . . ?
Cu7 Cu2 P2 C56 -122.4(3) 2_666 . . . ?
Cu8 Cu2 P2 C56 129.1(3) . . . . ?
Cu9 Cu3 P3 C75 92.3(5) . . . . ?
Se6 Cu3 P3 C75 -60.1(4) . . . . ?
Se1 Cu3 P3 C75 173.0(3) . . . . ?
Se3 Cu3 P3 C75 51.0(3) . . . . ?
Cu9 Cu3 P3 C81 -146.4(5) . . . . ?
Se6 Cu3 P3 C81 61.2(4) . . . . ?
Se1 Cu3 P3 C81 -65.6(4) . . . . ?
Se3 Cu3 P3 C81 172.3(3) . . . . ?
Cu9 Cu3 P3 C69 -28.9(6) . . . . ?
Se6 Cu3 P3 C69 178.7(4) . . . . ?
Se1 Cu3 P3 C69 51.9(4) . . . . ?
Se3 Cu3 P3 C69 -70.2(4) . . . . ?
Se4 Cu4 P4 C95 19.4(3) . . . . ?
Cu11 Cu4 P4 C95 -160.2(3) . . . . ?
Se3 Cu4 P4 C95 -90.0(3) . . . . ?
Se5 Cu4 P4 C95 144.9(3) . . . . ?
Cu10 Cu4 P4 C95 36.6(4) . . . . ?
Se4 Cu4 P4 C101 -96.1(4) . . . . ?
Cu11 Cu4 P4 C101 84.3(4) . . . . ?
Se3 Cu4 P4 C101 154.5(4) . . . . ?
Se5 Cu4 P4 C101 29.4(4) . . . . ?
Cu10 Cu4 P4 C101 -78.9(4) . . . . ?
Se4 Cu4 P4 C88 140.6(4) . . . . ?
Cu11 Cu4 P4 C88 -39.0(4) . . . . ?
Se3 Cu4 P4 C88 31.2(4) . . . . ?
Se5 Cu4 P4 C88 -93.9(4) . . . . ?
Cu10 Cu4 P4 C88 157.8(4) . . . . ?
Cu9 Se1 C1 C6 110.6(8) . . . . ?
Cu2 Se1 C1 C6 -116.8(8) . . . . ?
Cu8 Se1 C1 C6 171.9(8) . . . . ?
Cu3 Se1 C1 C6 49.5(9) . . . . ?
Cu9 Se1 C1 C2 -72.7(7) . . . . ?
Cu2 Se1 C1 C2 60.0(7) . . . . ?
Cu8 Se1 C1 C2 -11.3(7) . . . . ?
Cu3 Se1 C1 C2 -133.7(6) . . . . ?
C6 C1 C2 C3 -3.7(14) . . . . ?
Se1 C1 C2 C3 179.5(7) . . . . ?
C1 C2 C3 C4 2.4(16) . . . . ?
C2 C3 C4 C5 3(2) . . . . ?
C3 C4 C5 C6 -6(2) . . . . ?
C2 C1 C6 C5 0.1(17) . . . . ?
Se1 C1 C6 C5 176.9(11) . . . . ?
C4 C5 C6 C1 5(2) . . . . ?
Cu2 Se2 C7 C12 42.0(9) . . . . ?
Cu7 Se2 C7 C12 109.2(8) 2_666 . . . ?
Cu5 Se2 C7 C12 168.5(7) . . . . ?
Cu2 Se2 C7 C8 -143.6(7) . . . . ?
Cu7 Se2 C7 C8 -76.4(8) 2_666 . . . ?
Cu5 Se2 C7 C8 -17.1(10) . . . . ?
C12 C7 C8 C9 -1.4(18) . . . . ?
Se2 C7 C8 C9 -175.7(11) . . . . ?
C7 C8 C9 C10 -4(2) . . . . ?
C8 C9 C10 C11 7(3) . . . . ?
C9 C10 C11 C12 -4(3) . . . . ?
C8 C7 C12 C11 3.8(16) . . . . ?
Se2 C7 C12 C11 178.1(9) . . . . ?
C10 C11 C12 C7 -1(2) . . . . ?
Cu9 Se3 C13 C18 21.8(8) . . . . ?
Cu11 Se3 C13 C18 -40.9(8) . . . . ?
Cu4 Se3 C13 C18 -106.1(8) . . . . ?
Cu3 Se3 C13 C18 80.7(8) . . . . ?
Cu9 Se3 C13 C14 -156.4(6) . . . . ?
Cu11 Se3 C13 C14 140.9(6) . . . . ?
Cu4 Se3 C13 C14 75.7(7) . . . . ?
Cu3 Se3 C13 C14 -97.5(6) . . . . ?
C18 C13 C14 C15 -3.0(14) . . . . ?
Se3 C13 C14 C15 175.3(8) . . . . ?
C13 C14 C15 C16 0.9(17) . . . . ?
C14 C15 C16 C17 1(2) . . . . ?
C15 C16 C17 C18 -1(2) . . . . ?
C14 C13 C18 C17 2.9(15) . . . . ?
Se3 C13 C18 C17 -175.3(9) . . . . ?
C16 C17 C18 C13 -1(2) . . . . ?
Cu10 Se4 C19 C24 170.6(8) . . . . ?
Cu4 Se4 C19 C24 -107.2(8) . . . . ?
Cu10 Se4 C19 C20 -9.8(7) . . . . ?
Cu4 Se4 C19 C20 72.4(7) . . . . ?
C24 C19 C20 C21 -0.2(13) . . . . ?
Se4 C19 C20 C21 -179.8(6) . . . . ?
C19 C20 C21 C22 0.6(14) . . . . ?
C20 C21 C22 C23 -0.8(19) . . . . ?
C21 C22 C23 C24 1(2) . . . . ?
C20 C19 C24 C23 0.0(17) . . . . ?
Se4 C19 C24 C23 179.6(11) . . . . ?
C22 C23 C24 C19 0(2) . . . . ?
Cu11 Se5 C25 C26 -160.2(7) . . . . ?
Cu7 Se5 C25 C26 130.2(7) . . . . ?
Cu4 Se5 C25 C26 -97.2(8) . . . . ?
Cu11 Se5 C25 C30 17.0(9) . . . . ?
Cu7 Se5 C25 C30 -52.6(9) . . . . ?
Cu4 Se5 C25 C30 80.0(9) . . . . ?
C30 C25 C26 C27 1.1(16) . . . . ?
Se5 C25 C26 C27 178.4(9) . . . . ?
C25 C26 C27 C28 -1.7(19) . . . . ?
C26 C27 C28 C29 2(2) . . . . ?
C27 C28 C29 C30 -2(2) . . . . ?
C28 C29 C30 C25 1.3(19) . . . . ?
C26 C25 C30 C29 -0.9(16) . . . . ?
Se5 C25 C30 C29 -178.0(9) . . . . ?
C37 P1 C31 C36 -171.0(8) . . . . ?
C43 P1 C31 C36 80.5(8) . . . . ?
Cu1 P1 C31 C36 -47.6(9) . . . . ?
C37 P1 C31 C32 8.4(9) . . . . ?
C43 P1 C31 C32 -100.0(8) . . . . ?
Cu1 P1 C31 C32 131.9(7) . . . . ?
C36 C31 C32 C33 0.8(16) . . . . ?
P1 C31 C32 C33 -178.7(9) . . . . ?
C31 C32 C33 C34 -1(2) . . . . ?
C32 C33 C34 C35 1(2) . . . . ?
C33 C34 C35 C36 -2(2) . . . . ?
C32 C31 C36 C35 -1.1(16) . . . . ?
P1 C31 C36 C35 178.4(9) . . . . ?
C34 C35 C36 C31 2(2) . . . . ?
C43 P1 C37 C38 -5.1(8) . . . . ?
C31 P1 C37 C38 -114.6(7) . . . . ?
Cu1 P1 C37 C38 120.9(6) . . . . ?
C43 P1 C37 C42 177.7(6) . . . . ?
C31 P1 C37 C42 68.2(7) . . . . ?
Cu1 P1 C37 C42 -56.3(7) . . . . ?
C42 C37 C38 C39 -1.6(13) . . . . ?
P1 C37 C38 C39 -178.8(7) . . . . ?
C37 C38 C39 C40 2.0(15) . . . . ?
C38 C39 C40 C41 -2.0(17) . . . . ?
C39 C40 C41 C42 1.7(16) . . . . ?
C40 C41 C42 C37 -1.3(14) . . . . ?
C38 C37 C42 C41 1.2(12) . . . . ?
P1 C37 C42 C41 178.6(7) . . . . ?
C37 P1 C43 C48 -86.4(8) . . . . ?
C31 P1 C43 C48 22.3(8) . . . . ?
Cu1 P1 C43 C48 149.5(6) . . . . ?
C37 P1 C43 C44 89.9(8) . . . . ?
C31 P1 C43 C44 -161.4(7) . . . . ?
Cu1 P1 C43 C44 -34.2(8) . . . . ?
C48 C43 C44 C45 -0.8(14) . . . . ?
P1 C43 C44 C45 -177.3(8) . . . . ?
C43 C44 C45 C46 0.3(17) . . . . ?
C44 C45 C46 C47 -0.4(17) . . . . ?
C44 C45 C46 S1 -178.4(9) . . . . ?
C49 S1 C46 C45 165.7(11) . . . . ?
C49 S1 C46 C47 -12.2(12) . . . . ?
C45 C46 C47 C48 1.0(15) . . . . ?
S1 C46 C47 C48 179.0(7) . . . . ?
C46 C47 C48 C43 -1.5(14) . . . . ?
C44 C43 C48 C47 1.4(13) . . . . ?
P1 C43 C48 C47 177.7(7) . . . . ?
C62 P2 C50 C55 -150.0(7) . . . . ?
C56 P2 C50 C55 100.2(8) . . . . ?
Cu2 P2 C50 C55 -21.7(8) . . . . ?
C62 P2 C50 C51 36.5(8) . . . . ?
C56 P2 C50 C51 -73.4(8) . . . . ?
Cu2 P2 C50 C51 164.7(6) . . . . ?
C55 C50 C51 C52 -2.0(14) . . . . ?
P2 C50 C51 C52 171.5(8) . . . . ?
C50 C51 C52 C53 0.7(15) . . . . ?
C51 C52 C53 C54 2.8(17) . . . . ?
C52 C53 C54 C55 -4.7(17) . . . . ?
C51 C50 C55 C54 0.0(14) . . . . ?
P2 C50 C55 C54 -173.8(8) . . . . ?
C53 C54 C55 C50 3.2(16) . . . . ?
C50 P2 C56 C57 -174.6(9) . . . . ?
C62 P2 C56 C57 76.9(9) . . . . ?
Cu2 P2 C56 C57 -47.6(9) . . . . ?
C50 P2 C56 C61 0.2(9) . . . . ?
C62 P2 C56 C61 -108.3(9) . . . . ?
Cu2 P2 C56 C61 127.2(8) . . . . ?
C61 C56 C57 C58 3.9(19) . . . . ?
P2 C56 C57 C58 178.8(11) . . . . ?
C56 C57 C58 C59 -4(2) . . . . ?
C57 C58 C59 C60 3(2) . . . . ?
C58 C59 C60 C61 -2(2) . . . . ?
C57 C56 C61 C60 -2.5(17) . . . . ?
P2 C56 C61 C60 -177.3(10) . . . . ?
C59 C60 C61 C56 1(2) . . . . ?
C50 P2 C62 C63 76.3(8) . . . . ?
C56 P2 C62 C63 -176.2(7) . . . . ?
Cu2 P2 C62 C63 -54.2(8) . . . . ?
C50 P2 C62 C67 -109.0(8) . . . . ?
C56 P2 C62 C67 -1.6(9) . . . . ?
Cu2 P2 C62 C67 120.5(7) . . . . ?
C67 C62 C63 C64 -1.0(14) . . . . ?
P2 C62 C63 C64 174.0(7) . . . . ?
C62 C63 C64 C65 0.3(14) . . . . ?
C63 C64 C65 C66 -0.1(15) . . . . ?
C63 C64 C65 S2 -175.2(8) . . . . ?
C68 S2 C65 C66 -172.5(10) . . . . ?
C68 S2 C65 C64 3.0(12) . . . . ?
C64 C65 C66 C67 0.7(17) . . . . ?
S2 C65 C66 C67 176.4(9) . . . . ?
C65 C66 C67 C62 -1.5(17) . . . . ?
C63 C62 C67 C66 1.6(15) . . . . ?
P2 C62 C67 C66 -173.2(8) . . . . ?
C75 P3 C69 C70 98.1(10) . . . . ?
C81 P3 C69 C70 -10.1(11) . . . . ?
Cu3 P3 C69 C70 -134.9(9) . . . . ?
C75 P3 C69 C74 -83.9(9) . . . . ?
C81 P3 C69 C74 168.0(9) . . . . ?
Cu3 P3 C69 C74 43.2(9) . . . . ?
C74 C69 C70 C71 -1.6(19) . . . . ?
P3 C69 C70 C71 176.5(11) . . . . ?
C69 C70 C71 C72 3(2) . . . . ?
C70 C71 C72 C73 -2(2) . . . . ?
C71 C72 C73 C74 0(2) . . . . ?
C72 C73 C74 C69 2.0(19) . . . . ?
C70 C69 C74 C73 -1.1(17) . . . . ?
P3 C69 C74 C73 -179.2(10) . . . . ?
C81 P3 C75 C76 -93.5(8) . . . . ?
C69 P3 C75 C76 159.9(7) . . . . ?
Cu3 P3 C75 C76 33.7(8) . . . . ?
C81 P3 C75 C80 87.1(9) . . . . ?
C69 P3 C75 C80 -19.6(9) . . . . ?
Cu3 P3 C75 C80 -145.7(7) . . . . ?
C80 C75 C76 C77 -4.7(15) . . . . ?
P3 C75 C76 C77 175.9(9) . . . . ?
C75 C76 C77 C78 3.6(19) . . . . ?
C76 C77 C78 C79 1(2) . . . . ?
C77 C78 C79 C80 -4(2) . . . . ?
C78 C79 C80 C75 2.8(19) . . . . ?
C76 C75 C80 C79 1.5(16) . . . . ?
P3 C75 C80 C79 -179.1(9) . . . . ?
C75 P3 C81 C86 -22.1(9) . . . . ?
C69 P3 C81 C86 86.5(8) . . . . ?
Cu3 P3 C81 C86 -149.5(7) . . . . ?
C75 P3 C81 C82 158.9(7) . . . . ?
C69 P3 C81 C82 -92.5(8) . . . . ?
Cu3 P3 C81 C82 31.5(8) . . . . ?
C86 C81 C82 C83 -3.2(15) . . . . ?
P3 C81 C82 C83 175.8(9) . . . . ?
C81 C82 C83 C84 1.2(19) . . . . ?
C82 C83 C84 C85 3(2) . . . . ?
C82 C83 C84 S3 179.1(12) . . . . ?
C87 S3 C84 C83 7.6(18) . . . . ?
C87 S3 C84 C85 -176.0(12) . . . . ?
C83 C84 C85 C86 -5(2) . . . . ?
S3 C84 C85 C86 177.5(10) . . . . ?
C82 C81 C86 C85 1.0(15) . . . . ?
P3 C81 C86 C85 -178.0(9) . . . . ?
C84 C85 C86 C81 3.2(19) . . . . ?
C95 P4 C88 C93 -9.1(9) . . . . ?
C101 P4 C88 C93 96.9(8) . . . . ?
Cu4 P4 C88 C93 -134.1(7) . . . . ?
C95 P4 C88 C89 173.8(8) . . . . ?
C101 P4 C88 C89 -80.2(8) . . . . ?
Cu4 P4 C88 C89 48.8(9) . . . . ?
C93 C88 C89 C90 -0.2(16) . . . . ?
P4 C88 C89 C90 177.0(9) . . . . ?
C88 C89 C90 C91 0.9(19) . . . . ?
C89 C90 C91 C92 0(2) . . . . ?
C89 C90 C91 S4 178.2(10) . . . . ?
C94 S4 C91 C92 -2.7(19) . . . . ?
C94 S4 C91 C90 179.2(15) . . . . ?
C90 C91 C92 C93 -1(2) . . . . ?
S4 C91 C92 C93 -179.5(10) . . . . ?
C91 C92 C93 C88 2.2(17) . . . . ?
C89 C88 C93 C92 -1.3(14) . . . . ?
P4 C88 C93 C92 -178.4(8) . . . . ?
C101 P4 C95 C100 -9.3(9) . . . . ?
C88 P4 C95 C100 98.4(8) . . . . ?
Cu4 P4 C95 C100 -132.9(7) . . . . ?
C101 P4 C95 C96 167.8(7) . . . . ?
C88 P4 C95 C96 -84.5(8) . . . . ?
Cu4 P4 C95 C96 44.2(8) . . . . ?
C100 C95 C96 C97 -0.1(15) . . . . ?
P4 C95 C96 C97 -177.5(9) . . . . ?
C95 C96 C97 C98 0(2) . . . . ?
C96 C97 C98 C99 1(2) . . . . ?
C97 C98 C99 C100 -1(2) . . . . ?
C98 C99 C100 C95 1.2(18) . . . . ?
C96 C95 C100 C99 -0.4(15) . . . . ?
P4 C95 C100 C99 176.7(9) . . . . ?
C95 P4 C101 C106 -77.8(9) . . . . ?
C88 P4 C101 C106 174.0(9) . . . . ?
Cu4 P4 C101 C106 43.5(10) . . . . ?
C95 P4 C101 C102 101.1(9) . . . . ?
C88 P4 C101 C102 -7.1(10) . . . . ?
Cu4 P4 C101 C102 -137.6(8) . . . . ?
C106 C101 C102 C103 0.1(17) . . . . ?
P4 C101 C102 C103 -178.7(9) . . . . ?
C101 C102 C103 C104 0.8(18) . . . . ?
C102 C103 C104 C105 -1(2) . . . . ?
C103 C104 C105 C106 -1(2) . . . . ?
C102 C101 C106 C105 -1.4(17) . . . . ?
P4 C101 C106 C105 177.5(10) . . . . ?
C104 C105 C106 C101 1.6(19) . . . . ?
C109 O1 C107 C108 176(3) . . . . ?
C107 O1 C109 C110 110(4) . . . . ?
C113 O2 C111 C112 178(3) . . . . ?
C111 O2 C113 C114 155(5) . . . . ?
